data_4315393
loop_
_publ_author_name
'Dominic C. Babbini'
'Frank L. Mulligan'
'Hannah R. Schulhauser'
'Tara C. Sweigart'
'Gary S. Nichol'
'Stephanie K. Hurst'

_publ_contact_author 'Professor Stephanie Hurst'
_publ_contact_author_email stephanie.hurst@nau.edu
_publ_section_title
;
 Effect of Pnictogen Ligand Substitution on a Tripalladium Ditropylium
 Core
;
_journal_name_full 'Inorganic Chemistry'
_journal_page_first 4307
_journal_page_last 4312
_journal_paper_doi 10.1021/ic100151x
_journal_volume 49
_journal_year 2010
_chemical_formula_moiety '5 C32 H59 P3 Pd3 2+, 10 B F4 -, 9 C H2 Cl2'
_chemical_formula_sum 'C169 H313 B10 Cl18 F40 P15 Pd15'
_chemical_formula_weight 5911.94
_chemical_name_systematic
;
 ?
;
_space_group_IT_number 2
_symmetry_cell_setting triclinic
_symmetry_space_group_name_Hall '-P 1'
_symmetry_space_group_name_H-M 'P -1'
_atom_sites_solution_hydrogens geom
_atom_sites_solution_primary direct
_atom_sites_solution_secondary difmap
_audit_creation_method SHELXL-97
_cell_angle_alpha 84.523(5)
_cell_angle_beta 81.124(5)
_cell_angle_gamma 88.128(5)
_cell_formula_units_Z 2
_cell_length_a 15.047(6)
_cell_length_b 17.647(7)
_cell_length_c 43.937(17)
_cell_measurement_reflns_used 4849
_cell_measurement_temperature 120(2)
_cell_measurement_theta_max 24.49
_cell_measurement_theta_min 2.23
_cell_volume 11473(8)
_computing_cell_refinement 'SAINT (Bruker, 2007)'
_computing_data_collection 'SMART (Bruker, 2007)'
_computing_data_reduction SAINT
_computing_molecular_graphics 'DIAMOND (Brandenburg & Putz, 1999)'
_computing_publication_material 'SHELXTL and local programs'
_computing_structure_refinement SHELXTL
_computing_structure_solution 'SHELXTL (Sheldrick, 2008)'
_diffrn_ambient_temperature 120(2)
_diffrn_measured_fraction_theta_full 0.987
_diffrn_measured_fraction_theta_max 0.987
_diffrn_measurement_device_type 'Bruker SMART 1000 CCD diffractometer'
_diffrn_measurement_method 'thin-slice \w scans'
_diffrn_radiation_monochromator graphite
_diffrn_radiation_source 'sealed tube'
_diffrn_radiation_type MoK\a
_diffrn_radiation_wavelength 0.71073
_diffrn_reflns_av_R_equivalents 0.0975
_diffrn_reflns_av_sigmaI/netI 0.1770
_diffrn_reflns_limit_h_max 15
_diffrn_reflns_limit_h_min -15
_diffrn_reflns_limit_k_max 17
_diffrn_reflns_limit_k_min -17
_diffrn_reflns_limit_l_max 43
_diffrn_reflns_limit_l_min -43
_diffrn_reflns_number 52503
_diffrn_reflns_theta_full 20.92
_diffrn_reflns_theta_max 20.92
_diffrn_reflns_theta_min 2.11
_exptl_absorpt_coefficient_mu 1.534
_exptl_absorpt_correction_T_max 0.7697
_exptl_absorpt_correction_T_min 0.5932
_exptl_absorpt_correction_type multi-scan
_exptl_crystal_colour 'dark red'
_exptl_crystal_density_diffrn 1.711
_exptl_crystal_density_method 'not measured'
_exptl_crystal_description block
_exptl_crystal_F_000 5916
_exptl_crystal_size_max 0.38
_exptl_crystal_size_mid 0.28
_exptl_crystal_size_min 0.18
_refine_diff_density_max 3.731
_refine_diff_density_min -1.162
_refine_diff_density_rms 0.292
_refine_ls_extinction_coef 0.0048(2)
_refine_ls_extinction_expression Fc^*^=kFc[1+0.001xFc^2^\l^3^/sin(2\q)]^-1/4^
_refine_ls_extinction_method SHELXL
_refine_ls_goodness_of_fit_ref 1.038
_refine_ls_hydrogen_treatment constr
_refine_ls_matrix_type full
_refine_ls_number_parameters 2406
_refine_ls_number_reflns 24033
_refine_ls_number_restraints 1291
_refine_ls_restrained_S_all 1.015
_refine_ls_R_factor_all 0.1682
_refine_ls_R_factor_gt 0.1061
_refine_ls_shift/su_max 0.004
_refine_ls_shift/su_mean 0.000
_refine_ls_structure_factor_coef Fsqd
_refine_ls_weighting_details 'calc w=1/[\s^2^(Fo^2^)+(0.1708P)^2^+76.2706P] where P=(Fo^2^+2Fc^2^)/3'
_refine_ls_weighting_scheme calc
_refine_ls_wR_factor_gt 0.2657
_refine_ls_wR_factor_ref 0.3207
_reflns_number_gt 13694
_reflns_number_total 24033
_reflns_threshold_expression I>2\s(I)
_cod_data_source_file ic100151x_si_001_1.cif
_cod_data_source_block 5
_cod_depositor_comments
;
The following automatic conversions were performed:

'_symmetry_cell_setting' value 'Triclinic' changed to 'triclinic'
according to the built-in table from CIF Core dictionary named
'cif_core.dic' version 2.4.1 from 2010-06-29.

Automatic conversion script
Id: cif_fix_values 1646 2011-03-28 12:23:43Z adriana 
;
_cod_original_cell_volume 11473(7)
_cod_database_code 4315393

loop_
_symmetry_equiv_pos_as_xyz
'x, y, z'
'-x, -y, -z'

loop_
_atom_site_label
_atom_site_type_symbol
_atom_site_fract_x
_atom_site_fract_y
_atom_site_fract_z
_atom_site_U_iso_or_equiv
_atom_site_adp_type
_atom_site_occupancy
_atom_site_symmetry_multiplicity
_atom_site_calc_flag
_atom_site_refinement_flags
_atom_site_disorder_assembly
_atom_site_disorder_group
Pd1 Pd 0.57896(11) 0.34510(10) 0.41840(4) 0.0420(5) Uani 1 1 d . . .
Pd2 Pd 0.60049(11) 0.35935(10) 0.35323(4) 0.0406(5) Uani 1 1 d . . .
Pd3 Pd 0.58146(11) 0.49183(10) 0.38709(4) 0.0433(5) Uani 1 1 d . . .
P1 P 0.5674(4) 0.2718(4) 0.46672(15) 0.0507(17) Uani 1 1 d . . .
P2 P 0.6214(4) 0.3021(3) 0.30615(14) 0.0439(15) Uani 1 1 d . . .
P3 P 0.5723(4) 0.6266(4) 0.38583(16) 0.0564(18) Uani 1 1 d D . .
C1 C 0.7137(13) 0.4543(13) 0.4138(6) 0.049(2) Uani 1 1 d U . .
H1A H 0.7048 0.4842 0.4309 0.059 Uiso 1 1 calc R . .
C2 C 0.7229(13) 0.4938(14) 0.3848(5) 0.049(2) Uani 1 1 d U . .
H2A H 0.7228 0.5476 0.3852 0.059 Uiso 1 1 calc R . .
C3 C 0.7317(13) 0.4716(13) 0.3569(6) 0.049(2) Uani 1 1 d U . .
H3A H 0.7352 0.5114 0.3406 0.059 Uiso 1 1 calc R . .
C4 C 0.7369(13) 0.3958(13) 0.3471(6) 0.049(2) Uani 1 1 d U . .
H4A H 0.7444 0.3913 0.3255 0.059 Uiso 1 1 calc R . .
C5 C 0.7317(13) 0.3265(13) 0.3672(5) 0.049(2) Uani 1 1 d U . .
H5A H 0.7357 0.2810 0.3571 0.059 Uiso 1 1 calc R . .
C6 C 0.7219(13) 0.3168(14) 0.3989(5) 0.049(2) Uani 1 1 d U . .
H6A H 0.7186 0.2655 0.4077 0.059 Uiso 1 1 calc R . .
C7 C 0.7160(13) 0.3738(13) 0.4209(6) 0.049(2) Uani 1 1 d U . .
H7A H 0.7134 0.3558 0.4421 0.059 Uiso 1 1 calc R . .
C8 C 0.4409(14) 0.4625(13) 0.4102(5) 0.050(2) Uani 1 1 d U . .
H8A H 0.4375 0.5014 0.4239 0.060 Uiso 1 1 calc R . .
C9 C 0.4502(14) 0.4885(13) 0.3765(5) 0.050(2) Uani 1 1 d U . .
H9A H 0.4518 0.5418 0.3709 0.060 Uiso 1 1 calc R . .
C10 C 0.4569(14) 0.4403(13) 0.3522(6) 0.050(2) Uani 1 1 d U . .
H10A H 0.4615 0.4665 0.3321 0.061 Uiso 1 1 calc R . .
C11 C 0.4579(14) 0.3613(13) 0.3525(6) 0.050(2) Uani 1 1 d U . .
H11A H 0.4584 0.3418 0.3331 0.061 Uiso 1 1 calc R . .
C12 C 0.4583(14) 0.3060(13) 0.3785(5) 0.050(2) Uani 1 1 d U . .
H12A H 0.4683 0.2546 0.3740 0.061 Uiso 1 1 calc R . .
C13 C 0.4456(14) 0.3192(13) 0.4098(6) 0.050(2) Uani 1 1 d U . .
H13A H 0.4426 0.2744 0.4237 0.061 Uiso 1 1 calc R . .
C14 C 0.4366(14) 0.3870(13) 0.4240(6) 0.050(2) Uani 1 1 d U . .
H14A H 0.4262 0.3816 0.4460 0.061 Uiso 1 1 calc R . .
C15 C 0.6461(19) 0.1928(15) 0.4682(7) 0.085(7) Uani 1 1 d U . .
H15A H 0.7078 0.2114 0.4608 0.102 Uiso 1 1 calc R . .
H15B H 0.6436 0.1709 0.4899 0.102 Uiso 1 1 calc R . .
C16 C 0.6259(19) 0.1295(15) 0.4480(7) 0.085(7) Uani 1 1 d U . .
H16A H 0.6714 0.0886 0.4489 0.128 Uiso 1 1 calc R . .
H16B H 0.6275 0.1511 0.4265 0.128 Uiso 1 1 calc R . .
H16C H 0.5662 0.1090 0.4559 0.128 Uiso 1 1 calc R . .
C17 C 0.4579(17) 0.2294(14) 0.4817(6) 0.064(5) Uani 1 1 d U . .
H17A H 0.4115 0.2706 0.4823 0.076 Uiso 1 1 calc R . .
H17B H 0.4441 0.1941 0.4669 0.076 Uiso 1 1 calc R . .
C18 C 0.4500(17) 0.1869(14) 0.5131(5) 0.064(5) Uani 1 1 d U . .
H18A H 0.3893 0.1665 0.5189 0.096 Uiso 1 1 calc R . .
H18B H 0.4613 0.2215 0.5282 0.096 Uiso 1 1 calc R . .
H18C H 0.4943 0.1449 0.5128 0.096 Uiso 1 1 calc R . .
C19 C 0.5925(18) 0.3263(15) 0.4986(6) 0.074(6) Uani 1 1 d U . .
H19A H 0.5846 0.2927 0.5181 0.089 Uiso 1 1 calc R . .
H19B H 0.6561 0.3420 0.4941 0.089 Uiso 1 1 calc R . .
C20 C 0.5325(17) 0.3963(15) 0.5026(6) 0.074(6) Uani 1 1 d U . .
H20A H 0.5480 0.4229 0.5196 0.112 Uiso 1 1 calc R . .
H20B H 0.4695 0.3810 0.5073 0.112 Uiso 1 1 calc R . .
H20C H 0.5412 0.4303 0.4834 0.112 Uiso 1 1 calc R . .
C21 C 0.7350(14) 0.2780(13) 0.2901(5) 0.052(4) Uani 1 1 d U . .
H21A H 0.7703 0.3252 0.2863 0.062 Uiso 1 1 calc R . .
H21B H 0.7614 0.2440 0.3058 0.062 Uiso 1 1 calc R . .
C22 C 0.7455(15) 0.2389(13) 0.2600(5) 0.052(4) Uani 1 1 d U . .
H22A H 0.8094 0.2281 0.2531 0.078 Uiso 1 1 calc R . .
H22B H 0.7215 0.2725 0.2440 0.078 Uiso 1 1 calc R . .
H22C H 0.7125 0.1911 0.2636 0.078 Uiso 1 1 calc R . .
C23 C 0.5796(16) 0.3600(13) 0.2753(6) 0.058(5) Uani 1 1 d U . .
H23A H 0.5892 0.3319 0.2566 0.069 Uiso 1 1 calc R . .
H23B H 0.5140 0.3678 0.2811 0.069 Uiso 1 1 calc R . .
C24 C 0.6233(15) 0.4378(13) 0.2673(6) 0.058(5) Uani 1 1 d U . .
H24A H 0.5970 0.4655 0.2503 0.086 Uiso 1 1 calc R . .
H24B H 0.6881 0.4309 0.2609 0.086 Uiso 1 1 calc R . .
H24C H 0.6127 0.4668 0.2854 0.086 Uiso 1 1 calc R . .
C25 C 0.5642(16) 0.2099(12) 0.3094(6) 0.055(5) Uani 1 1 d U . .
H25A H 0.4996 0.2173 0.3174 0.066 Uiso 1 1 calc R . .
H25B H 0.5688 0.1917 0.2886 0.066 Uiso 1 1 calc R . .
C26 C 0.6031(16) 0.1521(13) 0.3299(5) 0.056(5) Uani 1 1 d U . .
H26A H 0.5707 0.1044 0.3311 0.084 Uiso 1 1 calc R . .
H26B H 0.5980 0.1696 0.3507 0.084 Uiso 1 1 calc R . .
H26C H 0.6667 0.1436 0.3218 0.084 Uiso 1 1 calc R . .
C27 C 0.4656(19) 0.6657(14) 0.4041(8) 0.098(7) Uani 1 1 d U . .
H27A H 0.4173 0.6468 0.3940 0.118 Uiso 1 1 calc R . .
H27B H 0.4554 0.6439 0.4260 0.118 Uiso 1 1 calc R . .
C28 C 0.4540(19) 0.7487(14) 0.4040(8) 0.098(7) Uani 1 1 d U . .
H28A H 0.3948 0.7609 0.4153 0.147 Uiso 1 1 calc R . .
H28B H 0.4586 0.7716 0.3826 0.147 Uiso 1 1 calc R . .
H28C H 0.5010 0.7691 0.4139 0.147 Uiso 1 1 calc R . .
C29 C 0.579(4) 0.6676(18) 0.3451(7) 0.164(13) Uani 1 1 d U . .
H29A H 0.5224 0.6979 0.3449 0.197 Uiso 1 1 calc R . .
H29B H 0.6273 0.7053 0.3427 0.197 Uiso 1 1 calc R . .
C30 C 0.590(3) 0.6400(18) 0.3203(7) 0.164(13) Uani 1 1 d U . .
H30A H 0.5987 0.6808 0.3034 0.245 Uiso 1 1 calc R . .
H30B H 0.5363 0.6112 0.3186 0.245 Uiso 1 1 calc R . .
H30C H 0.6424 0.6058 0.3190 0.245 Uiso 1 1 calc R . .
C31 C 0.660(3) 0.682(3) 0.3911(9) 0.217(15) Uani 1 1 d DU . .
H31A H 0.7132 0.6681 0.3764 0.260 Uiso 1 1 calc R . .
H31B H 0.6440 0.7356 0.3850 0.260 Uiso 1 1 calc R . .
C32 C 0.688(3) 0.679(3) 0.4225(10) 0.217(15) Uani 1 1 d DU . .
H32A H 0.7385 0.7133 0.4217 0.325 Uiso 1 1 calc R . .
H32B H 0.7067 0.6270 0.4288 0.325 Uiso 1 1 calc R . .
H32C H 0.6374 0.6951 0.4375 0.325 Uiso 1 1 calc R . .
Pd4 Pd 0.08051(11) 0.33266(10) 0.42540(4) 0.0438(5) Uani 1 1 d . . .
Pd5 Pd 0.08705(11) 0.38601(10) 0.36231(4) 0.0424(5) Uani 1 1 d . . .
Pd6 Pd 0.07667(11) 0.49037(9) 0.40831(4) 0.0424(5) Uani 1 1 d . . .
P4 P 0.0839(4) 0.2153(4) 0.45768(17) 0.0576(18) Uani 1 1 d . . .
P5 P 0.0927(4) 0.3426(4) 0.31316(16) 0.0510(17) Uani 1 1 d . . .
P6 P 0.0752(4) 0.6188(3) 0.41903(15) 0.0489(16) Uani 1 1 d . . .
C33 C 0.2271(13) 0.3197(13) 0.3774(5) 0.048(2) Uani 1 1 d U . .
H33A H 0.2249 0.2714 0.3697 0.057 Uiso 1 1 calc R . .
C34 C 0.2329(13) 0.3844(12) 0.3541(6) 0.048(2) Uani 1 1 d U . .
H34A H 0.2448 0.3732 0.3332 0.057 Uiso 1 1 calc R . .
C35 C 0.2228(13) 0.4612(13) 0.3593(6) 0.048(2) Uani 1 1 d U . .
H35A H 0.2199 0.4952 0.3413 0.057 Uiso 1 1 calc R . .
C36 C 0.2162(13) 0.4962(13) 0.3877(5) 0.048(2) Uani 1 1 d U . .
H36A H 0.2139 0.5503 0.3861 0.057 Uiso 1 1 calc R . .
C37 C 0.2126(13) 0.4577(13) 0.4191(5) 0.048(2) Uani 1 1 d U . .
H37A H 0.2083 0.4901 0.4353 0.057 Uiso 1 1 calc R . .
C38 C 0.2148(13) 0.3795(13) 0.4282(6) 0.048(2) Uani 1 1 d U . .
H38A H 0.2088 0.3663 0.4499 0.057 Uiso 1 1 calc R . .
C39 C 0.2243(13) 0.3182(13) 0.4101(5) 0.048(2) Uani 1 1 d U . .
H39A H 0.2296 0.2693 0.4208 0.057 Uiso 1 1 calc R . .
C40 C -0.0657(14) 0.4979(13) 0.4124(5) 0.049(2) Uani 1 1 d U . .
H40A H -0.0761 0.5491 0.4172 0.059 Uiso 1 1 calc R . .
C41 C -0.0609(13) 0.4446(12) 0.4375(6) 0.049(2) Uani 1 1 d U . .
H41A H -0.0561 0.4650 0.4565 0.059 Uiso 1 1 calc R . .
C42 C -0.0620(14) 0.3604(13) 0.4389(6) 0.049(2) Uani 1 1 d U . .
H42A H -0.0665 0.3329 0.4587 0.059 Uiso 1 1 calc R . .
C43 C -0.0570(13) 0.3172(13) 0.4128(5) 0.049(2) Uani 1 1 d U . .
H43A H -0.0564 0.2635 0.4175 0.059 Uiso 1 1 calc R . .
C44 C -0.0527(14) 0.3423(13) 0.3810(5) 0.049(2) Uani 1 1 d U . .
H44A H -0.0509 0.3030 0.3676 0.059 Uiso 1 1 calc R . .
C45 C -0.0507(14) 0.4196(12) 0.3659(6) 0.049(2) Uani 1 1 d U . .
H45A H -0.0441 0.4246 0.3439 0.059 Uiso 1 1 calc R . .
C46 C -0.0574(14) 0.4866(13) 0.3803(6) 0.049(2) Uani 1 1 d U . .
H46A H -0.0561 0.5319 0.3668 0.059 Uiso 1 1 calc R . .
C47 C 0.097(2) 0.1344(15) 0.4349(8) 0.111(8) Uani 1 1 d U . .
H47A H 0.0477 0.1367 0.4224 0.133 Uiso 1 1 calc R . .
H47B H 0.1541 0.1407 0.4202 0.133 Uiso 1 1 calc R . .
C48 C 0.099(2) 0.0581(15) 0.4509(8) 0.111(8) Uani 1 1 d U . .
H48A H 0.1061 0.0203 0.4357 0.167 Uiso 1 1 calc R . .
H48B H 0.0426 0.0496 0.4651 0.167 Uiso 1 1 calc R . .
H48C H 0.1496 0.0533 0.4626 0.167 Uiso 1 1 calc R . .
C49 C -0.0107(17) 0.1888(16) 0.4884(7) 0.081(6) Uani 1 1 d U . .
H49A H 0.0090 0.1445 0.5015 0.097 Uiso 1 1 calc R . .
H49B H -0.0228 0.2315 0.5016 0.097 Uiso 1 1 calc R . .
C50 C -0.0957(17) 0.1696(15) 0.4788(7) 0.081(6) Uani 1 1 d U . .
H50A H -0.1402 0.1565 0.4971 0.122 Uiso 1 1 calc R . .
H50B H -0.0859 0.1261 0.4663 0.122 Uiso 1 1 calc R . .
H50C H -0.1179 0.2135 0.4665 0.122 Uiso 1 1 calc R . .
C51 C 0.184(2) 0.1989(17) 0.4770(7) 0.087(6) Uani 1 1 d U . .
H51A H 0.1864 0.1449 0.4854 0.104 Uiso 1 1 calc R . .
H51B H 0.2388 0.2085 0.4616 0.104 Uiso 1 1 calc R . .
C52 C 0.185(2) 0.2495(16) 0.5033(7) 0.087(6) Uani 1 1 d U . .
H52A H 0.2397 0.2383 0.5128 0.131 Uiso 1 1 calc R . .
H52B H 0.1321 0.2395 0.5190 0.131 Uiso 1 1 calc R . .
H52C H 0.1846 0.3031 0.4951 0.131 Uiso 1 1 calc R . .
C53 C 0.1626(19) 0.3937(16) 0.2818(6) 0.081(6) Uani 1 1 d U . .
H53A H 0.2251 0.3923 0.2864 0.097 Uiso 1 1 calc R . .
H53B H 0.1628 0.3673 0.2629 0.097 Uiso 1 1 calc R . .
C54 C 0.1344(19) 0.4758(16) 0.2752(6) 0.081(6) Uani 1 1 d U . .
H54A H 0.1760 0.4997 0.2579 0.122 Uiso 1 1 calc R . .
H54B H 0.1353 0.5029 0.2936 0.122 Uiso 1 1 calc R . .
H54C H 0.0734 0.4780 0.2699 0.122 Uiso 1 1 calc R . .
C55 C -0.0153(15) 0.3341(15) 0.3002(6) 0.060(5) Uani 1 1 d U . .
H55A H -0.0572 0.3084 0.3174 0.072 Uiso 1 1 calc R . .
H55B H -0.0400 0.3859 0.2956 0.072 Uiso 1 1 calc R . .
C56 C -0.0130(15) 0.2905(14) 0.2716(5) 0.060(5) Uani 1 1 d U . .
H56A H -0.0740 0.2881 0.2666 0.091 Uiso 1 1 calc R . .
H56B H 0.0105 0.2388 0.2759 0.091 Uiso 1 1 calc R . .
H56C H 0.0260 0.3167 0.2541 0.091 Uiso 1 1 calc R . .
C57 C 0.1379(16) 0.2457(13) 0.3148(6) 0.059(5) Uani 1 1 d U . .
H57A H 0.1353 0.2250 0.2948 0.071 Uiso 1 1 calc R . .
H57B H 0.2020 0.2469 0.3174 0.071 Uiso 1 1 calc R . .
C58 C 0.0897(15) 0.1928(13) 0.3403(6) 0.059(5) Uani 1 1 d U . .
H58A H 0.1181 0.1421 0.3398 0.089 Uiso 1 1 calc R . .
H58B H 0.0266 0.1896 0.3375 0.089 Uiso 1 1 calc R . .
H58C H 0.0927 0.2122 0.3603 0.089 Uiso 1 1 calc R . .
C59 C 0.1832(16) 0.6582(13) 0.4251(7) 0.068(5) Uani 1 1 d U . .
H59A H 0.2112 0.6212 0.4393 0.081 Uiso 1 1 calc R . .
H59B H 0.2237 0.6622 0.4050 0.081 Uiso 1 1 calc R . .
C60 C 0.1791(16) 0.7329(13) 0.4376(6) 0.068(5) Uani 1 1 d U . .
H60A H 0.2397 0.7473 0.4401 0.102 Uiso 1 1 calc R . .
H60B H 0.1403 0.7300 0.4577 0.102 Uiso 1 1 calc R . .
H60C H 0.1544 0.7711 0.4233 0.102 Uiso 1 1 calc R . .
C61 C 0.0336(17) 0.6811(15) 0.3898(5) 0.064(5) Uani 1 1 d U . .
H61A H -0.0312 0.6714 0.3904 0.076 Uiso 1 1 calc R . .
H61B H 0.0391 0.7344 0.3944 0.076 Uiso 1 1 calc R . .
C62 C 0.0822(16) 0.6723(15) 0.3570(5) 0.064(5) Uani 1 1 d U . .
H62A H 0.0558 0.7080 0.3423 0.096 Uiso 1 1 calc R . .
H62B H 0.0759 0.6201 0.3519 0.096 Uiso 1 1 calc R . .
H62C H 0.1461 0.6833 0.3559 0.096 Uiso 1 1 calc R . .
C63 C -0.0013(15) 0.6422(13) 0.4550(5) 0.050(4) Uani 1 1 d U . .
H63A H -0.0025 0.6980 0.4563 0.060 Uiso 1 1 calc R . .
H63B H -0.0632 0.6264 0.4539 0.060 Uiso 1 1 calc R . .
C64 C 0.0291(15) 0.6034(12) 0.4828(5) 0.050(4) Uani 1 1 d U . .
H64A H -0.0117 0.6168 0.5012 0.075 Uiso 1 1 calc R . .
H64B H 0.0901 0.6194 0.4840 0.075 Uiso 1 1 calc R . .
H64C H 0.0290 0.5482 0.4817 0.075 Uiso 1 1 calc R . .
Pd7 Pd 0.22218(15) -0.05984(11) 0.27967(5) 0.0619(6) Uani 1 1 d . . .
Pd8 Pd 0.15706(15) 0.00612(11) 0.22691(5) 0.0637(6) Uani 1 1 d . . .
Pd9 Pd 0.03132(14) -0.05958(11) 0.27572(5) 0.0624(6) Uani 1 1 d . . .
P7 P 0.3475(6) -0.0829(5) 0.3053(2) 0.088(3) Uani 1 1 d . . .
P8 P 0.1768(7) 0.0687(5) 0.1768(2) 0.098(3) Uani 1 1 d U . .
P9 P -0.1207(5) -0.0866(4) 0.29571(19) 0.073(2) Uani 1 1 d . . .
C65 C 0.061(2) -0.1759(14) 0.2645(7) 0.073(3) Uani 1 1 d U . .
H65A H 0.0067 -0.1952 0.2761 0.088 Uiso 1 1 calc R . .
C66 C 0.1374(19) -0.1912(14) 0.2771(7) 0.073(3) Uani 1 1 d U . .
H66A H 0.1289 -0.2170 0.2973 0.088 Uiso 1 1 calc R . .
C67 C 0.2266(19) -0.1745(14) 0.2647(7) 0.073(3) Uani 1 1 d U . .
H67A H 0.2701 -0.1948 0.2770 0.088 Uiso 1 1 calc R . .
C68 C 0.263(2) -0.1314(14) 0.2363(7) 0.073(3) Uani 1 1 d U . .
H68A H 0.3252 -0.1211 0.2332 0.088 Uiso 1 1 calc R . .
C69 C 0.2135(19) -0.1027(14) 0.2124(7) 0.073(3) Uani 1 1 d U . .
H69A H 0.2485 -0.0799 0.1942 0.088 Uiso 1 1 calc R . .
C70 C 0.1209(19) -0.1035(14) 0.2121(7) 0.073(3) Uani 1 1 d U . .
H70A H 0.1008 -0.0811 0.1938 0.087 Uiso 1 1 calc R . .
C71 C 0.055(2) -0.1329(14) 0.2352(6) 0.073(3) Uani 1 1 d U . .
H71A H -0.0045 -0.1231 0.2312 0.088 Uiso 1 1 calc R . .
C72 C 0.0893(19) 0.0217(15) 0.3141(7) 0.075(3) Uani 1 1 d U . .
H72A H 0.0730 -0.0065 0.3336 0.090 Uiso 1 1 calc R . .
C73 C 0.1772(19) 0.0321(15) 0.3068(7) 0.075(3) Uani 1 1 d U . .
H73A H 0.2137 0.0121 0.3216 0.090 Uiso 1 1 calc R . .
C74 C 0.2254(19) 0.0729(15) 0.2769(6) 0.075(3) Uani 1 1 d U . .
H74A H 0.2886 0.0778 0.2756 0.090 Uiso 1 1 calc R . .
C75 C 0.1889(19) 0.1032(15) 0.2519(7) 0.075(3) Uani 1 1 d U . .
H75A H 0.2286 0.1254 0.2347 0.090 Uiso 1 1 calc R . .
C76 C 0.0914(19) 0.1038(15) 0.2496(7) 0.075(3) Uani 1 1 d U . .
H76A H 0.0759 0.1288 0.2309 0.090 Uiso 1 1 calc R . .
C77 C 0.022(2) 0.0748(15) 0.2695(6) 0.075(3) Uani 1 1 d U . .
H77A H -0.0337 0.0763 0.2617 0.090 Uiso 1 1 calc R . .
C78 C 0.0182(19) 0.0428(15) 0.2998(6) 0.075(3) Uani 1 1 d U . .
H78A H -0.0399 0.0351 0.3115 0.090 Uiso 1 1 calc R . .
C79 C 0.432(2) -0.143(2) 0.2811(13) 0.192(16) Uani 1 1 d U . .
H79A H 0.4037 -0.1915 0.2794 0.230 Uiso 1 1 calc R . .
H79B H 0.4444 -0.1164 0.2600 0.230 Uiso 1 1 calc R . .
C80 C 0.508(2) -0.159(2) 0.2900(13) 0.192(16) Uani 1 1 d U . .
H80A H 0.5454 -0.1886 0.2750 0.288 Uiso 1 1 calc R . .
H80B H 0.4989 -0.1882 0.3102 0.288 Uiso 1 1 calc R . .
H80C H 0.5390 -0.1114 0.2916 0.288 Uiso 1 1 calc R . .
C81 C 0.419(3) 0.000(2) 0.3077(9) 0.123(10) Uani 1 1 d U . .
H81A H 0.3791 0.0418 0.3160 0.147 Uiso 1 1 calc R . .
H81B H 0.4604 -0.0147 0.3226 0.147 Uiso 1 1 calc R . .
C82 C 0.473(3) 0.0305(19) 0.2775(8) 0.123(10) Uani 1 1 d U . .
H82A H 0.5064 0.0749 0.2808 0.184 Uiso 1 1 calc R . .
H82B H 0.4323 0.0454 0.2624 0.184 Uiso 1 1 calc R . .
H82C H 0.5150 -0.0091 0.2696 0.184 Uiso 1 1 calc R . .
C83 C 0.315(3) -0.124(4) 0.3441(10) 0.26(2) Uani 1 1 d U . .
H83A H 0.3642 -0.1610 0.3474 0.318 Uiso 1 1 calc R . .
H83B H 0.3235 -0.0818 0.3569 0.318 Uiso 1 1 calc R . .
C84 C 0.249(3) -0.154(4) 0.3573(10) 0.26(2) Uani 1 1 d U . .
H84A H 0.2544 -0.1667 0.3791 0.397 Uiso 1 1 calc R . .
H84B H 0.2404 -0.2011 0.3478 0.397 Uiso 1 1 calc R . .
H84C H 0.1967 -0.1200 0.3557 0.397 Uiso 1 1 calc R . .
C85 C 0.212(6) 0.161(2) 0.1735(8) 0.38(6) Uani 1 1 d U . .
H85A H 0.2766 0.1626 0.1760 0.461 Uiso 1 1 calc R . .
H85B H 0.1766 0.1902 0.1895 0.461 Uiso 1 1 calc R . .
C86 C 0.197(4) 0.201(2) 0.1361(11) 0.23(3) Uani 1 1 d U . .
H86A H 0.2204 0.2531 0.1327 0.339 Uiso 1 1 calc R . .
H86B H 0.1329 0.2028 0.1344 0.339 Uiso 1 1 calc R . .
H86C H 0.2296 0.1701 0.1206 0.339 Uiso 1 1 calc R . .
C87 C 0.056(3) 0.063(2) 0.1613(9) 0.125(11) Uani 1 1 d U . .
H87A H 0.0615 0.0835 0.1394 0.150 Uiso 1 1 calc R . .
H87B H 0.0378 0.0088 0.1627 0.150 Uiso 1 1 calc R . .
C88 C -0.006(3) 0.101(2) 0.1778(9) 0.125(11) Uani 1 1 d U . .
H88A H -0.0629 0.0983 0.1701 0.188 Uiso 1 1 calc R . .
H88B H 0.0123 0.1543 0.1765 0.188 Uiso 1 1 calc R . .
H88C H -0.0124 0.0795 0.1995 0.188 Uiso 1 1 calc R . .
C89 C 0.2449(19) 0.0225(16) 0.1469(6) 0.083(8) Uani 1 1 d U . .
H89A H 0.2256 -0.0303 0.1462 0.099 Uiso 1 1 calc R . .
H89B H 0.2451 0.0511 0.1264 0.099 Uiso 1 1 calc R . .
C90 C 0.347(3) 0.025(4) 0.1594(15) 0.28(4) Uani 1 1 d U . .
H90A H 0.3930 0.0002 0.1451 0.413 Uiso 1 1 calc R . .
H90B H 0.3435 -0.0020 0.1801 0.413 Uiso 1 1 calc R . .
H90C H 0.3634 0.0780 0.1601 0.413 Uiso 1 1 calc R . .
C91 C -0.201(2) -0.0111(16) 0.2906(7) 0.095(7) Uani 1 1 d U . .
H91A H -0.2607 -0.0263 0.3020 0.114 Uiso 1 1 calc R . .
H91B H -0.1828 0.0348 0.2993 0.114 Uiso 1 1 calc R . .
C92 C -0.208(2) 0.0079(16) 0.2556(7) 0.095(7) Uani 1 1 d U . .
H92A H -0.2513 0.0496 0.2532 0.143 Uiso 1 1 calc R . .
H92B H -0.2269 -0.0372 0.2472 0.143 Uiso 1 1 calc R . .
H92C H -0.1485 0.0233 0.2444 0.143 Uiso 1 1 calc R . .
C93 C -0.142(2) -0.1070(15) 0.3369(6) 0.078(6) Uani 1 1 d U . .
H93A H -0.1298 -0.0609 0.3467 0.093 Uiso 1 1 calc R . .
H93B H -0.2060 -0.1193 0.3433 0.093 Uiso 1 1 calc R . .
C94 C -0.0852(19) -0.1720(15) 0.3486(6) 0.078(6) Uani 1 1 d U . .
H94A H -0.0993 -0.1798 0.3712 0.117 Uiso 1 1 calc R . .
H94B H -0.0214 -0.1601 0.3427 0.117 Uiso 1 1 calc R . .
H94C H -0.0981 -0.2184 0.3397 0.117 Uiso 1 1 calc R . .
C95 C -0.1623(19) -0.1694(19) 0.2793(7) 0.101(8) Uani 1 1 d U . .
H95A H -0.1521 -0.1606 0.2564 0.121 Uiso 1 1 calc R . .
H95B H -0.1272 -0.2155 0.2851 0.121 Uiso 1 1 calc R . .
C96 C -0.2629(18) -0.1835(19) 0.2905(7) 0.101(8) Uani 1 1 d U . .
H96A H -0.2817 -0.2270 0.2809 0.151 Uiso 1 1 calc R . .
H96B H -0.2980 -0.1381 0.2847 0.151 Uiso 1 1 calc R . .
H96C H -0.2731 -0.1945 0.3130 0.151 Uiso 1 1 calc R . .
Pd10 Pd 0.42137(11) 0.65940(10) 0.08176(4) 0.0471(5) Uani 1 1 d D . .
Pd11 Pd 0.42419(11) 0.49946(10) 0.09528(4) 0.0423(5) Uani 1 1 d . . .
Pd12 Pd 0.42427(11) 0.59610(10) 0.14330(4) 0.0418(5) Uani 1 1 d . . .
P10 P 0.4156(5) 0.7726(5) 0.0485(2) 0.082(3) Uani 1 1 d D . .
P11 P 0.4220(4) 0.3731(3) 0.08142(14) 0.0469(16) Uani 1 1 d . . .
P12 P 0.4266(4) 0.6195(4) 0.19530(15) 0.0495(16) Uani 1 1 d . . .
C97 C 0.2819(13) 0.6706(14) 0.1296(6) 0.056(2) Uani 1 1 d U . .
H97A H 0.2832 0.7196 0.1368 0.068 Uiso 1 1 calc R . .
C98 C 0.2813(13) 0.6108(13) 0.1516(6) 0.056(2) Uani 1 1 d U . .
H98A H 0.2776 0.6241 0.1722 0.067 Uiso 1 1 calc R . .
C99 C 0.2855(13) 0.5282(13) 0.1482(6) 0.056(2) Uani 1 1 d U . .
H99A H 0.2869 0.4945 0.1663 0.067 Uiso 1 1 calc R . .
C100 C 0.2875(13) 0.4966(14) 0.1204(6) 0.056(2) Uani 1 1 d U . .
H10B H 0.2885 0.4425 0.1218 0.067 Uiso 1 1 calc R . .
C101 C 0.2884(13) 0.5338(14) 0.0890(6) 0.056(2) Uani 1 1 d U . .
H10C H 0.2919 0.5002 0.0732 0.068 Uiso 1 1 calc R . .
C102 C 0.2850(13) 0.6073(13) 0.0793(6) 0.056(2) Uani 1 1 d U . .
H10D H 0.2853 0.6197 0.0578 0.068 Uiso 1 1 calc R . .
C103 C 0.2809(13) 0.6701(14) 0.0981(6) 0.056(2) Uani 1 1 d U . .
H10E H 0.2768 0.7189 0.0872 0.068 Uiso 1 1 calc R . .
C104 C 0.5586(13) 0.6710(12) 0.0919(5) 0.042(2) Uani 1 1 d U . .
H10F H 0.5574 0.7249 0.0880 0.050 Uiso 1 1 calc R . .
C105 C 0.5598(13) 0.6415(12) 0.1234(5) 0.042(2) Uani 1 1 d U . .
H10G H 0.5580 0.6782 0.1380 0.050 Uiso 1 1 calc R . .
C106 C 0.5634(13) 0.5617(12) 0.1358(5) 0.042(2) Uani 1 1 d U . .
H10H H 0.5679 0.5518 0.1571 0.050 Uiso 1 1 calc R . .
C107 C 0.5607(13) 0.4967(12) 0.1183(5) 0.042(2) Uani 1 1 d U . .
H10I H 0.5559 0.4487 0.1302 0.050 Uiso 1 1 calc R . .
C108 C 0.5642(13) 0.4946(12) 0.0859(5) 0.042(2) Uani 1 1 d U . .
H10J H 0.5695 0.4449 0.0790 0.050 Uiso 1 1 calc R . .
C109 C 0.5612(13) 0.5516(12) 0.0632(5) 0.042(2) Uani 1 1 d U . .
H10K H 0.5605 0.5373 0.0429 0.050 Uiso 1 1 calc R . .
C110 C 0.5591(13) 0.6304(12) 0.0668(5) 0.042(2) Uani 1 1 d U . .
H11B H 0.5576 0.6615 0.0480 0.050 Uiso 1 1 calc R . .
C111 C 0.352(2) 0.775(2) 0.0161(7) 0.235(18) Uani 1 1 d DU . .
H11C H 0.3607 0.8256 0.0046 0.282 Uiso 1 1 calc R . .
H11D H 0.3814 0.7373 0.0022 0.282 Uiso 1 1 calc R . .
C112 C 0.254(3) 0.760(2) 0.0215(12) 0.235(18) Uani 1 1 d DU . .
H11D H 0.2312 0.7638 0.0016 0.353 Uiso 1 1 calc R . .
H11E H 0.2221 0.7972 0.0346 0.353 Uiso 1 1 calc R . .
H11F H 0.2429 0.7084 0.0318 0.353 Uiso 1 1 calc R . .
C113 C 0.5223(11) 0.8037(14) 0.0256(6) 0.085(7) Uani 1 1 d DU . .
H11G H 0.5683 0.8011 0.0396 0.102 Uiso 1 1 calc R . .
H11H H 0.5408 0.7666 0.0102 0.102 Uiso 1 1 calc R . .
C114 C 0.5243(18) 0.8831(15) 0.0085(7) 0.085(7) Uani 1 1 d U . .
H11H H 0.5845 0.8926 -0.0031 0.128 Uiso 1 1 calc R . .
H11I H 0.5092 0.9212 0.0234 0.128 Uiso 1 1 calc R . .
H11J H 0.4803 0.8867 -0.0059 0.128 Uiso 1 1 calc R . .
C115 C 0.375(2) 0.8552(14) 0.0688(8) 0.168(17) Uani 1 1 d DU . .
H11K H 0.3806 0.9015 0.0541 0.202 Uiso 1 1 calc R . .
H11L H 0.3101 0.8490 0.0772 0.202 Uiso 1 1 calc R . .
C116 C 0.421(3) 0.864(2) 0.0922(11) 0.168(17) Uani 1 1 d U . .
H11M H 0.3984 0.9094 0.1024 0.252 Uiso 1 1 calc R . .
H11N H 0.4850 0.8700 0.0839 0.252 Uiso 1 1 calc R . .
H11O H 0.4134 0.8191 0.1072 0.252 Uiso 1 1 calc R . .
C117 C 0.3106(17) 0.3374(16) 0.0787(7) 0.080(6) Uani 1 1 d U . .
H11P H 0.2722 0.3389 0.0991 0.097 Uiso 1 1 calc R . .
H11Q H 0.2828 0.3721 0.0636 0.097 Uiso 1 1 calc R . .
C118 C 0.3114(17) 0.2561(16) 0.0690(7) 0.081(6) Uani 1 1 d U . .
H11R H 0.2499 0.2416 0.0676 0.121 Uiso 1 1 calc R . .
H11S H 0.3361 0.2208 0.0843 0.121 Uiso 1 1 calc R . .
H11T H 0.3488 0.2539 0.0487 0.121 Uiso 1 1 calc R . .
C119 C 0.4682(19) 0.3041(16) 0.1086(6) 0.077(6) Uani 1 1 d U . .
H11U H 0.4574 0.2521 0.1034 0.092 Uiso 1 1 calc R . .
H11V H 0.5341 0.3107 0.1062 0.092 Uiso 1 1 calc R . .
C120 C 0.4254(18) 0.3127(16) 0.1436(6) 0.077(6) Uani 1 1 d U . .
H12B H 0.4527 0.2746 0.1573 0.116 Uiso 1 1 calc R . .
H12C H 0.3603 0.3049 0.1462 0.116 Uiso 1 1 calc R . .
H12D H 0.4367 0.3638 0.1490 0.116 Uiso 1 1 calc R . .
C121 C 0.4944(16) 0.3536(13) 0.0446(5) 0.053(5) Uani 1 1 d U . .
H12E H 0.5566 0.3699 0.0449 0.064 Uiso 1 1 calc R . .
H12F H 0.4960 0.2983 0.0423 0.064 Uiso 1 1 calc R . .
C122 C 0.4565(16) 0.3969(13) 0.0178(5) 0.053(5) Uani 1 1 d U . .
H12G H 0.4948 0.3874 -0.0017 0.080 Uiso 1 1 calc R . .
H12H H 0.4547 0.4515 0.0203 0.080 Uiso 1 1 calc R . .
H12I H 0.3954 0.3797 0.0174 0.080 Uiso 1 1 calc R . .
C123 C 0.3552(17) 0.5579(13) 0.2253(6) 0.064(5) Uani 1 1 d U . .
H12J H 0.3549 0.5771 0.2458 0.077 Uiso 1 1 calc R . .
H12K H 0.2926 0.5601 0.2208 0.077 Uiso 1 1 calc R . .
C124 C 0.3899(17) 0.4747(13) 0.2263(6) 0.064(5) Uani 1 1 d U . .
H12L H 0.3502 0.4433 0.2420 0.097 Uiso 1 1 calc R . .
H12M H 0.4510 0.4721 0.2315 0.097 Uiso 1 1 calc R . .
H12N H 0.3905 0.4557 0.2060 0.097 Uiso 1 1 calc R . .
C125 C 0.5372(16) 0.6167(16) 0.2069(6) 0.067(5) Uani 1 1 d U . .
H12O H 0.5623 0.5644 0.2054 0.080 Uiso 1 1 calc R . .
H12P H 0.5765 0.6510 0.1918 0.080 Uiso 1 1 calc R . .
C126 C 0.5430(16) 0.6393(16) 0.2401(5) 0.067(5) Uani 1 1 d U . .
H12Q H 0.6056 0.6349 0.2438 0.101 Uiso 1 1 calc R . .
H12R H 0.5057 0.6053 0.2554 0.101 Uiso 1 1 calc R . .
H12S H 0.5214 0.6920 0.2418 0.101 Uiso 1 1 calc R . .
C127 C 0.3835(16) 0.7126(13) 0.2037(6) 0.059(5) Uani 1 1 d U . .
H12T H 0.3189 0.7160 0.2016 0.071 Uiso 1 1 calc R . .
H12U H 0.3890 0.7202 0.2253 0.071 Uiso 1 1 calc R . .
C128 C 0.4337(16) 0.7761(13) 0.1820(6) 0.059(5) Uani 1 1 d U . .
H12V H 0.4077 0.8257 0.1872 0.088 Uiso 1 1 calc R . .
H12W H 0.4279 0.7691 0.1605 0.088 Uiso 1 1 calc R . .
H12X H 0.4974 0.7740 0.1844 0.088 Uiso 1 1 calc R . .
Pd13 Pd 0.91795(11) 0.46266(10) 0.10775(5) 0.0485(5) Uani 1 1 d . . .
Pd14 Pd 0.92206(11) 0.57762(10) 0.14796(4) 0.0440(5) Uani 1 1 d . . .
Pd15 Pd 0.92385(11) 0.61597(10) 0.08307(4) 0.0413(5) Uani 1 1 d . . .
P13 P 0.9261(5) 0.6065(4) 0.19979(17) 0.071(2) Uani 1 1 d . . .
P14 P 0.9054(5) 0.3300(4) 0.1055(2) 0.082(3) Uani 1 1 d . . .
P15 P 0.9247(4) 0.7057(4) 0.03925(16) 0.0540(18) Uani 1 1 d . . .
C129 C 1.0595(14) 0.5338(13) 0.0677(6) 0.052(2) Uani 1 1 d U . .
H12Y H 1.0559 0.5263 0.0468 0.062 Uiso 1 1 calc R . .
C130 C 1.0567(14) 0.4693(14) 0.0878(5) 0.051(2) Uani 1 1 d U . .
H13B H 1.0555 0.4231 0.0784 0.062 Uiso 1 1 calc R . .
C131 C 1.0551(14) 0.4598(14) 0.1201(5) 0.051(2) Uani 1 1 d U . .
H13C H 1.0517 0.4091 0.1296 0.062 Uiso 1 1 calc R . .
C132 C 1.0582(14) 0.5206(13) 0.1406(6) 0.051(2) Uani 1 1 d U . .
H13D H 1.0580 0.5051 0.1619 0.062 Uiso 1 1 calc R . .
C133 C 1.0613(14) 0.5997(13) 0.1318(5) 0.052(2) Uani 1 1 d U . .
H13E H 1.0624 0.6303 0.1484 0.062 Uiso 1 1 calc R . .
C134 C 1.0631(14) 0.6391(14) 0.1039(5) 0.052(2) Uani 1 1 d U . .
H13F H 1.0610 0.6929 0.1042 0.062 Uiso 1 1 calc R . .
C135 C 1.0675(14) 0.6130(13) 0.0744(5) 0.052(2) Uani 1 1 d U . .
H13G H 1.0765 0.6503 0.0572 0.062 Uiso 1 1 calc R . .
C136 C 0.7837(13) 0.4987(13) 0.0955(6) 0.054(2) Uani 1 1 d U . .
H13H H 0.7851 0.4637 0.0802 0.065 Uiso 1 1 calc R . .
C137 C 0.7802(13) 0.4665(14) 0.1268(6) 0.054(2) Uani 1 1 d U . .
H13I H 0.7772 0.4125 0.1297 0.065 Uiso 1 1 calc R . .
C138 C 0.7804(13) 0.5047(13) 0.1554(6) 0.054(2) Uani 1 1 d U . .
H13J H 0.7802 0.4725 0.1740 0.065 Uiso 1 1 calc R . .
C139 C 0.7809(13) 0.5835(13) 0.1579(6) 0.054(2) Uani 1 1 d U . .
H13K H 0.7789 0.5977 0.1783 0.065 Uiso 1 1 calc R . .
C140 C 0.7839(13) 0.6453(14) 0.1343(6) 0.054(2) Uani 1 1 d U . .
H14B H 0.7850 0.6947 0.1411 0.065 Uiso 1 1 calc R . .
C141 C 0.7855(13) 0.6432(14) 0.1025(6) 0.054(2) Uani 1 1 d U . .
H14C H 0.7868 0.6917 0.0910 0.065 Uiso 1 1 calc R . .
C142 C 0.7855(13) 0.5791(13) 0.0844(6) 0.054(2) Uani 1 1 d U . .
H14D H 0.7868 0.5908 0.0627 0.065 Uiso 1 1 calc R . .
C143 C 1.032(2) 0.609(2) 0.2129(12) 0.167(13) Uani 1 1 d U . .
H14E H 1.0276 0.5707 0.2309 0.201 Uiso 1 1 calc R . .
H14F H 1.0751 0.5874 0.1965 0.201 Uiso 1 1 calc R . .
C144 C 1.074(2) 0.661(2) 0.2207(12) 0.167(13) Uani 1 1 d U . .
H14F H 1.1305 0.6414 0.2269 0.251 Uiso 1 1 calc R . .
H14G H 1.0374 0.6841 0.2381 0.251 Uiso 1 1 calc R . .
H14H H 1.0866 0.7004 0.2032 0.251 Uiso 1 1 calc R . .
C145 C 0.868(3) 0.6975(19) 0.2115(8) 0.133(10) Uani 1 1 d U . .
H14I H 0.8020 0.6920 0.2133 0.160 Uiso 1 1 calc R . .
H14J H 0.8819 0.7079 0.2320 0.160 Uiso 1 1 calc R . .
C146 C 0.898(3) 0.7640(19) 0.1879(7) 0.134(10) Uani 1 1 d U . .
H14K H 0.8646 0.8102 0.1937 0.200 Uiso 1 1 calc R . .
H14L H 0.8867 0.7527 0.1674 0.200 Uiso 1 1 calc R . .
H14M H 0.9627 0.7717 0.1872 0.200 Uiso 1 1 calc R . .
C147 C 0.862(2) 0.5338(18) 0.2280(7) 0.109(8) Uani 1 1 d U . .
H14N H 0.8590 0.5498 0.2491 0.131 Uiso 1 1 calc R . .
H14O H 0.7991 0.5333 0.2236 0.131 Uiso 1 1 calc R . .
C148 C 0.899(2) 0.4574(18) 0.2276(7) 0.109(8) Uani 1 1 d U . .
H14P H 0.8599 0.4231 0.2424 0.163 Uiso 1 1 calc R . .
H14Q H 0.9590 0.4564 0.2333 0.163 Uiso 1 1 calc R . .
H14R H 0.9018 0.4409 0.2068 0.163 Uiso 1 1 calc R . .
C149 C 0.823(3) 0.313(2) 0.0617(9) 0.151(11) Uani 1 1 d U . .
H14S H 0.7758 0.3020 0.0498 0.227 Uiso 1 1 calc R . .
H14T H 0.8760 0.2810 0.0561 0.227 Uiso 1 1 calc R . .
H14U H 0.8390 0.3669 0.0572 0.227 Uiso 1 1 calc R . .
C150 C 0.793(3) 0.299(2) 0.0918(9) 0.151(11) Uani 1 1 d U . .
H15C H 0.7786 0.2451 0.0979 0.182 Uiso 1 1 calc R . .
H15D H 0.7403 0.3321 0.0989 0.182 Uiso 1 1 calc R . .
C151 C 0.874(2) 0.2790(19) 0.1452(9) 0.126(11) Uani 1 1 d U . .
H15E H 0.8106 0.2927 0.1533 0.152 Uiso 1 1 calc R . .
H15F H 0.8768 0.2233 0.1436 0.152 Uiso 1 1 calc R . .
C152 C 0.934(2) 0.2985(18) 0.1672(9) 0.126(11) Uani 1 1 d U . .
H15G H 0.9146 0.2712 0.1876 0.190 Uiso 1 1 calc R . .
H15H H 0.9301 0.3535 0.1691 0.190 Uiso 1 1 calc R . .
H15I H 0.9958 0.2838 0.1595 0.190 Uiso 1 1 calc R . .
C153 C 1.0109(18) 0.2807(13) 0.0889(7) 0.073(6) Uani 1 1 d U . .
H15J H 1.0292 0.3036 0.0674 0.087 Uiso 1 1 calc R . .
H15K H 1.0589 0.2912 0.1009 0.087 Uiso 1 1 calc R . .
C154 C 1.0059(18) 0.1930(13) 0.0881(6) 0.073(6) Uani 1 1 d U . .
H15L H 1.0644 0.1732 0.0788 0.109 Uiso 1 1 calc R . .
H15M H 0.9597 0.1815 0.0759 0.109 Uiso 1 1 calc R . .
H15N H 0.9906 0.1691 0.1093 0.109 Uiso 1 1 calc R . .
C155 C 0.8134(19) 0.7327(17) 0.0282(6) 0.089(7) Uani 1 1 d U . .
H15O H 0.7838 0.6857 0.0246 0.107 Uiso 1 1 calc R . .
H15P H 0.7762 0.7547 0.0459 0.107 Uiso 1 1 calc R . .
C156 C 0.8133(19) 0.7871(17) 0.0007(6) 0.089(7) Uani 1 1 d U . .
H15Q H 0.7514 0.7968 -0.0032 0.134 Uiso 1 1 calc R . .
H15R H 0.8488 0.7659 -0.0173 0.134 Uiso 1 1 calc R . .
H15S H 0.8397 0.8350 0.0042 0.134 Uiso 1 1 calc R . .
C157 C 0.9784(18) 0.7960(14) 0.0442(6) 0.070(6) Uani 1 1 d U . .
H15T H 1.0422 0.7853 0.0464 0.084 Uiso 1 1 calc R . .
H15U H 0.9771 0.8314 0.0254 0.084 Uiso 1 1 calc R . .
C158 C 0.9332(18) 0.8339(14) 0.0718(5) 0.070(6) Uani 1 1 d U . .
H15V H 0.9639 0.8813 0.0731 0.105 Uiso 1 1 calc R . .
H15W H 0.9361 0.7998 0.0906 0.105 Uiso 1 1 calc R . .
H15X H 0.8702 0.8452 0.0696 0.105 Uiso 1 1 calc R . .
C159 C 0.9882(14) 0.6769(14) 0.0052(5) 0.056(5) Uani 1 1 d U . .
H15Y H 0.9878 0.7191 -0.0113 0.068 Uiso 1 1 calc R . .
H15Z H 1.0513 0.6683 0.0088 0.068 Uiso 1 1 calc R . .
C160 C 0.9570(14) 0.6058(14) -0.0063(5) 0.056(5) Uani 1 1 d U . .
H16D H 0.9958 0.5952 -0.0255 0.085 Uiso 1 1 calc R . .
H16E H 0.8948 0.6135 -0.0102 0.085 Uiso 1 1 calc R . .
H16F H 0.9601 0.5627 0.0094 0.085 Uiso 1 1 calc R . .
B1 B 0.6729(13) 0.8516(9) 0.1078(4) 0.075(6) Uani 1 1 d DU . .
F1 F 0.5944(14) 0.8285(13) 0.1249(5) 0.152(8) Uani 1 1 d DU . .
F2 F 0.7406(16) 0.8172(12) 0.1209(6) 0.154(8) Uani 1 1 d DU . .
F3 F 0.6822(12) 0.9271(8) 0.1086(4) 0.096(5) Uani 1 1 d DU . .
F4 F 0.6803(10) 0.8322(9) 0.0786(3) 0.085(4) Uani 1 1 d DU . .
B2 B 0.1289(11) 0.8377(9) 0.1268(4) 0.077(6) Uani 1 1 d DU . .
F5 F 0.0727(14) 0.7859(11) 0.1439(4) 0.127(6) Uani 1 1 d DU . .
F6 F 0.2063(11) 0.8405(10) 0.1388(4) 0.108(5) Uani 1 1 d DU . .
F7 F 0.0885(11) 0.9069(9) 0.1295(4) 0.099(5) Uani 1 1 d DU . .
F8 F 0.1460(9) 0.8203(8) 0.0969(3) 0.075(4) Uani 1 1 d DU . .
B3 B 0.8461(11) 0.1262(9) 0.3688(3) 0.061(5) Uani 1 1 d DU . .
F9 F 0.7616(12) 0.1046(18) 0.3794(5) 0.191(10) Uani 1 1 d DU . .
F10 F 0.8959(18) 0.0621(9) 0.3653(4) 0.180(10) Uani 1 1 d DU . .
F11 F 0.8763(13) 0.1556(10) 0.3923(4) 0.112(6) Uani 1 1 d DU . .
F12 F 0.8597(10) 0.1727(9) 0.3424(3) 0.090(5) Uani 1 1 d DU . .
B4 B -0.1162(10) 0.6182(8) 0.3105(4) 0.063(5) Uani 1 1 d DU . .
F13 F -0.1891(10) 0.6295(10) 0.2957(4) 0.096(5) Uani 1 1 d DU . .
F14 F -0.0534(11) 0.6692(9) 0.2965(5) 0.115(6) Uani 1 1 d DU . .
F15 F -0.1413(10) 0.6333(8) 0.3404(3) 0.081(4) Uani 1 1 d DU . .
F16 F -0.0855(10) 0.5450(7) 0.3088(3) 0.078(4) Uani 1 1 d DU . .
B5 B 0.1669(14) 0.3539(9) 0.1928(4) 0.086(7) Uani 1 1 d DU . .
F17 F 0.2541(14) 0.3671(14) 0.1941(7) 0.173(9) Uani 1 1 d DU . .
F18 F 0.1554(14) 0.2926(9) 0.2136(4) 0.133(8) Uani 1 1 d DU . .
F19 F 0.1816(18) 0.3449(13) 0.1622(4) 0.158(8) Uani 1 1 d DU . .
F20 F 0.1297(16) 0.4199(10) 0.2015(4) 0.166(10) Uani 1 1 d DU . .
B6 B 0.3419(10) 0.1162(8) 0.3766(3) 0.059(5) Uani 1 1 d DU . .
F21 F 0.2705(10) 0.0714(9) 0.3764(4) 0.089(5) Uani 1 1 d DU . .
F22 F 0.4169(9) 0.0716(9) 0.3769(4) 0.087(5) Uani 1 1 d DU . .
F23 F 0.3268(10) 0.1558(7) 0.4020(3) 0.076(4) Uani 1 1 d DU . .
F24 F 0.3471(9) 0.1651(7) 0.3508(3) 0.071(4) Uani 1 1 d DU . .
B7 B 0.3283(10) 0.6262(8) 0.3114(3) 0.054(5) Uani 1 1 d DU . .
F25 F 0.2429(9) 0.6225(12) 0.3051(4) 0.105(6) Uani 1 1 d DU . .
F26 F 0.3751(11) 0.5613(8) 0.3049(4) 0.092(5) Uani 1 1 d DU . .
F27 F 0.3680(11) 0.6856(7) 0.2931(3) 0.088(5) Uani 1 1 d DU . .
F28 F 0.3245(9) 0.6349(8) 0.3419(3) 0.071(4) Uani 1 1 d DU . .
B8 B 0.6247(10) 0.3553(8) 0.1869(3) 0.060(5) Uani 1 1 d DU . .
F29 F 0.5684(11) 0.3053(9) 0.2055(3) 0.087(5) Uani 1 1 d DU . .
F30 F 0.6356(9) 0.3357(7) 0.1572(3) 0.065(4) Uani 1 1 d DU . .
F31 F 0.7056(9) 0.3537(8) 0.1972(3) 0.073(4) Uani 1 1 d DU . .
F32 F 0.5881(10) 0.4267(7) 0.1877(3) 0.075(4) Uani 1 1 d DU . .
B9 B 0.7469(11) 0.4758(11) 0.0005(5) 0.082(6) Uani 1 1 d DU . .
F33 F 0.6657(12) 0.4449(10) 0.0092(6) 0.147(8) Uani 1 1 d DU . .
F34 F 0.7541(12) 0.5320(12) -0.0224(5) 0.142(8) Uani 1 1 d DU . .
F35 F 0.8180(14) 0.4283(13) -0.0016(6) 0.192(12) Uani 1 1 d DU . .
F36 F 0.7555(15) 0.5129(18) 0.0251(6) 0.191(10) Uani 1 1 d DU . .
B10 B 0.2510(13) 0.4845(15) 0.5025(5) 0.142(10) Uani 1 1 d DU . .
F37 F 0.2440(14) 0.5563(14) 0.5109(6) 0.161(8) Uani 1 1 d DU . .
F38 F 0.3107(13) 0.484(2) 0.4766(6) 0.299(18) Uani 1 1 d DU . .
F39 F 0.279(2) 0.4547(19) 0.5287(7) 0.273(15) Uani 1 1 d DU . .
F40 F 0.1729(10) 0.4588(9) 0.4969(4) 0.094(5) Uani 1 1 d DU . .
C161 C 0.211(3) 0.983(2) -0.0448(10) 0.16(2) Uani 1 1 d . . .
H16G H 0.2392 0.9870 -0.0667 0.198 Uiso 1 1 calc R . .
H16H H 0.1624 1.0230 -0.0424 0.198 Uiso 1 1 calc R . .
Cl1 Cl 0.1648(8) 0.8925(6) -0.0339(3) 0.149(4) Uani 1 1 d . . .
Cl2 Cl 0.2910(10) 0.9979(8) -0.0210(4) 0.193(6) Uani 1 1 d . . .
C162 C 0.622(2) -0.077(2) 0.1843(7) 0.101(11) Uani 1 1 d . . .
H16I H 0.6733 -0.0413 0.1792 0.121 Uiso 1 1 calc R . .
H16J H 0.6170 -0.1026 0.1656 0.121 Uiso 1 1 calc R . .
Cl3 Cl 0.6401(9) -0.1431(9) 0.2146(3) 0.197(7) Uani 1 1 d . . .
Cl4 Cl 0.5241(9) -0.0276(7) 0.1961(4) 0.208(7) Uani 1 1 d . . .
C163 C 0.130(3) 0.047(3) 0.5732(7) 0.19(3) Uani 1 1 d . . .
H16K H 0.1778 0.0715 0.5818 0.230 Uiso 1 1 calc R . .
H16L H 0.1164 -0.0022 0.5859 0.230 Uiso 1 1 calc R . .
Cl5 Cl 0.1677(8) 0.0295(6) 0.5384(2) 0.143(4) Uani 1 1 d . . .
Cl6 Cl 0.0265(9) 0.1095(7) 0.5757(3) 0.174(5) Uani 1 1 d . . .
C164 C 0.138(2) -0.018(2) 0.0551(9) 0.131(13) Uani 1 1 d U . .
H16M H 0.1698 -0.0596 0.0438 0.157 Uiso 1 1 calc R . .
H16N H 0.1087 -0.0408 0.0755 0.157 Uiso 1 1 calc R . .
Cl7 Cl 0.2197(9) 0.0541(7) 0.0604(3) 0.167(5) Uani 1 1 d . . .
Cl8 Cl 0.0566(6) 0.0225(5) 0.0345(2) 0.107(3) Uani 1 1 d . . .
C165 C 0.350(2) -0.0052(15) 0.4439(6) 0.112(12) Uani 1 1 d D . .
H16O H 0.4068 -0.0041 0.4291 0.135 Uiso 1 1 calc R . .
H16P H 0.3079 0.0333 0.4359 0.135 Uiso 1 1 calc R . .
Cl9 Cl 0.3028(8) -0.0965(5) 0.4474(2) 0.129(4) Uani 1 1 d D . .
Cl10 Cl 0.3708(8) 0.0156(5) 0.4794(2) 0.128(3) Uani 1 1 d D . .
C166 C -0.117(2) -0.072(2) 0.1395(7) 0.107(11) Uani 1 1 d . . .
H16Q H -0.0611 -0.1023 0.1358 0.129 Uiso 1 1 calc R . .
H16R H -0.1671 -0.1017 0.1348 0.129 Uiso 1 1 calc R . .
Cl11 Cl -0.1073(8) 0.0125(6) 0.1153(3) 0.131(4) Uani 1 1 d . . .
Cl12 Cl -0.1385(7) -0.0520(7) 0.1786(2) 0.148(4) Uani 1 1 d . . .
C167 C 0.3758(16) 0.2644(13) 0.2306(5) 0.054(6) Uani 1 1 d U . .
H16S H 0.4241 0.3011 0.2225 0.064 Uiso 1 1 calc R . .
H16T H 0.3189 0.2852 0.2242 0.064 Uiso 1 1 calc R . .
Cl13 Cl 0.4053(8) 0.1668(6) 0.2142(3) 0.145(4) Uani 1 1 d . . .
Cl14 Cl 0.3652(7) 0.2508(6) 0.2687(3) 0.133(4) Uani 1 1 d . . .
C168 C 0.6091(19) 0.9875(14) 0.3852(5) 0.071(8) Uani 1 1 d . . .
H16U H 0.5567 1.0231 0.3874 0.086 Uiso 1 1 calc R . .
H16V H 0.6641 1.0178 0.3784 0.086 Uiso 1 1 calc R . .
Cl15 Cl 0.5975(5) 0.9253(4) 0.35777(18) 0.083(2) Uani 1 1 d . . .
Cl16 Cl 0.6163(9) 0.9349(6) 0.4212(2) 0.146(4) Uani 1 1 d . . .
C169 C 0.640(2) 0.160(2) 0.1653(9) 0.21(3) Uani 0.87(3) 1 d PDU . .
H16W H 0.6488 0.2158 0.1616 0.254 Uiso 0.87(3) 1 calc PR . .
H16X H 0.5799 0.1510 0.1780 0.254 Uiso 0.87(3) 1 calc PR . .
Cl17 Cl 0.647(3) 0.1187(18) 0.1298(8) 0.70(4) Uani 0.87(3) 1 d PDU . .
Cl18 Cl 0.7238(17) 0.1164(13) 0.1837(8) 0.34(2) Uani 0.87(3) 1 d PDU . .

loop_
_atom_site_aniso_label
_atom_site_aniso_U_11
_atom_site_aniso_U_22
_atom_site_aniso_U_33
_atom_site_aniso_U_23
_atom_site_aniso_U_13
_atom_site_aniso_U_12
Pd1 0.0342(10) 0.0456(11) 0.0464(11) -0.0053(9) -0.0062(8) -0.0010(8)
Pd2 0.0328(10) 0.0461(11) 0.0436(11) -0.0080(9) -0.0055(8) -0.0027(8)
Pd3 0.0343(10) 0.0426(11) 0.0536(12) -0.0084(9) -0.0060(9) -0.0003(8)
P1 0.047(4) 0.055(4) 0.050(4) -0.005(3) -0.007(3) -0.005(3)
P2 0.043(4) 0.044(4) 0.047(4) -0.006(3) -0.010(3) -0.002(3)
P3 0.048(4) 0.055(4) 0.067(5) -0.019(4) -0.001(3) 0.000(3)
C1 0.027(4) 0.061(5) 0.059(5) -0.008(4) -0.005(5) -0.003(4)
C2 0.027(4) 0.061(5) 0.059(5) -0.008(4) -0.005(5) -0.003(4)
C3 0.027(4) 0.061(5) 0.059(5) -0.008(4) -0.005(5) -0.003(4)
C4 0.027(4) 0.061(5) 0.059(5) -0.008(4) -0.005(5) -0.003(4)
C5 0.027(4) 0.061(5) 0.059(5) -0.008(4) -0.005(5) -0.003(4)
C6 0.027(4) 0.061(5) 0.059(5) -0.008(4) -0.005(5) -0.003(4)
C7 0.027(4) 0.061(5) 0.059(5) -0.008(4) -0.005(5) -0.003(4)
C8 0.040(5) 0.054(5) 0.063(5) -0.013(4) -0.021(5) -0.013(4)
C9 0.040(5) 0.054(5) 0.064(5) -0.013(4) -0.021(5) -0.013(4)
C10 0.040(5) 0.054(5) 0.063(5) -0.013(4) -0.021(5) -0.013(4)
C11 0.040(5) 0.054(5) 0.063(5) -0.013(4) -0.021(5) -0.013(4)
C12 0.040(5) 0.054(5) 0.064(5) -0.013(4) -0.021(5) -0.013(4)
C13 0.040(5) 0.054(5) 0.063(5) -0.013(4) -0.021(5) -0.013(4)
C14 0.040(5) 0.054(5) 0.064(5) -0.013(4) -0.021(5) -0.013(4)
C15 0.093(15) 0.060(13) 0.099(16) -0.009(11) -0.006(13) 0.035(12)
C16 0.093(15) 0.060(13) 0.099(16) -0.009(11) -0.006(13) 0.035(12)
C17 0.078(13) 0.055(12) 0.055(11) 0.003(9) -0.005(10) -0.011(10)
C18 0.078(13) 0.055(12) 0.055(11) 0.003(9) -0.005(10) -0.011(10)
C19 0.077(14) 0.071(13) 0.067(13) 0.010(11) 0.002(11) -0.010(10)
C20 0.077(14) 0.071(13) 0.067(13) 0.010(11) 0.002(11) -0.010(10)
C21 0.051(11) 0.049(11) 0.057(11) -0.018(8) -0.003(9) 0.007(8)
C22 0.051(11) 0.049(11) 0.057(11) -0.019(8) -0.003(9) 0.007(8)
C23 0.056(11) 0.062(11) 0.053(11) 0.009(9) -0.012(9) -0.007(9)
C24 0.056(11) 0.062(11) 0.053(11) 0.009(9) -0.013(9) -0.007(9)
C25 0.067(12) 0.046(11) 0.056(12) -0.015(8) -0.012(9) 0.004(9)
C26 0.067(12) 0.046(11) 0.056(12) -0.015(9) -0.012(9) 0.005(9)
C27 0.086(15) 0.043(10) 0.16(2) -0.013(13) -0.001(15) 0.014(11)
C28 0.086(15) 0.043(10) 0.16(2) -0.013(13) -0.001(15) 0.014(11)
C29 0.38(4) 0.064(16) 0.034(13) 0.027(12) 0.00(2) -0.02(2)
C30 0.38(4) 0.063(16) 0.034(13) 0.027(12) -0.01(2) -0.02(2)
C31 0.20(3) 0.20(3) 0.30(3) -0.16(3) -0.11(3) 0.11(3)
C32 0.20(3) 0.20(3) 0.30(3) -0.16(3) -0.11(3) 0.11(3)
Pd4 0.0324(10) 0.0424(11) 0.0571(12) -0.0041(9) -0.0086(9) -0.0012(8)
Pd5 0.0317(10) 0.0430(11) 0.0534(12) -0.0106(9) -0.0054(9) 0.0010(8)
Pd6 0.0336(10) 0.0395(11) 0.0552(12) -0.0083(9) -0.0075(9) 0.0005(8)
P4 0.048(4) 0.055(4) 0.069(5) -0.004(4) -0.009(4) 0.003(3)
P5 0.036(4) 0.055(4) 0.061(4) -0.013(3) 0.003(3) -0.004(3)
P6 0.049(4) 0.045(4) 0.052(4) -0.005(3) -0.008(3) -0.002(3)
C33 0.026(4) 0.055(5) 0.063(5) -0.012(4) -0.008(4) 0.004(4)
C34 0.026(4) 0.055(5) 0.063(5) -0.012(4) -0.008(4) 0.004(4)
C35 0.026(4) 0.055(5) 0.063(5) -0.012(4) -0.008(4) 0.004(4)
C36 0.026(4) 0.055(5) 0.063(5) -0.012(4) -0.008(4) 0.004(4)
C37 0.026(4) 0.055(5) 0.063(5) -0.012(4) -0.008(4) 0.004(4)
C38 0.026(4) 0.055(5) 0.063(5) -0.012(4) -0.008(4) 0.004(4)
C39 0.026(4) 0.055(5) 0.063(5) -0.012(4) -0.008(4) 0.004(4)
C40 0.037(5) 0.049(5) 0.063(5) -0.011(4) -0.011(5) 0.006(4)
C41 0.037(5) 0.050(5) 0.063(5) -0.012(4) -0.011(5) 0.006(4)
C42 0.037(5) 0.050(5) 0.063(5) -0.011(4) -0.011(5) 0.006(4)
C43 0.037(5) 0.049(5) 0.063(5) -0.011(4) -0.011(5) 0.006(4)
C44 0.037(5) 0.050(5) 0.063(5) -0.011(4) -0.011(5) 0.006(4)
C45 0.037(5) 0.050(5) 0.063(5) -0.011(4) -0.011(5) 0.006(4)
C46 0.037(5) 0.050(5) 0.063(5) -0.011(4) -0.011(5) 0.006(4)
C47 0.14(2) 0.050(12) 0.13(2) -0.018(13) 0.011(17) 0.014(14)
C48 0.14(2) 0.051(12) 0.13(2) -0.018(13) 0.010(17) 0.014(14)
C49 0.077(14) 0.062(13) 0.108(17) -0.020(12) -0.016(13) -0.009(11)
C50 0.077(14) 0.062(13) 0.108(17) -0.020(12) -0.016(13) -0.009(11)
C51 0.097(15) 0.083(16) 0.078(15) 0.007(11) -0.015(13) 0.013(13)
C52 0.097(15) 0.083(16) 0.078(15) 0.007(11) -0.015(13) 0.013(13)
C53 0.088(15) 0.091(14) 0.068(14) 0.010(12) -0.031(12) -0.015(13)
C54 0.088(15) 0.091(14) 0.069(14) 0.010(12) -0.031(12) -0.015(13)
C55 0.053(11) 0.073(12) 0.061(12) -0.033(10) -0.009(9) -0.009(9)
C56 0.053(11) 0.073(12) 0.061(12) -0.033(10) -0.008(9) -0.009(9)
C57 0.050(11) 0.048(11) 0.081(14) -0.010(9) -0.009(10) -0.001(8)
C58 0.050(11) 0.048(11) 0.081(14) -0.011(9) -0.009(10) -0.001(8)
C59 0.065(12) 0.051(10) 0.095(15) -0.029(10) -0.018(11) -0.021(9)
C60 0.065(12) 0.052(10) 0.095(15) -0.029(10) -0.019(11) -0.021(9)
C61 0.068(13) 0.073(13) 0.050(11) -0.001(10) -0.014(10) 0.010(10)
C62 0.068(13) 0.073(13) 0.050(11) -0.001(10) -0.014(10) 0.010(10)
C63 0.054(11) 0.049(10) 0.051(11) 0.002(8) -0.022(9) -0.023(9)
C64 0.054(11) 0.049(10) 0.051(11) 0.002(8) -0.022(9) -0.023(9)
Pd7 0.0835(15) 0.0490(12) 0.0512(13) -0.0109(10) -0.0027(11) 0.0117(11)
Pd8 0.0891(16) 0.0492(12) 0.0515(13) -0.0111(10) -0.0048(11) 0.0069(11)
Pd9 0.0808(15) 0.0450(12) 0.0600(14) -0.0169(10) 0.0005(11) 0.0024(11)
P7 0.084(6) 0.070(5) 0.100(7) 0.007(5) 0.010(5) 0.020(5)
P8 0.145(9) 0.087(6) 0.061(5) -0.011(5) -0.011(6) 0.013(6)
P9 0.087(6) 0.057(5) 0.076(5) -0.016(4) -0.011(4) 0.009(4)
C65 0.089(6) 0.043(6) 0.085(7) -0.011(5) -0.001(6) 0.000(6)
C66 0.089(6) 0.043(6) 0.085(7) -0.011(5) -0.001(6) 0.000(6)
C67 0.089(6) 0.043(6) 0.085(7) -0.011(5) -0.001(6) 0.000(6)
C68 0.088(6) 0.043(6) 0.085(7) -0.011(5) -0.001(6) 0.000(6)
C69 0.088(6) 0.043(6) 0.084(7) -0.011(5) -0.001(6) 0.000(6)
C70 0.088(6) 0.043(6) 0.084(7) -0.011(5) -0.001(6) 0.000(6)
C71 0.088(6) 0.043(6) 0.085(7) -0.011(5) -0.001(6) 0.000(6)
C72 0.082(6) 0.070(6) 0.073(6) -0.024(5) -0.004(5) 0.022(6)
C73 0.082(6) 0.070(6) 0.073(6) -0.024(5) -0.004(5) 0.022(6)
C74 0.082(6) 0.070(6) 0.073(6) -0.024(5) -0.004(5) 0.021(6)
C75 0.082(6) 0.070(6) 0.073(6) -0.024(5) -0.004(5) 0.021(6)
C76 0.082(6) 0.070(6) 0.073(6) -0.024(5) -0.004(5) 0.022(6)
C77 0.082(6) 0.070(6) 0.073(6) -0.024(5) -0.004(5) 0.022(6)
C78 0.082(6) 0.070(6) 0.073(6) -0.024(5) -0.004(6) 0.022(6)
C79 0.080(18) 0.10(2) 0.38(4) -0.07(3) 0.06(3) -0.01(2)
C80 0.080(18) 0.10(2) 0.38(4) -0.07(3) 0.07(3) -0.01(2)
C81 0.16(3) 0.094(19) 0.13(2) -0.049(18) -0.05(2) -0.003(17)
C82 0.16(3) 0.094(19) 0.13(2) -0.049(18) -0.05(2) -0.003(17)
C83 0.14(3) 0.51(5) 0.11(3) 0.20(3) -0.05(2) -0.09(3)
C84 0.14(3) 0.51(5) 0.11(3) 0.20(3) -0.05(2) -0.09(3)
C85 1.03(17) 0.05(2) 0.028(19) 0.013(17) 0.05(4) -0.10(4)
C86 0.46(9) 0.06(3) 0.17(4) 0.02(3) -0.09(5) -0.03(4)
C87 0.15(3) 0.12(3) 0.11(3) 0.012(18) -0.04(2) -0.05(2)
C88 0.15(3) 0.12(3) 0.11(3) 0.012(18) -0.04(2) -0.05(2)
C89 0.12(2) 0.070(19) 0.048(17) -0.003(14) 0.020(16) -0.041(18)
C90 0.08(3) 0.41(10) 0.36(9) -0.18(8) 0.00(3) -0.01(4)
C91 0.126(18) 0.055(13) 0.110(16) -0.016(13) -0.031(16) 0.002(13)
C92 0.125(18) 0.055(13) 0.110(16) -0.016(13) -0.031(16) 0.001(13)
C93 0.112(17) 0.068(13) 0.048(12) -0.005(10) 0.003(11) 0.007(11)
C94 0.113(17) 0.068(13) 0.048(12) -0.005(10) 0.002(11) 0.007(11)
C95 0.081(14) 0.14(2) 0.087(16) -0.052(15) 0.005(13) -0.046(14)
C96 0.081(14) 0.14(2) 0.087(16) -0.052(15) 0.005(13) -0.046(14)
Pd10 0.0387(11) 0.0446(11) 0.0575(13) 0.0023(9) -0.0105(9) 0.0012(9)
Pd11 0.0370(11) 0.0445(11) 0.0470(11) -0.0066(9) -0.0093(9) -0.0024(8)
Pd12 0.0321(10) 0.0427(11) 0.0498(12) -0.0091(9) -0.0017(8) 0.0041(8)
P10 0.063(5) 0.081(6) 0.099(7) 0.025(5) -0.021(5) 0.000(4)
P11 0.058(4) 0.045(4) 0.037(4) 0.003(3) -0.011(3) -0.009(3)
P12 0.045(4) 0.053(4) 0.049(4) -0.008(3) 0.001(3) -0.004(3)
C97 0.015(4) 0.060(5) 0.090(6) -0.002(5) 0.000(5) 0.002(4)
C98 0.015(4) 0.060(5) 0.090(6) -0.002(5) -0.001(5) 0.002(4)
C99 0.015(4) 0.060(5) 0.090(6) -0.002(5) -0.001(5) 0.002(4)
C100 0.015(4) 0.060(5) 0.090(6) -0.002(5) -0.001(5) 0.002(4)
C101 0.015(4) 0.060(5) 0.090(6) -0.002(5) -0.001(5) 0.002(4)
C102 0.015(4) 0.060(5) 0.090(6) -0.002(5) -0.001(5) 0.002(4)
C103 0.015(4) 0.060(5) 0.090(6) -0.001(5) 0.000(5) 0.002(4)
C104 0.031(4) 0.046(4) 0.045(5) -0.009(4) 0.004(4) 0.000(4)
C105 0.031(4) 0.046(4) 0.045(5) -0.009(4) 0.004(4) 0.000(4)
C106 0.031(4) 0.046(4) 0.045(5) -0.009(4) 0.004(4) 0.000(4)
C107 0.031(4) 0.046(4) 0.045(5) -0.009(4) 0.005(4) 0.000(4)
C108 0.031(4) 0.046(4) 0.045(5) -0.009(4) 0.004(4) 0.000(4)
C109 0.031(4) 0.046(4) 0.045(5) -0.009(4) 0.004(4) 0.000(4)
C110 0.031(4) 0.046(4) 0.045(5) -0.009(4) 0.004(4) 0.000(4)
C111 0.23(3) 0.15(3) 0.32(4) 0.19(3) -0.18(3) -0.07(3)
C112 0.23(3) 0.15(3) 0.32(4) 0.19(3) -0.17(3) -0.07(3)
C113 0.072(13) 0.074(13) 0.103(17) 0.047(12) -0.022(12) -0.019(11)
C114 0.072(13) 0.074(13) 0.103(17) 0.047(12) -0.022(12) -0.020(11)
C115 0.21(3) 0.053(14) 0.20(4) 0.03(2) 0.05(3) 0.04(2)
C116 0.21(3) 0.053(14) 0.20(4) 0.03(2) 0.05(3) 0.04(2)
C117 0.063(13) 0.103(15) 0.079(14) -0.031(12) -0.002(11) -0.028(12)
C118 0.063(13) 0.103(15) 0.079(15) -0.031(12) -0.002(11) -0.028(12)
C119 0.098(15) 0.081(14) 0.055(11) 0.020(11) -0.035(12) -0.012(12)
C120 0.098(15) 0.081(14) 0.055(11) 0.019(11) -0.035(12) -0.012(12)
C121 0.067(12) 0.053(11) 0.039(10) -0.009(8) -0.002(9) -0.003(9)
C122 0.067(12) 0.054(11) 0.039(10) -0.009(8) -0.002(9) -0.003(9)
C123 0.073(13) 0.051(10) 0.060(12) 0.007(10) 0.013(10) -0.005(10)
C124 0.073(13) 0.051(10) 0.060(12) 0.007(10) 0.013(10) -0.005(10)
C125 0.059(12) 0.093(14) 0.053(11) -0.016(10) -0.012(10) -0.015(10)
C126 0.059(12) 0.093(14) 0.053(11) -0.016(10) -0.012(10) -0.015(11)
C127 0.058(12) 0.051(11) 0.064(12) -0.010(9) 0.002(10) -0.004(9)
C128 0.058(12) 0.051(11) 0.065(12) -0.010(9) 0.002(10) -0.004(9)
Pd13 0.0389(11) 0.0376(11) 0.0720(14) -0.0115(10) -0.0149(10) 0.0030(8)
Pd14 0.0370(11) 0.0478(11) 0.0476(12) -0.0086(9) -0.0058(9) 0.0041(8)
Pd15 0.0350(10) 0.0430(11) 0.0478(12) -0.0096(9) -0.0098(9) 0.0020(8)
P13 0.078(5) 0.078(5) 0.059(5) -0.017(4) -0.019(4) 0.025(4)
P14 0.061(5) 0.050(4) 0.146(8) -0.025(5) -0.044(5) 0.008(4)
P15 0.056(4) 0.047(4) 0.060(4) -0.015(3) -0.007(3) 0.007(3)
C129 0.037(5) 0.062(5) 0.054(5) -0.008(4) 0.000(5) -0.002(5)
C130 0.037(5) 0.062(5) 0.054(5) -0.009(4) 0.000(5) -0.002(5)
C131 0.037(5) 0.062(5) 0.054(5) -0.009(4) 0.000(5) -0.002(5)
C132 0.037(5) 0.062(5) 0.054(5) -0.009(4) 0.000(5) -0.002(5)
C133 0.037(5) 0.062(5) 0.054(5) -0.008(4) 0.000(5) -0.002(5)
C134 0.037(5) 0.062(5) 0.054(5) -0.008(4) 0.000(5) -0.002(5)
C135 0.037(5) 0.062(5) 0.054(5) -0.008(4) 0.000(5) -0.002(5)
C136 0.024(4) 0.061(5) 0.076(6) 0.002(5) -0.011(5) -0.003(4)
C137 0.024(4) 0.061(5) 0.076(6) 0.002(4) -0.011(5) -0.003(4)
C138 0.024(4) 0.061(5) 0.076(6) 0.002(5) -0.011(5) -0.002(4)
C139 0.024(4) 0.061(5) 0.076(6) 0.002(5) -0.011(5) -0.003(4)
C140 0.024(4) 0.061(5) 0.076(6) 0.002(5) -0.011(5) -0.002(4)
C141 0.024(4) 0.061(5) 0.076(6) 0.002(5) -0.011(5) -0.002(4)
C142 0.024(4) 0.061(5) 0.076(6) 0.002(5) -0.011(5) -0.002(4)
C143 0.12(2) 0.11(2) 0.31(4) -0.12(2) -0.10(2) 0.039(17)
C144 0.12(2) 0.11(2) 0.31(4) -0.12(2) -0.10(2) 0.039(17)
C145 0.23(3) 0.10(2) 0.071(18) -0.043(13) -0.02(2) 0.03(2)
C146 0.23(3) 0.10(2) 0.072(18) -0.043(13) -0.02(2) 0.03(2)
C147 0.14(2) 0.098(16) 0.078(15) 0.020(15) 0.001(15) 0.011(16)
C148 0.14(2) 0.098(16) 0.078(15) 0.020(15) 0.001(15) 0.011(16)
C149 0.22(3) 0.082(17) 0.13(2) -0.022(19) 0.07(2) -0.024(19)
C150 0.22(3) 0.082(17) 0.13(2) -0.022(19) 0.07(2) -0.024(19)
C151 0.10(2) 0.066(16) 0.18(3) 0.017(18) 0.053(18) 0.004(16)
C152 0.10(2) 0.066(16) 0.18(3) 0.017(18) 0.053(18) 0.004(16)
C153 0.092(14) 0.048(10) 0.083(14) -0.008(10) -0.030(12) 0.018(11)
C154 0.092(14) 0.048(10) 0.083(14) -0.009(10) -0.030(12) 0.018(11)
C155 0.095(15) 0.098(17) 0.071(14) 0.002(11) -0.020(13) 0.046(13)
C156 0.095(15) 0.098(17) 0.071(14) 0.002(11) -0.021(13) 0.046(13)
C157 0.096(15) 0.054(12) 0.052(12) -0.016(9) 0.020(11) 0.002(11)
C158 0.097(15) 0.054(12) 0.052(12) -0.016(9) 0.020(11) 0.002(11)
C159 0.038(10) 0.076(12) 0.056(11) -0.027(9) 0.000(9) 0.009(9)
C160 0.038(10) 0.076(12) 0.056(11) -0.027(9) -0.001(9) 0.009(9)
B1 0.074(16) 0.067(12) 0.085(15) -0.032(16) 0.004(12) -0.004(14)
F1 0.166(14) 0.159(17) 0.119(15) -0.062(14) 0.060(12) -0.093(14)
F2 0.203(16) 0.104(13) 0.175(19) -0.017(15) -0.095(16) 0.036(14)
F3 0.120(13) 0.060(8) 0.108(13) -0.018(8) -0.014(10) -0.007(8)
F4 0.093(11) 0.079(10) 0.082(9) -0.027(8) 0.007(8) -0.016(9)
B2 0.094(19) 0.066(14) 0.074(14) -0.013(15) -0.022(14) 0.009(12)
F5 0.176(16) 0.123(12) 0.078(11) -0.016(10) 0.008(11) -0.049(13)
F6 0.111(11) 0.107(13) 0.119(14) -0.050(11) -0.050(10) 0.033(9)
F7 0.094(12) 0.092(9) 0.122(14) -0.051(9) -0.038(10) 0.028(8)
F8 0.066(9) 0.074(10) 0.084(9) -0.023(8) -0.001(7) -0.001(8)
B3 0.044(13) 0.086(17) 0.048(13) -0.014(10) 0.013(12) -0.001(11)
F9 0.097(11) 0.34(3) 0.126(18) 0.030(18) -0.001(12) -0.123(13)
F10 0.34(2) 0.067(11) 0.089(13) 0.011(8) 0.088(17) 0.071(14)
F11 0.141(14) 0.109(13) 0.100(11) -0.031(10) -0.040(12) -0.022(11)
F12 0.064(9) 0.111(12) 0.083(9) 0.025(9) 0.005(8) 0.019(9)
B4 0.051(15) 0.064(12) 0.072(13) -0.008(15) -0.004(11) 0.003(10)
F13 0.079(9) 0.122(13) 0.088(11) -0.009(10) -0.021(8) 0.039(8)
F14 0.092(11) 0.077(9) 0.156(15) 0.021(11) 0.024(10) -0.013(9)
F15 0.102(12) 0.068(10) 0.075(8) -0.015(7) -0.011(8) 0.003(8)
F16 0.091(11) 0.064(7) 0.075(10) -0.005(7) -0.007(8) 0.018(7)
B5 0.090(15) 0.065(14) 0.078(12) 0.020(11) 0.055(17) -0.016(16)
F17 0.105(12) 0.16(2) 0.24(3) 0.047(18) -0.040(15) 0.002(10)
F18 0.173(17) 0.084(10) 0.102(12) 0.045(10) 0.063(13) 0.047(11)
F19 0.24(2) 0.138(17) 0.080(10) 0.017(10) 0.011(13) 0.022(17)
F20 0.23(2) 0.114(12) 0.100(13) 0.060(10) 0.082(15) 0.104(16)
B6 0.051(13) 0.055(17) 0.069(13) -0.012(8) -0.001(15) -0.002(8)
F21 0.075(9) 0.092(11) 0.096(12) -0.016(8) 0.009(9) -0.035(8)
F22 0.070(8) 0.104(12) 0.078(11) -0.009(8) 0.008(8) 0.030(8)
F23 0.095(11) 0.052(9) 0.078(8) -0.017(7) -0.002(8) 0.002(7)
F24 0.063(9) 0.065(9) 0.073(8) -0.002(6) 0.021(7) 0.007(7)
B7 0.041(11) 0.059(12) 0.056(11) 0.001(12) 0.010(13) -0.006(10)
F25 0.059(8) 0.184(17) 0.074(11) -0.017(11) -0.009(8) -0.018(8)
F26 0.132(12) 0.062(8) 0.075(10) 0.001(7) -0.006(10) 0.027(9)
F27 0.119(12) 0.054(8) 0.083(10) 0.002(7) 0.013(10) -0.022(8)
F28 0.083(10) 0.068(9) 0.063(7) -0.009(7) -0.013(7) -0.003(8)
B8 0.063(13) 0.065(13) 0.043(12) 0.005(12) 0.011(11) 0.016(12)
F29 0.110(11) 0.094(10) 0.049(8) -0.005(8) 0.015(8) -0.030(9)
F30 0.076(9) 0.064(9) 0.051(7) -0.003(6) 0.002(6) 0.006(7)
F31 0.075(8) 0.091(11) 0.048(8) 0.012(8) -0.004(7) 0.009(7)
F32 0.090(10) 0.075(8) 0.056(9) -0.011(7) -0.004(8) 0.032(7)
B9 0.046(12) 0.08(2) 0.12(2) -0.013(11) -0.024(18) 0.007(9)
F33 0.095(10) 0.082(12) 0.25(2) -0.062(13) 0.047(13) -0.025(9)
F34 0.082(12) 0.154(18) 0.181(16) 0.057(14) -0.033(13) 0.014(11)
F35 0.133(13) 0.164(19) 0.21(2) 0.094(14) 0.100(17) 0.090(14)
F36 0.127(18) 0.31(3) 0.156(15) -0.114(18) -0.015(16) -0.031(16)
B10 0.077(16) 0.25(3) 0.131(19) -0.14(2) -0.055(13) 0.06(2)
F37 0.104(16) 0.192(18) 0.20(2) -0.068(15) -0.016(14) -0.035(13)
F38 0.069(13) 0.64(5) 0.23(2) -0.29(3) 0.016(13) -0.08(2)
F39 0.35(3) 0.29(3) 0.25(2) -0.14(2) -0.21(2) 0.16(3)
F40 0.075(10) 0.096(11) 0.110(13) -0.013(10) -0.009(8) 0.013(9)
C161 0.24(5) 0.12(3) 0.15(4) 0.05(3) -0.13(4) -0.09(3)
Cl1 0.155(10) 0.105(8) 0.207(13) -0.039(8) -0.073(9) -0.007(7)
Cl2 0.211(14) 0.155(11) 0.239(16) -0.021(11) -0.100(13) -0.045(10)
C162 0.09(2) 0.14(3) 0.07(2) -0.02(2) -0.005(18) 0.00(2)
Cl3 0.154(11) 0.230(15) 0.204(14) 0.102(12) -0.069(10) -0.085(11)
Cl4 0.168(12) 0.109(9) 0.31(2) 0.003(11) 0.059(12) 0.026(8)
C163 0.27(5) 0.25(5) 0.04(2) -0.03(3) -0.01(3) 0.17(5)
Cl5 0.194(11) 0.120(8) 0.105(8) 0.021(6) -0.013(8) 0.003(8)
Cl6 0.195(13) 0.128(9) 0.217(14) -0.051(9) -0.071(11) 0.025(9)
C164 0.131(13) 0.131(13) 0.131(13) -0.0119(16) -0.020(2) -0.0024(11)
Cl7 0.170(11) 0.136(10) 0.205(13) 0.021(9) -0.081(10) -0.018(8)
Cl8 0.098(6) 0.096(6) 0.124(8) -0.001(6) -0.011(6) 0.000(5)
C165 0.15(3) 0.10(3) 0.08(2) 0.01(2) 0.00(2) -0.02(2)
Cl9 0.186(10) 0.083(6) 0.128(8) -0.013(6) -0.047(8) -0.024(7)
Cl10 0.171(10) 0.094(7) 0.124(8) -0.019(6) -0.033(7) -0.015(7)
C166 0.12(3) 0.13(3) 0.07(2) -0.04(2) -0.01(2) 0.01(2)
Cl11 0.159(9) 0.121(8) 0.125(9) -0.038(7) -0.038(7) -0.010(7)
Cl12 0.134(9) 0.199(12) 0.108(8) -0.043(8) 0.015(7) -0.055(8)
C167 0.054(6) 0.054(6) 0.054(6) -0.0047(12) -0.0080(14) -0.0010(10)
Cl13 0.167(10) 0.130(9) 0.127(9) 0.001(7) 0.006(8) -0.023(8)
Cl14 0.120(8) 0.123(8) 0.152(10) -0.011(7) -0.002(7) -0.009(6)
C168 0.10(2) 0.061(18) 0.051(17) 0.010(14) -0.010(16) -0.015(16)
Cl15 0.087(5) 0.084(5) 0.079(5) -0.017(4) -0.015(4) 0.013(4)
Cl16 0.264(14) 0.097(7) 0.080(7) 0.011(5) -0.050(8) -0.023(8)
C169 0.09(3) 0.10(4) 0.42(8) 0.02(5) 0.00(5) -0.02(3)
Cl17 0.51(5) 0.22(3) 1.26(9) -0.30(5) 0.29(6) 0.02(3)
Cl18 0.29(3) 0.21(2) 0.55(5) 0.14(3) -0.23(3) -0.087(19)

loop_
_atom_type_symbol
_atom_type_description
_atom_type_scat_dispersion_real
_atom_type_scat_dispersion_imag
_atom_type_scat_source
C C 0.0033 0.0016 'International Tables Vol C Tables 4.2.6.8 and 6.1.1.4'
H H 0.0000 0.0000 'International Tables Vol C Tables 4.2.6.8 and 6.1.1.4'
B B 0.0013 0.0007 'International Tables Vol C Tables 4.2.6.8 and 6.1.1.4'
F F 0.0171 0.0103 'International Tables Vol C Tables 4.2.6.8 and 6.1.1.4'
P P 0.1023 0.0942 'International Tables Vol C Tables 4.2.6.8 and 6.1.1.4'
Pd Pd -0.9988 1.0072 'International Tables Vol C Tables 4.2.6.8 and 6.1.1.4'
Cl Cl 0.1484 0.1585 'International Tables Vol C Tables 4.2.6.8 and 6.1.1.4'

loop_
_geom_angle_atom_site_label_1
_geom_angle_atom_site_label_2
_geom_angle_atom_site_label_3
_geom_angle
_geom_angle_site_symmetry_1
_geom_angle_site_symmetry_3
_geom_angle_publ_flag
C7 Pd1 C13 173.0(9) . . ?
C7 Pd1 C14 144.9(8) . . ?
C13 Pd1 C14 37.0(8) . . ?
C7 Pd1 C6 38.4(8) . . ?
C13 Pd1 C6 137.1(8) . . ?
C14 Pd1 C6 163.8(9) . . ?
C7 Pd1 P1 91.2(7) . . ?
C13 Pd1 P1 95.2(7) . . ?
C14 Pd1 P1 96.1(7) . . ?
C6 Pd1 P1 99.8(6) . . ?
C7 Pd1 Pd3 81.1(6) . . ?
C13 Pd1 Pd3 94.9(7) . . ?
C14 Pd1 Pd3 73.9(6) . . ?
C6 Pd1 Pd3 94.2(6) . . ?
P1 Pd1 Pd3 146.60(17) . . ?
C7 Pd1 Pd2 95.1(6) . . ?
C13 Pd1 Pd2 77.9(6) . . ?
C14 Pd1 Pd2 94.2(6) . . ?
C6 Pd1 Pd2 70.1(6) . . ?
P1 Pd1 Pd2 152.06(17) . . ?
Pd3 Pd1 Pd2 61.33(6) . . ?
C4 Pd2 C11 160.6(9) . . ?
C4 Pd2 C5 38.6(8) . . ?
C11 Pd2 C5 159.9(9) . . ?
C4 Pd2 P2 93.2(7) . . ?
C11 Pd2 P2 88.8(7) . . ?
C5 Pd2 P2 97.5(6) . . ?
C4 Pd2 C12 159.6(8) . . ?
C11 Pd2 C12 35.7(8) . . ?
C5 Pd2 C12 124.2(8) . . ?
P2 Pd2 C12 101.5(6) . . ?
C4 Pd2 C10 128.7(8) . . ?
C11 Pd2 C10 33.0(7) . . ?
C5 Pd2 C10 155.7(8) . . ?
P2 Pd2 C10 104.7(5) . . ?
C12 Pd2 C10 61.1(8) . . ?
C4 Pd2 Pd1 94.9(6) . . ?
C11 Pd2 Pd1 93.0(7) . . ?
C5 Pd2 Pd1 72.0(6) . . ?
P2 Pd2 Pd1 149.68(17) . . ?
C12 Pd2 Pd1 65.4(5) . . ?
C10 Pd2 Pd1 92.8(6) . . ?
C4 Pd2 Pd3 78.9(6) . . ?
C11 Pd2 Pd3 90.0(6) . . ?
C5 Pd2 Pd3 93.3(6) . . ?
P2 Pd2 Pd3 151.10(17) . . ?
C12 Pd2 Pd3 94.3(6) . . ?
C10 Pd2 Pd3 62.3(5) . . ?
Pd1 Pd2 Pd3 59.21(6) . . ?
C9 Pd3 C2 164.6(9) . . ?
C9 Pd3 C8 39.9(8) . . ?
C2 Pd3 C8 153.9(9) . . ?
C9 Pd3 P3 90.9(7) . . ?
C2 Pd3 P3 90.9(7) . . ?
C8 Pd3 P3 100.0(6) . . ?
C9 Pd3 C3 133.0(8) . . ?
C2 Pd3 C3 32.0(7) . . ?
C8 Pd3 C3 157.2(8) . . ?
P3 Pd3 C3 101.8(6) . . ?
C9 Pd3 C1 158.0(8) . . ?
C2 Pd3 C1 33.5(8) . . ?
C8 Pd3 C1 120.5(8) . . ?
P3 Pd3 C1 105.0(6) . . ?
C3 Pd3 C1 59.3(7) . . ?
C9 Pd3 Pd1 95.4(7) . . ?
C2 Pd3 Pd1 90.1(7) . . ?
C8 Pd3 Pd1 69.5(6) . . ?
P3 Pd3 Pd1 152.55(19) . . ?
C3 Pd3 Pd1 93.3(6) . . ?
C1 Pd3 Pd1 63.6(5) . . ?
C9 Pd3 Pd2 80.8(6) . . ?
C2 Pd3 Pd2 89.6(6) . . ?
C8 Pd3 Pd2 93.3(6) . . ?
P3 Pd3 Pd2 147.98(19) . . ?
C3 Pd3 Pd2 64.5(5) . . ?
C1 Pd3 Pd2 92.8(5) . . ?
Pd1 Pd3 Pd2 59.46(6) . . ?
C15 P1 C17 104.2(13) . . ?
C15 P1 C19 102.1(13) . . ?
C17 P1 C19 104.2(12) . . ?
C15 P1 Pd1 114.8(10) . . ?
C17 P1 Pd1 116.5(8) . . ?
C19 P1 Pd1 113.4(9) . . ?
C23 P2 C21 104.2(12) . . ?
C23 P2 C25 106.1(11) . . ?
C21 P2 C25 102.5(11) . . ?
C23 P2 Pd2 113.2(9) . . ?
C21 P2 Pd2 117.1(7) . . ?
C25 P2 Pd2 112.6(8) . . ?
C31 P3 C27 110.1(17) . . ?
C31 P3 C29 91(2) . . ?
C27 P3 C29 102.7(19) . . ?
C31 P3 Pd3 123.5(14) . . ?
C27 P3 Pd3 115.5(9) . . ?
C29 P3 Pd3 109.1(11) . . ?
C2 C1 C7 128(2) . . ?
C2 C1 Pd3 57.8(11) . . ?
C7 C1 Pd3 109.9(14) . . ?
C2 C1 H1A 116.2 . . ?
C7 C1 H1A 116.2 . . ?
Pd3 C1 H1A 102.7 . . ?
C3 C2 C1 132(2) . . ?
C3 C2 Pd3 89.1(14) . . ?
C1 C2 Pd3 88.7(13) . . ?
C3 C2 H2A 113.8 . . ?
C1 C2 H2A 113.8 . . ?
Pd3 C2 H2A 92.6 . . ?
C2 C3 C4 130(2) . . ?
C2 C3 Pd3 58.9(12) . . ?
C4 C3 Pd3 108.7(14) . . ?
C2 C3 H3A 115.1 . . ?
C4 C3 H3A 115.1 . . ?
Pd3 C3 H3A 103.3 . . ?
C5 C4 C3 126(2) . . ?
C5 C4 Pd2 73.0(12) . . ?
C3 C4 Pd2 105.1(14) . . ?
C5 C4 H4A 117.1 . . ?
C3 C4 H4A 117.1 . . ?
Pd2 C4 H4A 92.0 . . ?
C6 C5 C4 129(2) . . ?
C6 C5 Pd2 108.9(14) . . ?
C4 C5 Pd2 68.4(12) . . ?
C6 C5 H5A 115.5 . . ?
C4 C5 H5A 115.5 . . ?
Pd2 C5 H5A 92.9 . . ?
C5 C6 C7 129(2) . . ?
C5 C6 Pd1 109.0(14) . . ?
C7 C6 Pd1 67.6(11) . . ?
C5 C6 H6A 115.4 . . ?
C7 C6 H6A 115.4 . . ?
Pd1 C6 H6A 93.8 . . ?
C1 C7 C6 126(2) . . ?
C1 C7 Pd1 101.4(14) . . ?
C6 C7 Pd1 74.0(11) . . ?
C1 C7 H7A 116.9 . . ?
C6 C7 H7A 116.9 . . ?
Pd1 C7 H7A 95.0 . . ?
C14 C8 C9 128(2) . . ?
C14 C8 Pd3 111.6(15) . . ?
C9 C8 Pd3 64.5(11) . . ?
C14 C8 H8A 116.2 . . ?
C9 C8 H8A 116.2 . . ?
Pd3 C8 H8A 94.0 . . ?
C10 C9 C8 126(2) . . ?
C10 C9 Pd3 104.9(15) . . ?
C8 C9 Pd3 75.5(12) . . ?
C10 C9 H9A 117.2 . . ?
C8 C9 H9A 117.2 . . ?
Pd3 C9 H9A 89.5 . . ?
C11 C10 C9 131(2) . . ?
C11 C10 Pd2 57.3(11) . . ?
C9 C10 Pd2 107.7(14) . . ?
C11 C10 H10A 114.4 . . ?
C9 C10 H10A 114.4 . . ?
Pd2 C10 H10A 106.7 . . ?
C10 C11 C12 128(2) . . ?
C10 C11 Pd2 89.7(13) . . ?
C12 C11 Pd2 82.8(13) . . ?
C10 C11 H11A 115.9 . . ?
C12 C11 H11A 115.9 . . ?
Pd2 C11 H11A 98.5 . . ?
C13 C12 C11 127(2) . . ?
C13 C12 Pd2 109.2(14) . . ?
C11 C12 Pd2 61.5(11) . . ?
C13 C12 H12A 116.4 . . ?
C11 C12 H12A 116.4 . . ?
Pd2 C12 H12A 99.6 . . ?
C14 C13 C12 131(2) . . ?
C14 C13 Pd1 73.8(12) . . ?
C12 C13 Pd1 104.1(15) . . ?
C14 C13 H13A 114.6 . . ?
C12 C13 H13A 114.6 . . ?
Pd1 C13 H13A 92.5 . . ?
C13 C14 C8 129(2) . . ?
C13 C14 Pd1 69.2(12) . . ?
C8 C14 Pd1 104.7(15) . . ?
C13 C14 H14A 115.6 . . ?
C8 C14 H14A 115.6 . . ?
Pd1 C14 H14A 96.7 . . ?
C16 C15 P1 112(2) . . ?
C16 C15 H15A 109.2 . . ?
P1 C15 H15A 109.2 . . ?
C16 C15 H15B 109.2 . . ?
P1 C15 H15B 109.2 . . ?
H15A C15 H15B 107.9 . . ?
C15 C16 H16A 109.5 . . ?
C15 C16 H16B 109.5 . . ?
H16A C16 H16B 109.5 . . ?
C15 C16 H16C 109.5 . . ?
H16A C16 H16C 109.5 . . ?
H16B C16 H16C 109.5 . . ?
C18 C17 P1 115.9(18) . . ?
C18 C17 H17A 108.3 . . ?
P1 C17 H17A 108.3 . . ?
C18 C17 H17B 108.3 . . ?
P1 C17 H17B 108.3 . . ?
H17A C17 H17B 107.4 . . ?
C17 C18 H18A 109.5 . . ?
C17 C18 H18B 109.5 . . ?
H18A C18 H18B 109.5 . . ?
C17 C18 H18C 109.5 . . ?
H18A C18 H18C 109.5 . . ?
H18B C18 H18C 109.5 . . ?
C20 C19 P1 112.5(19) . . ?
C20 C19 H19A 109.1 . . ?
P1 C19 H19A 109.1 . . ?
C20 C19 H19B 109.1 . . ?
P1 C19 H19B 109.1 . . ?
H19A C19 H19B 107.8 . . ?
C19 C20 H20A 109.5 . . ?
C19 C20 H20B 109.5 . . ?
H20A C20 H20B 109.5 . . ?
C19 C20 H20C 109.5 . . ?
H20A C20 H20C 109.5 . . ?
H20B C20 H20C 109.5 . . ?
C22 C21 P2 115.5(16) . . ?
C22 C21 H21A 108.4 . . ?
P2 C21 H21A 108.4 . . ?
C22 C21 H21B 108.4 . . ?
P2 C21 H21B 108.4 . . ?
H21A C21 H21B 107.5 . . ?
C21 C22 H22A 109.5 . . ?
C21 C22 H22B 109.5 . . ?
H22A C22 H22B 109.5 . . ?
C21 C22 H22C 109.5 . . ?
H22A C22 H22C 109.5 . . ?
H22B C22 H22C 109.5 . . ?
C24 C23 P2 114.6(16) . . ?
C24 C23 H23A 108.6 . . ?
P2 C23 H23A 108.6 . . ?
C24 C23 H23B 108.6 . . ?
P2 C23 H23B 108.6 . . ?
H23A C23 H23B 107.6 . . ?
C23 C24 H24A 109.5 . . ?
C23 C24 H24B 109.5 . . ?
H24A C24 H24B 109.5 . . ?
C23 C24 H24C 109.5 . . ?
H24A C24 H24C 109.5 . . ?
H24B C24 H24C 109.5 . . ?
C26 C25 P2 112.2(16) . . ?
C26 C25 H25A 109.2 . . ?
P2 C25 H25A 109.2 . . ?
C26 C25 H25B 109.2 . . ?
P2 C25 H25B 109.2 . . ?
H25A C25 H25B 107.9 . . ?
C25 C26 H26A 109.5 . . ?
C25 C26 H26B 109.5 . . ?
H26A C26 H26B 109.5 . . ?
C25 C26 H26C 109.5 . . ?
H26A C26 H26C 109.5 . . ?
H26B C26 H26C 109.5 . . ?
C28 C27 P3 119(2) . . ?
C28 C27 H27A 107.6 . . ?
P3 C27 H27A 107.6 . . ?
C28 C27 H27B 107.6 . . ?
P3 C27 H27B 107.6 . . ?
H27A C27 H27B 107.0 . . ?
C27 C28 H28A 109.5 . . ?
C27 C28 H28B 109.5 . . ?
H28A C28 H28B 109.5 . . ?
C27 C28 H28C 109.5 . . ?
H28A C28 H28C 109.5 . . ?
H28B C28 H28C 109.5 . . ?
C30 C29 P3 134(3) . . ?
C30 C29 H29A 103.8 . . ?
P3 C29 H29A 103.8 . . ?
C30 C29 H29B 103.8 . . ?
P3 C29 H29B 103.8 . . ?
H29A C29 H29B 105.4 . . ?
C29 C30 H30A 109.5 . . ?
C29 C30 H30B 109.5 . . ?
H30A C30 H30B 109.5 . . ?
C29 C30 H30C 109.5 . . ?
H30A C30 H30C 109.5 . . ?
H30B C30 H30C 109.5 . . ?
C32 C31 P3 119(3) . . ?
C32 C31 H31A 107.5 . . ?
P3 C31 H31A 107.5 . . ?
C32 C31 H31B 107.5 . . ?
P3 C31 H31B 107.5 . . ?
H31A C31 H31B 107.0 . . ?
C31 C32 H32A 109.5 . . ?
C31 C32 H32B 109.5 . . ?
H32A C32 H32B 109.5 . . ?
C31 C32 H32C 109.5 . . ?
H32A C32 H32C 109.5 . . ?
H32B C32 H32C 109.5 . . ?
C39 Pd4 C42 173.7(9) . . ?
C39 Pd4 C38 36.8(8) . . ?
C42 Pd4 C38 139.0(8) . . ?
C39 Pd4 C43 144.1(8) . . ?
C42 Pd4 C43 37.4(8) . . ?
C38 Pd4 C43 162.8(9) . . ?
C39 Pd4 P4 88.9(7) . . ?
C42 Pd4 P4 97.2(7) . . ?
C38 Pd4 P4 101.2(6) . . ?
C43 Pd4 P4 96.0(6) . . ?
C39 Pd4 Pd6 95.0(6) . . ?
C42 Pd4 Pd6 78.7(6) . . ?
C38 Pd4 Pd6 71.3(6) . . ?
C43 Pd4 Pd6 92.7(6) . . ?
P4 Pd4 Pd6 159.31(19) . . ?
C39 Pd4 Pd5 80.9(6) . . ?
C42 Pd4 Pd5 95.6(6) . . ?
C38 Pd4 Pd5 93.3(6) . . ?
C43 Pd4 Pd5 72.6(6) . . ?
P4 Pd4 Pd5 140.08(19) . . ?
Pd6 Pd4 Pd5 60.56(6) . . ?
C45 Pd5 C34 164.2(9) . . ?
C45 Pd5 C44 38.6(8) . . ?
C34 Pd5 C44 156.9(8) . . ?
C45 Pd5 P5 94.1(7) . . ?
C34 Pd5 P5 87.5(6) . . ?
C44 Pd5 P5 95.4(6) . . ?
C45 Pd5 C35 131.0(8) . . ?
C34 Pd5 C35 34.4(7) . . ?
C44 Pd5 C35 158.0(8) . . ?
P5 Pd5 C35 105.6(6) . . ?
C45 Pd5 C33 158.3(8) . . ?
C34 Pd5 C33 35.0(7) . . ?
C44 Pd5 C33 122.2(8) . . ?
P5 Pd5 C33 98.8(5) . . ?
C35 Pd5 C33 61.6(7) . . ?
C45 Pd5 Pd4 95.8(7) . . ?
C34 Pd5 Pd4 92.6(6) . . ?
C44 Pd5 Pd4 71.0(6) . . ?
P5 Pd5 Pd4 141.72(18) . . ?
C35 Pd5 Pd4 95.4(6) . . ?
C33 Pd5 Pd4 63.5(5) . . ?
C45 Pd5 Pd6 79.5(6) . . ?
C34 Pd5 Pd6 93.4(6) . . ?
C44 Pd5 Pd6 92.1(6) . . ?
P5 Pd5 Pd6 158.79(18) . . ?
C35 Pd5 Pd6 66.0(5) . . ?
C33 Pd5 Pd6 93.8(5) . . ?
Pd4 Pd5 Pd6 59.45(7) . . ?
C40 Pd6 C36 159.8(9) . . ?
C40 Pd6 C37 160.3(9) . . ?
C36 Pd6 C37 39.3(8) . . ?
C40 Pd6 P6 88.2(6) . . ?
C36 Pd6 P6 91.3(6) . . ?
C37 Pd6 P6 98.3(6) . . ?
C40 Pd6 C41 35.4(8) . . ?
C36 Pd6 C41 161.3(8) . . ?
C37 Pd6 C41 125.0(8) . . ?
P6 Pd6 C41 102.8(6) . . ?
C40 Pd6 C46 34.4(8) . . ?
C36 Pd6 C46 126.8(8) . . ?
C37 Pd6 C46 155.9(8) . . ?
P6 Pd6 C46 102.1(5) . . ?
C41 Pd6 C46 62.4(8) . . ?
C40 Pd6 Pd4 94.3(6) . . ?
C36 Pd6 Pd4 95.2(6) . . ?
C37 Pd6 Pd4 71.6(6) . . ?
P6 Pd6 Pd4 153.02(18) . . ?
C41 Pd6 Pd4 66.7(5) . . ?
C46 Pd6 Pd4 94.8(5) . . ?
C40 Pd6 Pd5 91.8(6) . . ?
C36 Pd6 Pd5 77.7(6) . . ?
C37 Pd6 Pd5 92.7(6) . . ?
P6 Pd6 Pd5 146.89(18) . . ?
C41 Pd6 Pd5 96.0(6) . . ?
C46 Pd6 Pd5 63.2(5) . . ?
Pd4 Pd6 Pd5 59.98(7) . . ?
C47 P4 C49 103.6(14) . . ?
C47 P4 C51 98.6(15) . . ?
C49 P4 C51 104.0(13) . . ?
C47 P4 Pd4 111.2(11) . . ?
C49 P4 Pd4 121.0(9) . . ?
C51 P4 Pd4 115.6(10) . . ?
C53 P5 C55 105.9(13) . . ?
C53 P5 C57 105.5(13) . . ?
C55 P5 C57 103.8(11) . . ?
C53 P5 Pd5 116.9(10) . . ?
C55 P5 Pd5 115.7(8) . . ?
C57 P5 Pd5 107.9(9) . . ?
C61 P6 C59 106.8(13) . . ?
C61 P6 C63 102.3(11) . . ?
C59 P6 C63 101.7(11) . . ?
C61 P6 Pd6 112.1(9) . . ?
C59 P6 Pd6 117.1(8) . . ?
C63 P6 Pd6 115.3(7) . . ?
C39 C33 C34 129(2) . . ?
C39 C33 Pd5 109.3(14) . . ?
C34 C33 Pd5 59.0(10) . . ?
C39 C33 H33A 115.3 . . ?
C34 C33 H33A 115.3 . . ?
Pd5 C33 H33A 102.4 . . ?
C35 C34 C33 127(2) . . ?
C35 C34 Pd5 84.0(12) . . ?
C33 C34 Pd5 86.0(13) . . ?
C35 C34 H34A 116.4 . . ?
C33 C34 H34A 116.4 . . ?
Pd5 C34 H34A 101.3 . . ?
C34 C35 C36 129(2) . . ?
C34 C35 Pd5 61.6(11) . . ?
C36 C35 Pd5 107.1(14) . . ?
C34 C35 H35A 115.3 . . ?
C36 C35 H35A 115.3 . . ?
Pd5 C35 H35A 102.3 . . ?
C35 C36 C37 127(2) . . ?
C35 C36 Pd6 106.1(13) . . ?
C37 C36 Pd6 72.5(12) . . ?
C35 C36 H36A 116.4 . . ?
C37 C36 H36A 116.4 . . ?
Pd6 C36 H36A 91.5 . . ?
C38 C37 C36 129(2) . . ?
C38 C37 Pd6 108.9(14) . . ?
C36 C37 Pd6 68.1(11) . . ?
C38 C37 H37A 115.7 . . ?
C36 C37 H37A 115.7 . . ?
Pd6 C37 H37A 93.3 . . ?
C39 C38 C37 129(2) . . ?
C39 C38 Pd4 69.5(12) . . ?
C37 C38 Pd4 108.2(14) . . ?
C39 C38 H38A 115.3 . . ?
C37 C38 H38A 115.3 . . ?
Pd4 C38 H38A 92.5 . . ?
C38 C39 C33 128(2) . . ?
C38 C39 Pd4 73.7(12) . . ?
C33 C39 Pd4 101.2(13) . . ?
C38 C39 H39A 116.0 . . ?
C33 C39 H39A 116.0 . . ?
Pd4 C39 H39A 95.7 . . ?
C41 C40 C46 129(2) . . ?
C41 C40 Pd6 82.5(13) . . ?
C46 C40 Pd6 88.4(13) . . ?
C41 C40 H40A 115.4 . . ?
C46 C40 H40A 115.4 . . ?
Pd6 C40 H40A 100.6 . . ?
C40 C41 C42 129(2) . . ?
C40 C41 Pd6 62.1(12) . . ?
C42 C41 Pd6 110.0(14) . . ?
C40 C41 H41A 115.6 . . ?
C42 C41 H41A 115.6 . . ?
Pd6 C41 H41A 98.4 . . ?
C43 C42 C41 125(2) . . ?
C43 C42 Pd4 73.8(12) . . ?
C41 C42 Pd4 101.6(14) . . ?
C43 C42 H42A 117.3 . . ?
C41 C42 H42A 117.3 . . ?
Pd4 C42 H42A 94.9 . . ?
C44 C43 C42 130(2) . . ?
C44 C43 Pd4 107.1(15) . . ?
C42 C43 Pd4 68.8(11) . . ?
C44 C43 H43A 115.2 . . ?
C42 C43 H43A 115.2 . . ?
Pd4 C43 H43A 94.5 . . ?
C43 C44 C45 130(2) . . ?
C43 C44 Pd5 109.2(14) . . ?
C45 C44 Pd5 65.3(12) . . ?
C43 C44 H44A 115.2 . . ?
C45 C44 H44A 115.2 . . ?
Pd5 C44 H44A 96.0 . . ?
C46 C45 C44 127(2) . . ?
C46 C45 Pd5 105.2(14) . . ?
C44 C45 Pd5 76.1(12) . . ?
C46 C45 H45A 116.7 . . ?
C44 C45 H45A 116.7 . . ?
Pd5 C45 H45A 88.6 . . ?
C45 C46 C40 130(2) . . ?
C45 C46 Pd6 107.5(14) . . ?
C40 C46 Pd6 57.2(11) . . ?
C45 C46 H46A 115.0 . . ?
C40 C46 H46A 115.0 . . ?
Pd6 C46 H46A 106.5 . . ?
C48 C47 P4 119(3) . . ?
C48 C47 H47A 107.7 . . ?
P4 C47 H47A 107.7 . . ?
C48 C47 H47B 107.7 . . ?
P4 C47 H47B 107.7 . . ?
H47A C47 H47B 107.1 . . ?
C47 C48 H48A 109.5 . . ?
C47 C48 H48B 109.5 . . ?
H48A C48 H48B 109.5 . . ?
C47 C48 H48C 109.5 . . ?
H48A C48 H48C 109.5 . . ?
H48B C48 H48C 109.5 . . ?
C50 C49 P4 117(2) . . ?
C50 C49 H49A 107.9 . . ?
P4 C49 H49A 107.9 . . ?
C50 C49 H49B 107.9 . . ?
P4 C49 H49B 107.9 . . ?
H49A C49 H49B 107.2 . . ?
C49 C50 H50A 109.5 . . ?
C49 C50 H50B 109.5 . . ?
H50A C50 H50B 109.5 . . ?
C49 C50 H50C 109.5 . . ?
H50A C50 H50C 109.5 . . ?
H50B C50 H50C 109.5 . . ?
C52 C51 P4 113(2) . . ?
C52 C51 H51A 109.0 . . ?
P4 C51 H51A 109.0 . . ?
C52 C51 H51B 109.0 . . ?
P4 C51 H51B 109.0 . . ?
H51A C51 H51B 107.8 . . ?
C51 C52 H52A 109.5 . . ?
C51 C52 H52B 109.5 . . ?
H52A C52 H52B 109.5 . . ?
C51 C52 H52C 109.5 . . ?
H52A C52 H52C 109.5 . . ?
H52B C52 H52C 109.5 . . ?
C54 C53 P5 115(2) . . ?
C54 C53 H53A 108.6 . . ?
P5 C53 H53A 108.6 . . ?
C54 C53 H53B 108.6 . . ?
P5 C53 H53B 108.6 . . ?
H53A C53 H53B 107.6 . . ?
C53 C54 H54A 109.5 . . ?
C53 C54 H54B 109.5 . . ?
H54A C54 H54B 109.5 . . ?
C53 C54 H54C 109.5 . . ?
H54A C54 H54C 109.5 . . ?
H54B C54 H54C 109.5 . . ?
C56 C55 P5 115.3(16) . . ?
C56 C55 H55A 108.5 . . ?
P5 C55 H55A 108.5 . . ?
C56 C55 H55B 108.5 . . ?
P5 C55 H55B 108.5 . . ?
H55A C55 H55B 107.5 . . ?
C55 C56 H56A 109.5 . . ?
C55 C56 H56B 109.5 . . ?
H56A C56 H56B 109.5 . . ?
C55 C56 H56C 109.5 . . ?
H56A C56 H56C 109.5 . . ?
H56B C56 H56C 109.5 . . ?
C58 C57 P5 114.3(17) . . ?
C58 C57 H57A 108.7 . . ?
P5 C57 H57A 108.7 . . ?
C58 C57 H57B 108.7 . . ?
P5 C57 H57B 108.7 . . ?
H57A C57 H57B 107.6 . . ?
C57 C58 H58A 109.5 . . ?
C57 C58 H58B 109.5 . . ?
H58A C58 H58B 109.5 . . ?
C57 C58 H58C 109.5 . . ?
H58A C58 H58C 109.5 . . ?
H58B C58 H58C 109.5 . . ?
C60 C59 P6 116.9(18) . . ?
C60 C59 H59A 108.1 . . ?
P6 C59 H59A 108.1 . . ?
C60 C59 H59B 108.1 . . ?
P6 C59 H59B 108.1 . . ?
H59A C59 H59B 107.3 . . ?
C59 C60 H60A 109.5 . . ?
C59 C60 H60B 109.5 . . ?
H60A C60 H60B 109.5 . . ?
C59 C60 H60C 109.5 . . ?
H60A C60 H60C 109.5 . . ?
H60B C60 H60C 109.5 . . ?
C62 C61 P6 114.0(17) . . ?
C62 C61 H61A 108.7 . . ?
P6 C61 H61A 108.7 . . ?
C62 C61 H61B 108.7 . . ?
P6 C61 H61B 108.7 . . ?
H61A C61 H61B 107.6 . . ?
C61 C62 H62A 109.5 . . ?
C61 C62 H62B 109.5 . . ?
H62A C62 H62B 109.5 . . ?
C61 C62 H62C 109.5 . . ?
H62A C62 H62C 109.5 . . ?
H62B C62 H62C 109.5 . . ?
C64 C63 P6 111.1(17) . . ?
C64 C63 H63A 109.4 . . ?
P6 C63 H63A 109.4 . . ?
C64 C63 H63B 109.4 . . ?
P6 C63 H63B 109.4 . . ?
H63A C63 H63B 108.0 . . ?
C63 C64 H64A 109.5 . . ?
C63 C64 H64B 109.5 . . ?
H64A C64 H64B 109.5 . . ?
C63 C64 H64C 109.5 . . ?
H64A C64 H64C 109.5 . . ?
H64B C64 H64C 109.5 . . ?
C73 Pd7 C67 157.8(11) . . ?
C73 Pd7 C74 39.6(9) . . ?
C67 Pd7 C74 159.9(10) . . ?
C73 Pd7 P7 91.5(8) . . ?
C67 Pd7 P7 93.2(8) . . ?
C74 Pd7 P7 96.5(8) . . ?
C73 Pd7 C68 161.1(10) . . ?
C67 Pd7 C68 36.5(9) . . ?
C74 Pd7 C68 123.8(9) . . ?
P7 Pd7 C68 101.2(8) . . ?
C73 Pd7 Pd8 94.4(8) . . ?
C67 Pd7 Pd8 93.6(8) . . ?
C74 Pd7 Pd8 68.8(7) . . ?
P7 Pd7 Pd8 146.7(2) . . ?
C68 Pd7 Pd8 67.4(7) . . ?
C73 Pd7 Pd9 80.2(8) . . ?
C67 Pd7 Pd9 86.2(8) . . ?
C74 Pd7 Pd9 92.7(7) . . ?
P7 Pd7 Pd9 153.9(2) . . ?
C68 Pd7 Pd9 93.8(7) . . ?
Pd8 Pd7 Pd9 59.26(8) . . ?
C69 Pd8 C76 169.5(11) . . ?
C69 Pd8 C70 37.1(9) . . ?
C76 Pd8 C70 139.3(10) . . ?
C69 Pd8 C75 140.9(10) . . ?
C76 Pd8 C75 39.3(9) . . ?
C70 Pd8 C75 167.7(11) . . ?
C69 Pd8 P8 94.9(8) . . ?
C76 Pd8 P8 95.3(8) . . ?
C70 Pd8 P8 94.5(8) . . ?
C75 Pd8 P8 97.8(8) . . ?
C69 Pd8 Pd7 77.2(8) . . ?
C76 Pd8 Pd7 94.7(8) . . ?
C70 Pd8 Pd7 94.5(8) . . ?
C75 Pd8 Pd7 74.6(7) . . ?
P8 Pd8 Pd7 152.4(3) . . ?
C69 Pd8 Pd9 94.8(8) . . ?
C76 Pd8 Pd9 75.4(8) . . ?
C70 Pd8 Pd9 74.1(7) . . ?
C75 Pd8 Pd9 95.5(8) . . ?
P8 Pd8 Pd9 145.2(3) . . ?
Pd7 Pd8 Pd9 62.32(8) . . ?
C78 Pd9 C65 162.1(11) . . ?
C78 Pd9 C71 158.3(10) . . ?
C65 Pd9 C71 37.8(9) . . ?
C78 Pd9 C77 35.3(9) . . ?
C65 Pd9 C77 159.8(10) . . ?
C71 Pd9 C77 123.2(9) . . ?
C78 Pd9 P9 89.0(8) . . ?
C65 Pd9 P9 92.8(8) . . ?
C71 Pd9 P9 101.0(7) . . ?
C77 Pd9 P9 99.6(7) . . ?
C78 Pd9 C72 31.5(8) . . ?
C65 Pd9 C72 132.2(10) . . ?
C71 Pd9 C72 151.5(10) . . ?
C77 Pd9 C72 58.9(9) . . ?
P9 Pd9 C72 106.7(7) . . ?
C78 Pd9 Pd8 93.0(8) . . ?
C65 Pd9 Pd8 94.8(8) . . ?
C71 Pd9 Pd8 68.4(7) . . ?
C77 Pd9 Pd8 66.5(7) . . ?
P9 Pd9 Pd8 148.3(2) . . ?
C72 Pd9 Pd8 90.7(7) . . ?
C78 Pd9 Pd7 87.6(8) . . ?
C65 Pd9 Pd7 82.9(8) . . ?
C71 Pd9 Pd7 91.6(7) . . ?
C77 Pd9 Pd7 92.7(7) . . ?
P9 Pd9 Pd7 153.3(2) . . ?
C72 Pd9 Pd7 60.3(6) . . ?
Pd8 Pd9 Pd7 58.42(7) . . ?
C83 P7 C81 106(2) . . ?
C83 P7 C79 114(3) . . ?
C81 P7 C79 99.5(17) . . ?
C83 P7 Pd7 111.5(15) . . ?
C81 P7 Pd7 117.0(13) . . ?
C79 P7 Pd7 108.4(17) . . ?
C85 P8 C89 107(2) . . ?
C85 P8 C87 111(3) . . ?
C89 P8 C87 98.2(16) . . ?
C85 P8 Pd8 115.9(13) . . ?
C89 P8 Pd8 117.8(10) . . ?
C87 P8 Pd8 105.8(12) . . ?
C91 P9 C93 100.6(14) . . ?
C91 P9 C95 105.7(15) . . ?
C93 P9 C95 106.2(14) . . ?
C91 P9 Pd9 116.4(11) . . ?
C93 P9 Pd9 114.0(11) . . ?
C95 P9 Pd9 112.7(10) . . ?
C66 C65 C71 126(3) . . ?
C66 C65 Pd9 101.2(18) . . ?
C71 C65 Pd9 75.0(14) . . ?
C66 C65 H65A 117.0 . . ?
C71 C65 H65A 117.0 . . ?
Pd9 C65 H65A 94.1 . . ?
C65 C66 C67 129(3) . . ?
C65 C66 H66A 115.3 . . ?
C67 C66 H66A 115.3 . . ?
C66 C67 C68 130(3) . . ?
C66 C67 Pd7 95.5(16) . . ?
C68 C67 Pd7 79.1(14) . . ?
C66 C67 H67A 115.0 . . ?
C68 C67 H67A 115.0 . . ?
Pd7 C67 H67A 96.4 . . ?
C69 C68 C67 126(3) . . ?
C69 C68 Pd7 109.1(17) . . ?
C67 C68 Pd7 64.4(14) . . ?
C69 C68 H68A 117.0 . . ?
C67 C68 H68A 117.0 . . ?
Pd7 C68 H68A 96.6 . . ?
C70 C69 C68 129(3) . . ?
C70 C69 Pd8 72.4(14) . . ?
C68 C69 Pd8 104.5(17) . . ?
C70 C69 H69A 115.5 . . ?
C68 C69 H69A 115.5 . . ?
Pd8 C69 H69A 93.5 . . ?
C71 C70 C69 128(3) . . ?
C71 C70 Pd8 105.4(18) . . ?
C69 C70 Pd8 70.6(14) . . ?
C71 C70 H70A 116.2 . . ?
C69 C70 H70A 116.2 . . ?
Pd8 C70 H70A 94.4 . . ?
C70 C71 C65 131(3) . . ?
C70 C71 Pd9 111.9(18) . . ?
C65 C71 Pd9 67.2(14) . . ?
C70 C71 H71A 114.3 . . ?
C65 C71 H71A 114.3 . . ?
Pd9 C71 H71A 91.0 . . ?
C73 C72 C78 134(3) . . ?
C73 C72 Pd9 111.0(18) . . ?
C78 C72 Pd9 57.1(14) . . ?
C73 C72 H72A 113.2 . . ?
C78 C72 H72A 113.2 . . ?
Pd9 C72 H72A 103.6 . . ?
C72 C73 C74 126(3) . . ?
C72 C73 Pd7 103.7(19) . . ?
C74 C73 Pd7 77.3(14) . . ?
C72 C73 H73A 116.8 . . ?
C74 C73 H73A 116.8 . . ?
Pd7 C73 H73A 88.9 . . ?
C75 C74 C73 128(3) . . ?
C75 C74 Pd7 109.6(19) . . ?
C73 C74 Pd7 63.1(13) . . ?
C75 C74 H74A 116.0 . . ?
C73 C74 H74A 116.0 . . ?
Pd7 C74 H74A 97.7 . . ?
C74 C75 C76 125(3) . . ?
C74 C75 Pd8 106.8(19) . . ?
C76 C75 Pd8 69.6(14) . . ?
C74 C75 H75A 117.7 . . ?
C76 C75 H75A 117.7 . . ?
Pd8 C75 H75A 93.6 . . ?
C77 C76 C75 130(3) . . ?
C77 C76 Pd8 105.4(18) . . ?
C75 C76 Pd8 71.1(13) . . ?
C77 C76 H76A 114.8 . . ?
C75 C76 H76A 114.8 . . ?
Pd8 C76 H76A 94.0 . . ?
C76 C77 C78 130(3) . . ?
C76 C77 Pd9 111.3(18) . . ?
C78 C77 Pd9 64.6(15) . . ?
C76 C77 H77A 114.9 . . ?
C78 C77 H77A 114.9 . . ?
Pd9 C77 H77A 94.5 . . ?
C72 C78 C77 126(3) . . ?
C72 C78 Pd9 91.5(16) . . ?
C77 C78 Pd9 80.1(16) . . ?
C72 C78 H78A 116.9 . . ?
C77 C78 H78A 116.9 . . ?
Pd9 C78 H78A 99.4 . . ?
C80 C79 P7 119(4) . . ?
C80 C79 H79A 107.6 . . ?
P7 C79 H79A 107.6 . . ?
C80 C79 H79B 107.6 . . ?
P7 C79 H79B 107.6 . . ?
H79A C79 H79B 107.0 . . ?
C79 C80 H80A 109.5 . . ?
C79 C80 H80B 109.5 . . ?
H80A C80 H80B 109.5 . . ?
C79 C80 H80C 109.5 . . ?
H80A C80 H80C 109.5 . . ?
H80B C80 H80C 109.5 . . ?
C82 C81 P7 115(2) . . ?
C82 C81 H81A 108.5 . . ?
P7 C81 H81A 108.5 . . ?
C82 C81 H81B 108.5 . . ?
P7 C81 H81B 108.5 . . ?
H81A C81 H81B 107.5 . . ?
C81 C82 H82A 109.5 . . ?
C81 C82 H82B 109.5 . . ?
H82A C82 H82B 109.5 . . ?
C81 C82 H82C 109.5 . . ?
H82A C82 H82C 109.5 . . ?
H82B C82 H82C 109.5 . . ?
C84 C83 P7 133(4) . . ?
C84 C83 H83A 104.0 . . ?
P7 C83 H83A 104.0 . . ?
C84 C83 H83B 104.0 . . ?
P7 C83 H83B 104.0 . . ?
H83A C83 H83B 105.5 . . ?
C83 C84 H84A 109.5 . . ?
C83 C84 H84B 109.5 . . ?
H84A C84 H84B 109.5 . . ?
C83 C84 H84C 109.5 . . ?
H84A C84 H84C 109.5 . . ?
H84B C84 H84C 109.5 . . ?
P8 C85 C86 107(3) . . ?
P8 C85 H85A 110.4 . . ?
C86 C85 H85A 110.4 . . ?
P8 C85 H85B 110.4 . . ?
C86 C85 H85B 110.4 . . ?
H85A C85 H85B 108.6 . . ?
C85 C86 H86A 109.5 . . ?
C85 C86 H86B 109.5 . . ?
H86A C86 H86B 109.5 . . ?
C85 C86 H86C 109.5 . . ?
H86A C86 H86C 109.5 . . ?
H86B C86 H86C 109.5 . . ?
C88 C87 P8 110(3) . . ?
C88 C87 H87A 109.6 . . ?
P8 C87 H87A 109.6 . . ?
C88 C87 H87B 109.6 . . ?
P8 C87 H87B 109.6 . . ?
H87A C87 H87B 108.1 . . ?
C87 C88 H88A 109.5 . . ?
C87 C88 H88B 109.5 . . ?
H88A C88 H88B 109.5 . . ?
C87 C88 H88C 109.5 . . ?
H88A C88 H88C 109.5 . . ?
H88B C88 H88C 109.5 . . ?
C90 C89 P8 100(2) . . ?
C90 C89 H89A 111.8 . . ?
P8 C89 H89A 111.8 . . ?
C90 C89 H89B 111.8 . . ?
P8 C89 H89B 111.8 . . ?
H89A C89 H89B 109.6 . . ?
C89 C90 H90A 109.5 . . ?
C89 C90 H90B 109.5 . . ?
H90A C90 H90B 109.5 . . ?
C89 C90 H90C 109.5 . . ?
H90A C90 H90C 109.5 . . ?
H90B C90 H90C 109.5 . . ?
C92 C91 P9 111(2) . . ?
C92 C91 H91A 109.5 . . ?
P9 C91 H91A 109.5 . . ?
C92 C91 H91B 109.5 . . ?
P9 C91 H91B 109.5 . . ?
H91A C91 H91B 108.1 . . ?
C91 C92 H92A 109.5 . . ?
C91 C92 H92B 109.5 . . ?
H92A C92 H92B 109.5 . . ?
C91 C92 H92C 109.5 . . ?
H92A C92 H92C 109.5 . . ?
H92B C92 H92C 109.5 . . ?
C94 C93 P9 113.5(19) . . ?
C94 C93 H93A 108.9 . . ?
P9 C93 H93A 108.9 . . ?
C94 C93 H93B 108.9 . . ?
P9 C93 H93B 108.9 . . ?
H93A C93 H93B 107.7 . . ?
C93 C94 H94A 109.5 . . ?
C93 C94 H94B 109.5 . . ?
H94A C94 H94B 109.5 . . ?
C93 C94 H94C 109.5 . . ?
H94A C94 H94C 109.5 . . ?
H94B C94 H94C 109.5 . . ?
C96 C95 P9 113(2) . . ?
C96 C95 H95A 109.0 . . ?
P9 C95 H95A 109.0 . . ?
C96 C95 H95B 109.0 . . ?
P9 C95 H95B 109.0 . . ?
H95A C95 H95B 107.8 . . ?
C95 C96 H96A 109.5 . . ?
C95 C96 H96B 109.5 . . ?
H96A C96 H96B 109.5 . . ?
C95 C96 H96C 109.5 . . ?
H96A C96 H96C 109.5 . . ?
H96B C96 H96C 109.5 . . ?
C103 Pd10 C110 171.2(9) . . ?
C103 Pd10 C104 146.4(9) . . ?
C110 Pd10 C104 36.8(7) . . ?
C103 Pd10 C102 37.6(8) . . ?
C110 Pd10 C102 135.5(8) . . ?
C104 Pd10 C102 160.7(8) . . ?
C103 Pd10 P10 90.6(7) . . ?
C110 Pd10 P10 97.0(6) . . ?
C104 Pd10 P10 97.7(6) . . ?
C102 Pd10 P10 101.3(7) . . ?
C103 Pd10 Pd11 93.5(7) . . ?
C110 Pd10 Pd11 77.7(6) . . ?
C104 Pd10 Pd11 93.1(6) . . ?
C102 Pd10 Pd11 68.1(6) . . ?
P10 Pd10 Pd11 153.9(2) . . ?
C103 Pd10 Pd12 82.3(7) . . ?
C110 Pd10 Pd12 93.7(6) . . ?
C104 Pd10 Pd12 72.6(6) . . ?
C102 Pd10 Pd12 93.2(7) . . ?
P10 Pd10 Pd12 145.9(2) . . ?
Pd11 Pd10 Pd12 60.16(6) . . ?
C108 Pd11 C101 157.9(9) . . ?
C108 Pd11 C100 161.3(9) . . ?
C101 Pd11 C100 39.5(9) . . ?
C108 Pd11 P11 88.6(6) . . ?
C101 Pd11 P11 98.4(7) . . ?
C100 Pd11 P11 94.3(7) . . ?
C108 Pd11 C107 35.8(7) . . ?
C101 Pd11 C107 156.5(8) . . ?
C100 Pd11 C107 125.8(8) . . ?
P11 Pd11 C107 101.4(5) . . ?
C108 Pd11 C109 33.3(7) . . ?
C101 Pd11 C109 124.7(8) . . ?
C100 Pd11 C109 158.9(8) . . ?
P11 Pd11 C109 103.4(5) . . ?
C107 Pd11 C109 62.1(7) . . ?
C108 Pd11 Pd10 91.8(6) . . ?
C101 Pd11 Pd10 72.4(6) . . ?
C100 Pd11 Pd10 93.9(7) . . ?
P11 Pd11 Pd10 152.81(17) . . ?
C107 Pd11 Pd10 94.7(5) . . ?
C109 Pd11 Pd10 65.2(5) . . ?
C108 Pd11 Pd12 92.9(6) . . ?
C101 Pd11 Pd12 92.4(7) . . ?
C100 Pd11 Pd12 74.8(7) . . ?
P11 Pd11 Pd12 147.17(17) . . ?
C107 Pd11 Pd12 64.2(5) . . ?
C109 Pd11 Pd12 95.4(5) . . ?
Pd10 Pd11 Pd12 59.96(6) . . ?
C98 Pd12 C106 170.6(8) . . ?
C98 Pd12 C105 149.8(8) . . ?
C106 Pd12 C105 39.0(7) . . ?
C98 Pd12 P12 88.3(7) . . ?
C106 Pd12 P12 93.5(6) . . ?
C105 Pd12 P12 97.7(6) . . ?
C98 Pd12 C99 37.3(8) . . ?
C106 Pd12 C99 133.4(8) . . ?
C105 Pd12 C99 160.4(8) . . ?
P12 Pd12 C99 101.0(7) . . ?
C98 Pd12 C97 31.6(8) . . ?
C106 Pd12 C97 154.9(8) . . ?
C105 Pd12 C97 119.0(7) . . ?
P12 Pd12 C97 103.5(6) . . ?
C99 Pd12 C97 61.6(7) . . ?
C98 Pd12 Pd10 88.2(7) . . ?
C106 Pd12 Pd10 95.2(6) . . ?
C105 Pd12 Pd10 70.6(6) . . ?
P12 Pd12 Pd10 146.88(18) . . ?
C99 Pd12 Pd10 95.9(6) . . ?
C97 Pd12 Pd10 60.6(6) . . ?
C98 Pd12 Pd11 94.7(7) . . ?
C106 Pd12 Pd11 79.5(6) . . ?
C105 Pd12 Pd11 92.9(6) . . ?
P12 Pd12 Pd11 153.24(18) . . ?
C99 Pd12 Pd11 67.7(6) . . ?
C97 Pd12 Pd11 92.5(6) . . ?
Pd10 Pd12 Pd11 59.87(7) . . ?
C115 P10 C113 103.9(10) . . ?
C115 P10 C111 105.0(10) . . ?
C113 P10 C111 96.4(16) . . ?
C115 P10 Pd10 113.4(12) . . ?
C113 P10 Pd10 116.3(8) . . ?
C111 P10 Pd10 119.5(11) . . ?
C119 P11 C117 105.1(14) . . ?
C119 P11 C121 100.7(12) . . ?
C117 P11 C121 105.7(12) . . ?
C119 P11 Pd11 112.6(9) . . ?
C117 P11 Pd11 115.5(9) . . ?
C121 P11 Pd11 115.6(8) . . ?
C127 P12 C125 103.5(12) . . ?
C127 P12 C123 101.5(11) . . ?
C125 P12 C123 106.0(12) . . ?
C127 P12 Pd12 112.6(9) . . ?
C125 P12 Pd12 115.2(8) . . ?
C123 P12 Pd12 116.4(9) . . ?
C98 C97 C103 129(3) . . ?
C98 C97 Pd12 55.2(11) . . ?
C103 C97 Pd12 108.5(15) . . ?
C98 C97 H97A 115.5 . . ?
C103 C97 H97A 115.5 . . ?
Pd12 C97 H97A 107.1 . . ?
C97 C98 C99 130(3) . . ?
C97 C98 Pd12 93.2(14) . . ?
C99 C98 Pd12 81.5(12) . . ?
C97 C98 H98A 115.2 . . ?
C99 C98 H98A 115.2 . . ?
Pd12 C98 H98A 96.2 . . ?
C100 C99 C98 124(2) . . ?
C100 C99 Pd12 105.6(15) . . ?
C98 C99 Pd12 61.2(11) . . ?
C100 C99 H99A 117.8 . . ?
C98 C99 H99A 117.8 . . ?
Pd12 C99 H99A 103.2 . . ?
C99 C100 C101 130(2) . . ?
C99 C100 Pd11 109.4(14) . . ?
C101 C100 Pd11 69.7(12) . . ?
C99 C100 H10B 115.0 . . ?
C101 C100 H10B 115.0 . . ?
Pd11 C100 H10B 91.0 . . ?
C102 C101 C100 130(3) . . ?
C102 C101 Pd11 110.3(15) . . ?
C100 C101 Pd11 70.8(11) . . ?
C102 C101 H10C 115.1 . . ?
C100 C101 H10C 115.1 . . ?
Pd11 C101 H10C 88.8 . . ?
C101 C102 C103 127(3) . . ?
C101 C102 Pd10 108.5(15) . . ?
C103 C102 Pd10 65.0(11) . . ?
C101 C102 H10D 116.6 . . ?
C103 C102 H10D 116.6 . . ?
Pd10 C102 H10D 96.8 . . ?
C97 C103 C102 130(2) . . ?
C97 C103 Pd10 100.4(14) . . ?
C102 C103 Pd10 77.4(12) . . ?
C97 C103 H10E 114.9 . . ?
C102 C103 H10E 114.9 . . ?
Pd10 C103 H10E 92.5 . . ?
C110 C104 C105 127(2) . . ?
C110 C104 Pd10 69.1(11) . . ?
C105 C104 Pd10 107.7(13) . . ?
C110 C104 H10F 116.3 . . ?
C105 C104 H10F 116.3 . . ?
Pd10 C104 H10F 93.4 . . ?
C104 C105 C106 128(2) . . ?
C104 C105 Pd12 109.0(14) . . ?
C106 C105 Pd12 67.3(11) . . ?
C104 C105 H10G 116.1 . . ?
C106 C105 H10G 116.1 . . ?
Pd12 C105 H10G 94.0 . . ?
C107 C106 C105 126(2) . . ?
C107 C106 Pd12 101.5(13) . . ?
C105 C106 Pd12 73.8(11) . . ?
C107 C106 H10H 117.2 . . ?
C105 C106 H10H 117.2 . . ?
Pd12 C106 H10H 95.0 . . ?
C108 C107 C106 129(2) . . ?
C108 C107 Pd11 59.0(11) . . ?
C106 C107 Pd11 110.7(13) . . ?
C108 C107 H10I 115.5 . . ?
C106 C107 H10I 115.5 . . ?
Pd11 C107 H10I 100.8 . . ?
C109 C108 C107 131(2) . . ?
C109 C108 Pd11 88.9(13) . . ?
C107 C108 Pd11 85.2(12) . . ?
C109 C108 H10J 114.7 . . ?
C107 C108 H10J 114.7 . . ?
Pd11 C108 H10J 97.0 . . ?
C108 C109 C110 126(2) . . ?
C108 C109 Pd11 57.8(11) . . ?
C110 C109 Pd11 106.1(13) . . ?
C108 C109 H10K 116.9 . . ?
C110 C109 H10K 116.9 . . ?
Pd11 C109 H10K 106.4 . . ?
C104 C110 C109 133(2) . . ?
C104 C110 Pd10 74.1(12) . . ?
C109 C110 Pd10 106.0(13) . . ?
C104 C110 H11B 113.5 . . ?
C109 C110 H11B 113.5 . . ?
Pd10 C110 H11B 90.0 . . ?
C112 C111 P10 121(3) . . ?
C112 C111 H11C 107.1 . . ?
P10 C111 H11C 107.1 . . ?
C112 C111 H11D 107.1 . . ?
P10 C111 H11D 107.1 . . ?
H11C C111 H11D 106.8 . . ?
C111 C112 H11D 109.5 . . ?
C111 C112 H11E 109.5 . . ?
H11D C112 H11E 109.5 . . ?
C111 C112 H11F 109.5 . . ?
H11D C112 H11F 109.5 . . ?
H11E C112 H11F 109.5 . . ?
C114 C113 P10 117.4(16) . . ?
C114 C113 H11G 108.0 . . ?
P10 C113 H11G 108.0 . . ?
C114 C113 H11H 108.0 . . ?
P10 C113 H11H 108.0 . . ?
H11G C113 H11H 107.2 . . ?
C113 C114 H11H 109.5 . . ?
C113 C114 H11I 109.5 . . ?
H11H C114 H11I 109.5 . . ?
C113 C114 H11J 109.5 . . ?
H11H C114 H11J 109.5 . . ?
H11I C114 H11J 109.5 . . ?
C116 C115 P10 111(3) . . ?
C116 C115 H11K 109.4 . . ?
P10 C115 H11K 109.4 . . ?
C116 C115 H11L 109.3 . . ?
P10 C115 H11L 109.3 . . ?
H11K C115 H11L 108.0 . . ?
C115 C116 H11M 109.5 . . ?
C115 C116 H11N 109.5 . . ?
H11M C116 H11N 109.5 . . ?
C115 C116 H11O 109.5 . . ?
H11M C116 H11O 109.5 . . ?
H11N C116 H11O 109.5 . . ?
C118 C117 P11 114.4(19) . . ?
C118 C117 H11P 108.7 . . ?
P11 C117 H11P 108.7 . . ?
C118 C117 H11Q 108.7 . . ?
P11 C117 H11Q 108.7 . . ?
H11P C117 H11Q 107.6 . . ?
C117 C118 H11R 109.5 . . ?
C117 C118 H11S 109.5 . . ?
H11R C118 H11S 109.5 . . ?
C117 C118 H11T 109.5 . . ?
H11R C118 H11T 109.5 . . ?
H11S C118 H11T 109.5 . . ?
C120 C119 P11 112.7(19) . . ?
C120 C119 H11U 109.1 . . ?
P11 C119 H11U 109.1 . . ?
C120 C119 H11V 109.1 . . ?
P11 C119 H11V 109.1 . . ?
H11U C119 H11V 107.8 . . ?
C119 C120 H12B 109.5 . . ?
C119 C120 H12C 109.5 . . ?
H12B C120 H12C 109.5 . . ?
C119 C120 H12D 109.5 . . ?
H12B C120 H12D 109.5 . . ?
H12C C120 H12D 109.5 . . ?
C122 C121 P11 109.0(16) . . ?
C122 C121 H12E 109.9 . . ?
P11 C121 H12E 109.9 . . ?
C122 C121 H12F 109.9 . . ?
P11 C121 H12F 109.9 . . ?
H12E C121 H12F 108.3 . . ?
C121 C122 H12G 109.5 . . ?
C121 C122 H12H 109.5 . . ?
H12G C122 H12H 109.5 . . ?
C121 C122 H12I 109.5 . . ?
H12G C122 H12I 109.5 . . ?
H12H C122 H12I 109.5 . . ?
C124 C123 P12 111.2(16) . . ?
C124 C123 H12J 109.4 . . ?
P12 C123 H12J 109.4 . . ?
C124 C123 H12K 109.4 . . ?
P12 C123 H12K 109.4 . . ?
H12J C123 H12K 108.0 . . ?
C123 C124 H12L 109.5 . . ?
C123 C124 H12M 109.5 . . ?
H12L C124 H12M 109.5 . . ?
C123 C124 H12N 109.5 . . ?
H12L C124 H12N 109.5 . . ?
H12M C124 H12N 109.5 . . ?
C126 C125 P12 116.9(17) . . ?
C126 C125 H12O 108.1 . . ?
P12 C125 H12O 108.1 . . ?
C126 C125 H12P 108.1 . . ?
P12 C125 H12P 108.1 . . ?
H12O C125 H12P 107.3 . . ?
C125 C126 H12Q 109.5 . . ?
C125 C126 H12R 109.5 . . ?
H12Q C126 H12R 109.5 . . ?
C125 C126 H12S 109.5 . . ?
H12Q C126 H12S 109.5 . . ?
H12R C126 H12S 109.5 . . ?
C128 C127 P12 112.3(16) . . ?
C128 C127 H12T 109.1 . . ?
P12 C127 H12T 109.1 . . ?
C128 C127 H12U 109.1 . . ?
P12 C127 H12U 109.1 . . ?
H12T C127 H12U 107.9 . . ?
C127 C128 H12V 109.5 . . ?
C127 C128 H12W 109.5 . . ?
H12V C128 H12W 109.5 . . ?
C127 C128 H12X 109.5 . . ?
H12V C128 H12X 109.5 . . ?
H12W C128 H12X 109.5 . . ?
C137 Pd13 C130 175.0(9) . . ?
C137 Pd13 C131 142.9(9) . . ?
C130 Pd13 C131 37.7(8) . . ?
C137 Pd13 C136 38.4(8) . . ?
C130 Pd13 C136 139.0(9) . . ?
C131 Pd13 C136 164.7(9) . . ?
C137 Pd13 P14 88.5(7) . . ?
C130 Pd13 P14 96.3(7) . . ?
C131 Pd13 P14 97.1(6) . . ?
C136 Pd13 P14 98.1(6) . . ?
C137 Pd13 Pd15 95.0(7) . . ?
C130 Pd13 Pd15 80.1(6) . . ?
C131 Pd13 Pd15 95.1(6) . . ?
C136 Pd13 Pd15 70.7(6) . . ?
P14 Pd13 Pd15 154.6(3) . . ?
C137 Pd13 Pd14 80.7(7) . . ?
C130 Pd13 Pd14 96.0(6) . . ?
C131 Pd13 Pd14 73.4(6) . . ?
C136 Pd13 Pd14 94.3(7) . . ?
P14 Pd13 Pd14 144.2(3) . . ?
Pd15 Pd13 Pd14 61.03(7) . . ?
C139 Pd14 C133 165.4(9) . . ?
C139 Pd14 C132 156.3(9) . . ?
C133 Pd14 C132 37.5(8) . . ?
C139 Pd14 P13 87.9(7) . . ?
C133 Pd14 P13 95.3(7) . . ?
C132 Pd14 P13 96.6(6) . . ?
C139 Pd14 C138 34.4(8) . . ?
C133 Pd14 C138 156.2(8) . . ?
C132 Pd14 C138 122.2(8) . . ?
P13 Pd14 C138 100.6(6) . . ?
C139 Pd14 C140 35.0(8) . . ?
C133 Pd14 C140 130.7(8) . . ?
C132 Pd14 C140 158.1(9) . . ?
P13 Pd14 C140 103.8(6) . . ?
C138 Pd14 C140 62.0(7) . . ?
C139 Pd14 Pd13 92.3(7) . . ?
C133 Pd14 Pd13 92.8(6) . . ?
C132 Pd14 Pd13 71.3(6) . . ?
P13 Pd14 Pd13 146.6(2) . . ?
C138 Pd14 Pd13 64.3(6) . . ?
C140 Pd14 Pd13 95.0(6) . . ?
C139 Pd14 Pd15 93.3(7) . . ?
C133 Pd14 Pd15 77.6(6) . . ?
C132 Pd14 Pd15 92.7(6) . . ?
P13 Pd14 Pd15 154.0(2) . . ?
C138 Pd14 Pd15 94.8(6) . . ?
C140 Pd14 Pd15 65.4(6) . . ?
Pd13 Pd14 Pd15 59.37(6) . . ?
C135 Pd15 C141 161.8(9) . . ?
C135 Pd15 C142 158.8(9) . . ?
C141 Pd15 C142 38.6(8) . . ?
C135 Pd15 P15 88.9(7) . . ?
C141 Pd15 P15 94.0(7) . . ?
C142 Pd15 P15 95.8(7) . . ?
C135 Pd15 C134 34.6(8) . . ?
C141 Pd15 C134 127.9(8) . . ?
C142 Pd15 C134 156.7(9) . . ?
P15 Pd15 C134 105.2(6) . . ?
C135 Pd15 C129 35.7(8) . . ?
C141 Pd15 C129 157.5(8) . . ?
C142 Pd15 C129 123.3(8) . . ?
P15 Pd15 C129 102.7(6) . . ?
C134 Pd15 C129 62.0(7) . . ?
C135 Pd15 Pd13 91.8(7) . . ?
C141 Pd15 Pd13 95.0(7) . . ?
C142 Pd15 Pd13 73.4(6) . . ?
P15 Pd15 Pd13 148.40(17) . . ?
C134 Pd15 Pd13 92.8(6) . . ?
C129 Pd15 Pd13 63.0(5) . . ?
C135 Pd15 Pd14 91.8(6) . . ?
C141 Pd15 Pd14 77.3(7) . . ?
C142 Pd15 Pd14 93.6(7) . . ?
P15 Pd15 Pd14 151.97(17) . . ?
C134 Pd15 Pd14 63.1(5) . . ?
C129 Pd15 Pd14 93.9(6) . . ?
Pd13 Pd15 Pd14 59.60(6) . . ?
C143 P13 C147 104(2) . . ?
C143 P13 C145 103.8(17) . . ?
C147 P13 C145 101.5(16) . . ?
C143 P13 Pd14 119.0(16) . . ?
C147 P13 Pd14 110.1(12) . . ?
C145 P13 Pd14 116.4(11) . . ?
C153 P14 C151 104.6(14) . . ?
C153 P14 C150 116.0(14) . . ?
C151 P14 C150 92.2(16) . . ?
C153 P14 Pd13 114.9(9) . . ?
C151 P14 Pd13 111.7(12) . . ?
C150 P14 Pd13 114.5(11) . . ?
C159 P15 C155 104.3(12) . . ?
C159 P15 C157 102.8(11) . . ?
C155 P15 C157 106.1(14) . . ?
C159 P15 Pd15 114.3(9) . . ?
C155 P15 Pd15 115.9(10) . . ?
C157 P15 Pd15 112.1(9) . . ?
C130 C129 C135 128(2) . . ?
C130 C129 Pd15 109.1(15) . . ?
C135 C129 Pd15 58.1(11) . . ?
C130 C129 H12Y 115.9 . . ?
C135 C129 H12Y 115.9 . . ?
Pd15 C129 H12Y 103.2 . . ?
C129 C130 C131 131(2) . . ?
C129 C130 Pd13 103.4(15) . . ?
C131 C130 Pd13 74.0(12) . . ?
C129 C130 H13B 114.5 . . ?
C131 C130 H13B 114.5 . . ?
Pd13 C130 H13B 93.1 . . ?
C130 C131 C132 127(2) . . ?
C130 C131 Pd13 68.3(12) . . ?
C132 C131 Pd13 106.9(14) . . ?
C130 C131 H13C 116.7 . . ?
C132 C131 H13C 116.7 . . ?
Pd13 C131 H13C 95.1 . . ?
C133 C132 C131 127(2) . . ?
C133 C132 Pd14 67.4(12) . . ?
C131 C132 Pd14 108.4(14) . . ?
C133 C132 H13D 116.7 . . ?
C131 C132 H13D 116.7 . . ?
Pd14 C132 H13D 94.4 . . ?
C134 C133 C132 131(2) . . ?
C134 C133 Pd14 105.1(15) . . ?
C132 C133 Pd14 75.2(13) . . ?
C134 C133 H13E 114.5 . . ?
C132 C133 H13E 114.5 . . ?
Pd14 C133 H13E 89.7 . . ?
C133 C134 C135 130(2) . . ?
C133 C134 Pd15 109.6(16) . . ?
C135 C134 Pd15 59.5(11) . . ?
C133 C134 H13F 114.9 . . ?
C135 C134 H13F 114.9 . . ?
Pd15 C134 H13F 101.8 . . ?
C134 C135 C129 126(2) . . ?
C134 C135 Pd15 85.9(13) . . ?
C129 C135 Pd15 86.1(13) . . ?
C134 C135 H13G 116.9 . . ?
C129 C135 H13G 116.9 . . ?
Pd15 C135 H13G 98.8 . . ?
C137 C136 C142 127(2) . . ?
C137 C136 Pd13 66.5(11) . . ?
C142 C136 Pd13 109.2(14) . . ?
C137 C136 H13H 116.4 . . ?
C142 C136 H13H 116.4 . . ?
Pd13 C136 H13H 94.5 . . ?
C136 C137 C138 130(2) . . ?
C136 C137 Pd13 75.1(13) . . ?
C138 C137 Pd13 103.0(13) . . ?
C136 C137 H13I 115.2 . . ?
C138 C137 H13I 115.2 . . ?
Pd13 C137 H13I 92.2 . . ?
C139 C138 C137 127(2) . . ?
C139 C138 Pd14 57.6(11) . . ?
C137 C138 Pd14 106.7(14) . . ?
C139 C138 H13J 116.5 . . ?
C137 C138 H13J 116.5 . . ?
Pd14 C138 H13J 106.1 . . ?
C138 C139 C140 130(3) . . ?
C138 C139 Pd14 88.0(13) . . ?
C140 C139 Pd14 87.4(13) . . ?
C138 C139 H13K 115.2 . . ?
C140 C139 H13K 115.2 . . ?
Pd14 C139 H13K 95.4 . . ?
C141 C140 C139 129(2) . . ?
C141 C140 Pd14 107.3(15) . . ?
C139 C140 Pd14 57.6(11) . . ?
C141 C140 H14B 115.5 . . ?
C139 C140 H14B 115.5 . . ?
Pd14 C140 H14B 106.0 . . ?
C140 C141 C142 130(2) . . ?
C140 C141 Pd15 106.7(14) . . ?
C142 C141 Pd15 71.1(12) . . ?
C140 C141 H14C 114.8 . . ?
C142 C141 H14C 114.8 . . ?
Pd15 C141 H14C 92.5 . . ?
C141 C142 C136 127(2) . . ?
C141 C142 Pd15 70.3(11) . . ?
C136 C142 Pd15 106.5(14) . . ?
C141 C142 H14D 116.4 . . ?
C136 C142 H14D 116.4 . . ?
Pd15 C142 H14D 93.4 . . ?
C144 C143 P13 132(3) . . ?
C144 C143 H14E 104.1 . . ?
P13 C143 H14E 104.1 . . ?
C144 C143 H14F 104.1 . . ?
P13 C143 H14F 104.1 . . ?
H14E C143 H14F 105.5 . . ?
C143 C144 H14F 109.5 . . ?
C143 C144 H14G 109.5 . . ?
H14F C144 H14G 109.5 . . ?
C143 C144 H14H 109.5 . . ?
H14F C144 H14H 109.5 . . ?
H14G C144 H14H 109.5 . . ?
C146 C145 P13 111(2) . . ?
C146 C145 H14I 109.5 . . ?
P13 C145 H14I 109.5 . . ?
C146 C145 H14J 109.5 . . ?
P13 C145 H14J 109.5 . . ?
H14I C145 H14J 108.1 . . ?
C145 C146 H14K 109.5 . . ?
C145 C146 H14L 109.5 . . ?
H14K C146 H14L 109.5 . . ?
C145 C146 H14M 109.5 . . ?
H14K C146 H14M 109.5 . . ?
H14L C146 H14M 109.5 . . ?
C148 C147 P13 115(2) . . ?
C148 C147 H14N 108.6 . . ?
P13 C147 H14N 108.6 . . ?
C148 C147 H14O 108.6 . . ?
P13 C147 H14O 108.6 . . ?
H14N C147 H14O 107.5 . . ?
C147 C148 H14P 109.5 . . ?
C147 C148 H14Q 109.5 . . ?
H14P C148 H14Q 109.5 . . ?
C147 C148 H14R 109.5 . . ?
H14P C148 H14R 109.5 . . ?
H14Q C148 H14R 109.5 . . ?
C150 C149 H14S 109.5 . . ?
C150 C149 H14T 109.5 . . ?
H14S C149 H14T 109.5 . . ?
C150 C149 H14U 109.5 . . ?
H14S C149 H14U 109.5 . . ?
H14T C149 H14U 109.5 . . ?
C149 C150 P14 95(3) . . ?
C149 C150 H15C 112.7 . . ?
P14 C150 H15C 112.7 . . ?
C149 C150 H15D 112.7 . . ?
P14 C150 H15D 112.7 . . ?
H15C C150 H15D 110.2 . . ?
C152 C151 P14 112(3) . . ?
C152 C151 H15E 109.2 . . ?
P14 C151 H15E 109.2 . . ?
C152 C151 H15F 109.2 . . ?
P14 C151 H15F 109.2 . . ?
H15E C151 H15F 107.9 . . ?
C151 C152 H15G 109.5 . . ?
C151 C152 H15H 109.5 . . ?
H15G C152 H15H 109.5 . . ?
C151 C152 H15I 109.5 . . ?
H15G C152 H15I 109.5 . . ?
H15H C152 H15I 109.5 . . ?
C154 C153 P14 116(2) . . ?
C154 C153 H15J 108.2 . . ?
P14 C153 H15J 108.2 . . ?
C154 C153 H15K 108.2 . . ?
P14 C153 H15K 108.2 . . ?
H15J C153 H15K 107.4 . . ?
C153 C154 H15L 109.5 . . ?
C153 C154 H15M 109.5 . . ?
H15L C154 H15M 109.5 . . ?
C153 C154 H15N 109.5 . . ?
H15L C154 H15N 109.5 . . ?
H15M C154 H15N 109.5 . . ?
C156 C155 P15 116(2) . . ?
C156 C155 H15O 108.2 . . ?
P15 C155 H15O 108.2 . . ?
C156 C155 H15P 108.2 . . ?
P15 C155 H15P 108.2 . . ?
H15O C155 H15P 107.4 . . ?
C155 C156 H15Q 109.5 . . ?
C155 C156 H15R 109.5 . . ?
H15Q C156 H15R 109.5 . . ?
C155 C156 H15S 109.5 . . ?
H15Q C156 H15S 109.5 . . ?
H15R C156 H15S 109.5 . . ?
C158 C157 P15 113.0(18) . . ?
C158 C157 H15T 109.0 . . ?
P15 C157 H15T 109.0 . . ?
C158 C157 H15U 109.0 . . ?
P15 C157 H15U 109.0 . . ?
H15T C157 H15U 107.8 . . ?
C157 C158 H15V 109.5 . . ?
C157 C158 H15W 109.5 . . ?
H15V C158 H15W 109.5 . . ?
C157 C158 H15X 109.5 . . ?
H15V C158 H15X 109.5 . . ?
H15W C158 H15X 109.5 . . ?
C160 C159 P15 115.8(17) . . ?
C160 C159 H15Y 108.3 . . ?
P15 C159 H15Y 108.3 . . ?
C160 C159 H15Z 108.3 . . ?
P15 C159 H15Z 108.3 . . ?
H15Y C159 H15Z 107.4 . . ?
C159 C160 H16D 109.5 . . ?
C159 C160 H16E 109.5 . . ?
H16D C160 H16E 109.5 . . ?
C159 C160 H16F 109.5 . . ?
H16D C160 H16F 109.5 . . ?
H16E C160 H16F 109.5 . . ?
F4 B1 F2 108.3(17) . . ?
F4 B1 F3 111.9(15) . . ?
F2 B1 F3 106.4(16) . . ?
F4 B1 F1 111.8(16) . . ?
F2 B1 F1 108(2) . . ?
F3 B1 F1 110.2(16) . . ?
F7 B2 F6 106.0(14) . . ?
F7 B2 F5 107.1(17) . . ?
F6 B2 F5 110.5(18) . . ?
F7 B2 F8 112.3(15) . . ?
F6 B2 F8 110.9(15) . . ?
F5 B2 F8 109.9(15) . . ?
F9 B3 F11 106.2(17) . . ?
F9 B3 F10 107(2) . . ?
F11 B3 F10 103.4(17) . . ?
F9 B3 F12 117.4(17) . . ?
F11 B3 F12 112.3(16) . . ?
F10 B3 F12 109.7(15) . . ?
F13 B4 F15 108.1(14) . . ?
F13 B4 F14 107.2(16) . . ?
F15 B4 F14 109.0(15) . . ?
F13 B4 F16 109.7(14) . . ?
F15 B4 F16 110.8(14) . . ?
F14 B4 F16 111.9(14) . . ?
F20 B5 F18 117.3(16) . . ?
F20 B5 F17 100(2) . . ?
F18 B5 F17 99(2) . . ?
F20 B5 F19 117.5(18) . . ?
F18 B5 F19 120.1(18) . . ?
F17 B5 F19 94(2) . . ?
F24 B6 F23 109.5(13) . . ?
F24 B6 F22 112.0(14) . . ?
F23 B6 F22 110.7(13) . . ?
F24 B6 F21 106.3(13) . . ?
F23 B6 F21 109.3(14) . . ?
F22 B6 F21 108.9(14) . . ?
F26 B7 F27 109.1(13) . . ?
F26 B7 F28 109.0(13) . . ?
F27 B7 F28 112.3(14) . . ?
F26 B7 F25 110.5(15) . . ?
F27 B7 F25 107.2(15) . . ?
F28 B7 F25 108.7(13) . . ?
F31 B8 F32 109.6(13) . . ?
F31 B8 F29 109.4(14) . . ?
F32 B8 F29 109.3(14) . . ?
F31 B8 F30 110.1(13) . . ?
F32 B8 F30 109.0(12) . . ?
F29 B8 F30 109.3(13) . . ?
F35 B9 F34 112.7(17) . . ?
F35 B9 F33 117.2(19) . . ?
F34 B9 F33 117.1(19) . . ?
F35 B9 F36 103(2) . . ?
F34 B9 F36 102(2) . . ?
F33 B9 F36 101.4(19) . . ?
F38 B10 F40 108.1(18) . . ?
F38 B10 F39 116(3) . . ?
F40 B10 F39 116(2) . . ?
F38 B10 F37 108(2) . . ?
F40 B10 F37 113(2) . . ?
F39 B10 F37 95(2) . . ?
Cl2 C161 Cl1 108.5(19) . . ?
Cl2 C161 H16G 110.0 . . ?
Cl1 C161 H16G 110.0 . . ?
Cl2 C161 H16H 110.0 . . ?
Cl1 C161 H16H 110.0 . . ?
H16G C161 H16H 108.4 . . ?
Cl4 C162 Cl3 107.2(18) . . ?
Cl4 C162 H16I 110.3 . . ?
Cl3 C162 H16I 110.3 . . ?
Cl4 C162 H16J 110.3 . . ?
Cl3 C162 H16J 110.3 . . ?
H16I C162 H16J 108.5 . . ?
Cl5 C163 Cl6 112(2) . . ?
Cl5 C163 H16K 109.2 . . ?
Cl6 C163 H16K 109.2 . . ?
Cl5 C163 H16L 109.2 . . ?
Cl6 C163 H16L 109.2 . . ?
H16K C163 H16L 107.9 . . ?
Cl8 C164 Cl7 111(2) . . ?
Cl8 C164 H16M 109.5 . . ?
Cl7 C164 H16M 109.5 . . ?
Cl8 C164 H16N 109.5 . . ?
Cl7 C164 H16N 109.5 . . ?
H16M C164 H16N 108.1 . . ?
Cl10 C165 Cl9 109.3(14) . . ?
Cl10 C165 H16O 109.8 . . ?
Cl9 C165 H16O 109.8 . . ?
Cl10 C165 H16P 109.8 . . ?
Cl9 C165 H16P 109.8 . . ?
H16O C165 H16P 108.3 . . ?
Cl11 C166 Cl12 110.5(19) . . ?
Cl11 C166 H16Q 109.6 . . ?
Cl12 C166 H16Q 109.6 . . ?
Cl11 C166 H16R 109.6 . . ?
Cl12 C166 H16R 109.6 . . ?
H16Q C166 H16R 108.1 . . ?
Cl14 C167 Cl13 107.8(13) . . ?
Cl14 C167 H16S 110.1 . . ?
Cl13 C167 H16S 110.1 . . ?
Cl14 C167 H16T 110.1 . . ?
Cl13 C167 H16T 110.1 . . ?
H16S C167 H16T 108.5 . . ?
Cl15 C168 Cl16 109.4(14) . . ?
Cl15 C168 H16U 109.8 . . ?
Cl16 C168 H16U 109.8 . . ?
Cl15 C168 H16V 109.8 . . ?
Cl16 C168 H16V 109.8 . . ?
H16U C168 H16V 108.2 . . ?
Cl18 C169 Cl17 105.6(15) . . ?
Cl18 C169 H16W 110.6 . . ?
Cl17 C169 H16W 110.6 . . ?
Cl18 C169 H16X 110.6 . . ?
Cl17 C169 H16X 110.6 . . ?
H16W C169 H16X 108.7 . . ?

loop_
_geom_bond_atom_site_label_1
_geom_bond_atom_site_label_2
_geom_bond_distance
_geom_bond_site_symmetry_2
_geom_bond_publ_flag
Pd1 C7 2.16(2) . ?
Pd1 C13 2.169(19) . ?
Pd1 C14 2.23(2) . ?
Pd1 C6 2.25(2) . ?
Pd1 P1 2.364(7) . ?
Pd1 Pd3 2.812(3) . ?
Pd1 Pd2 2.820(3) . ?
Pd2 C4 2.14(2) . ?
Pd2 C11 2.15(2) . ?
Pd2 C5 2.20(2) . ?
Pd2 P2 2.361(6) . ?
Pd2 C12 2.43(2) . ?
Pd2 C10 2.55(2) . ?
Pd2 Pd3 2.872(2) . ?
Pd3 C9 2.10(2) . ?
Pd3 C2 2.116(19) . ?
Pd3 C8 2.25(2) . ?
Pd3 P3 2.373(7) . ?
Pd3 C3 2.47(2) . ?
Pd3 C1 2.50(2) . ?
P1 C15 1.80(2) . ?
P1 C17 1.83(2) . ?
P1 C19 1.86(3) . ?
P2 C23 1.80(2) . ?
P2 C21 1.80(2) . ?
P2 C25 1.85(2) . ?
P3 C31 1.72(5) . ?
P3 C27 1.83(3) . ?
P3 C29 1.86(3) . ?
C1 C2 1.38(3) . ?
C1 C7 1.43(3) . ?
C1 H1A 0.9500 . ?
C2 C3 1.31(3) . ?
C2 H2A 0.9500 . ?
C3 C4 1.44(3) . ?
C3 H3A 0.9500 . ?
C4 C5 1.43(3) . ?
C4 H4A 0.9500 . ?
C5 C6 1.37(3) . ?
C5 H5A 0.9500 . ?
C6 C7 1.45(3) . ?
C6 H6A 0.9500 . ?
C7 H7A 0.9500 . ?
C8 C14 1.41(3) . ?
C8 C9 1.49(3) . ?
C8 H8A 0.9500 . ?
C9 C10 1.42(3) . ?
C9 H9A 0.9500 . ?
C10 C11 1.39(3) . ?
C10 H10A 0.9500 . ?
C11 C12 1.43(3) . ?
C11 H11A 0.9500 . ?
C12 C13 1.40(3) . ?
C12 H12A 0.9500 . ?
C13 C14 1.40(3) . ?
C13 H13A 0.9500 . ?
C14 H14A 0.9500 . ?
C15 C16 1.55(4) . ?
C15 H15A 0.9900 . ?
C15 H15B 0.9900 . ?
C16 H16A 0.9800 . ?
C16 H16B 0.9800 . ?
C16 H16C 0.9800 . ?
C17 C18 1.50(3) . ?
C17 H17A 0.9900 . ?
C17 H17B 0.9900 . ?
C18 H18A 0.9800 . ?
C18 H18B 0.9800 . ?
C18 H18C 0.9800 . ?
C19 C20 1.51(3) . ?
C19 H19A 0.9900 . ?
C19 H19B 0.9900 . ?
C20 H20A 0.9800 . ?
C20 H20B 0.9800 . ?
C20 H20C 0.9800 . ?
C21 C22 1.54(3) . ?
C21 H21A 0.9900 . ?
C21 H21B 0.9900 . ?
C22 H22A 0.9800 . ?
C22 H22B 0.9800 . ?
C22 H22C 0.9800 . ?
C23 C24 1.53(3) . ?
C23 H23A 0.9900 . ?
C23 H23B 0.9900 . ?
C24 H24A 0.9800 . ?
C24 H24B 0.9800 . ?
C24 H24C 0.9800 . ?
C25 C26 1.46(3) . ?
C25 H25A 0.9900 . ?
C25 H25B 0.9900 . ?
C26 H26A 0.9800 . ?
C26 H26B 0.9800 . ?
C26 H26C 0.9800 . ?
C27 C28 1.47(3) . ?
C27 H27A 0.9900 . ?
C27 H27B 0.9900 . ?
C28 H28A 0.9800 . ?
C28 H28B 0.9800 . ?
C28 H28C 0.9800 . ?
C29 C30 1.22(4) . ?
C29 H29A 0.9900 . ?
C29 H29B 0.9900 . ?
C30 H30A 0.9800 . ?
C30 H30B 0.9800 . ?
C30 H30C 0.9800 . ?
C31 C32 1.500(10) . ?
C31 H31A 0.9900 . ?
C31 H31B 0.9900 . ?
C32 H32A 0.9800 . ?
C32 H32B 0.9800 . ?
C32 H32C 0.9800 . ?
Pd4 C39 2.18(2) . ?
Pd4 C42 2.19(2) . ?
Pd4 C38 2.23(2) . ?
Pd4 C43 2.25(2) . ?
Pd4 P4 2.399(7) . ?
Pd4 Pd6 2.814(3) . ?
Pd4 Pd5 2.829(3) . ?
Pd5 C45 2.12(2) . ?
Pd5 C34 2.168(19) . ?
Pd5 C44 2.27(2) . ?
Pd5 P5 2.347(7) . ?
Pd5 C35 2.45(2) . ?
Pd5 C33 2.52(2) . ?
Pd5 Pd6 2.845(2) . ?
Pd6 C40 2.12(2) . ?
Pd6 C36 2.16(2) . ?
Pd6 C37 2.22(2) . ?
Pd6 P6 2.358(6) . ?
Pd6 C41 2.38(2) . ?
Pd6 C46 2.52(2) . ?
P4 C47 1.81(3) . ?
P4 C49 1.84(3) . ?
P4 C51 1.85(3) . ?
P5 C53 1.79(3) . ?
P5 C55 1.82(2) . ?
P5 C57 1.82(2) . ?
P6 C61 1.79(2) . ?
P6 C59 1.85(2) . ?
P6 C63 1.88(2) . ?
C33 C39 1.43(3) . ?
C33 C34 1.45(3) . ?
C33 H33A 0.9500 . ?
C34 C35 1.39(3) . ?
C34 H34A 0.9500 . ?
C35 C36 1.44(3) . ?
C35 H35A 0.9500 . ?
C36 C37 1.47(3) . ?
C36 H36A 0.9500 . ?
C37 C38 1.40(3) . ?
C37 H37A 0.9500 . ?
C38 C39 1.39(3) . ?
C38 H38A 0.9500 . ?
C39 H39A 0.9500 . ?
C40 C41 1.39(3) . ?
C40 C46 1.42(3) . ?
C40 H40A 0.9500 . ?
C41 C42 1.48(3) . ?
C41 H41A 0.9500 . ?
C42 C43 1.43(3) . ?
C42 H42A 0.9500 . ?
C43 C44 1.42(3) . ?
C43 H43A 0.9500 . ?
C44 C45 1.46(3) . ?
C44 H44A 0.9500 . ?
C45 C46 1.39(3) . ?
C45 H45A 0.9500 . ?
C46 H46A 0.9500 . ?
C47 C48 1.46(4) . ?
C47 H47A 0.9900 . ?
C47 H47B 0.9900 . ?
C48 H48A 0.9800 . ?
C48 H48B 0.9800 . ?
C48 H48C 0.9800 . ?
C49 C50 1.47(3) . ?
C49 H49A 0.9900 . ?
C49 H49B 0.9900 . ?
C50 H50A 0.9800 . ?
C50 H50B 0.9800 . ?
C50 H50C 0.9800 . ?
C51 C52 1.53(4) . ?
C51 H51A 0.9900 . ?
C51 H51B 0.9900 . ?
C52 H52A 0.9800 . ?
C52 H52B 0.9800 . ?
C52 H52C 0.9800 . ?
C53 C54 1.51(4) . ?
C53 H53A 0.9900 . ?
C53 H53B 0.9900 . ?
C54 H54A 0.9800 . ?
C54 H54B 0.9800 . ?
C54 H54C 0.9800 . ?
C55 C56 1.53(3) . ?
C55 H55A 0.9900 . ?
C55 H55B 0.9900 . ?
C56 H56A 0.9800 . ?
C56 H56B 0.9800 . ?
C56 H56C 0.9800 . ?
C57 C58 1.50(3) . ?
C57 H57A 0.9900 . ?
C57 H57B 0.9900 . ?
C58 H58A 0.9800 . ?
C58 H58B 0.9800 . ?
C58 H58C 0.9800 . ?
C59 C60 1.47(3) . ?
C59 H59A 0.9900 . ?
C59 H59B 0.9900 . ?
C60 H60A 0.9800 . ?
C60 H60B 0.9800 . ?
C60 H60C 0.9800 . ?
C61 C62 1.53(3) . ?
C61 H61A 0.9900 . ?
C61 H61B 0.9900 . ?
C62 H62A 0.9800 . ?
C62 H62B 0.9800 . ?
C62 H62C 0.9800 . ?
C63 C64 1.47(3) . ?
C63 H63A 0.9900 . ?
C63 H63B 0.9900 . ?
C64 H64A 0.9800 . ?
C64 H64B 0.9800 . ?
C64 H64C 0.9800 . ?
Pd7 C73 2.13(2) . ?
Pd7 C67 2.18(2) . ?
Pd7 C74 2.34(3) . ?
Pd7 P7 2.346(9) . ?
Pd7 C68 2.38(3) . ?
Pd7 Pd8 2.793(3) . ?
Pd7 Pd9 2.903(3) . ?
Pd8 C69 2.19(2) . ?
Pd8 C76 2.20(2) . ?
Pd8 C70 2.21(2) . ?
Pd8 C75 2.22(3) . ?
Pd8 P8 2.349(9) . ?
Pd8 Pd9 2.818(3) . ?
Pd9 C78 2.17(2) . ?
Pd9 C65 2.17(2) . ?
Pd9 C71 2.28(3) . ?
Pd9 C77 2.36(3) . ?
Pd9 P9 2.367(8) . ?
Pd9 C72 2.58(3) . ?
P7 C83 1.79(3) . ?
P7 C81 1.86(3) . ?
P7 C79 1.89(4) . ?
P8 C85 1.72(4) . ?
P8 C89 1.78(3) . ?
P8 C87 2.05(4) . ?
P9 C91 1.79(3) . ?
P9 C93 1.79(3) . ?
P9 C95 1.86(3) . ?
C65 C66 1.36(3) . ?
C65 C71 1.44(4) . ?
C65 H65A 0.9500 . ?
C66 C67 1.40(3) . ?
C66 H66A 0.9500 . ?
C67 C68 1.44(4) . ?
C67 H67A 0.9500 . ?
C68 C69 1.42(4) . ?
C68 H68A 0.9500 . ?
C69 C70 1.40(3) . ?
C69 H69A 0.9500 . ?
C70 C71 1.38(3) . ?
C70 H70A 0.9500 . ?
C71 H71A 0.9500 . ?
C72 C73 1.33(3) . ?
C72 C78 1.35(3) . ?
C72 H72A 0.9500 . ?
C73 C74 1.53(4) . ?
C73 H73A 0.9500 . ?
C74 C75 1.36(3) . ?
C74 H74A 0.9500 . ?
C75 C76 1.49(4) . ?
C75 H75A 0.9500 . ?
C76 C77 1.34(3) . ?
C76 H76A 0.9500 . ?
C77 C78 1.39(4) . ?
C77 H77A 0.9500 . ?
C78 H78A 0.9500 . ?
C79 C80 1.28(6) . ?
C79 H79A 0.9900 . ?
C79 H79B 0.9900 . ?
C80 H80A 0.9800 . ?
C80 H80B 0.9800 . ?
C80 H80C 0.9800 . ?
C81 C82 1.51(5) . ?
C81 H81A 0.9900 . ?
C81 H81B 0.9900 . ?
C82 H82A 0.9800 . ?
C82 H82B 0.9800 . ?
C82 H82C 0.9800 . ?
C83 C84 1.20(5) . ?
C83 H83A 0.9900 . ?
C83 H83B 0.9900 . ?
C84 H84A 0.9800 . ?
C84 H84B 0.9800 . ?
C84 H84C 0.9800 . ?
C85 C86 1.77(6) . ?
C85 H85A 0.9900 . ?
C85 H85B 0.9900 . ?
C86 H86A 0.9800 . ?
C86 H86B 0.9800 . ?
C86 H86C 0.9800 . ?
C87 C88 1.30(5) . ?
C87 H87A 0.9900 . ?
C87 H87B 0.9900 . ?
C88 H88A 0.9800 . ?
C88 H88B 0.9800 . ?
C88 H88C 0.9800 . ?
C89 C90 1.72(5) . ?
C89 H89A 0.9900 . ?
C89 H89B 0.9900 . ?
C90 H90A 0.9800 . ?
C90 H90B 0.9800 . ?
C90 H90C 0.9800 . ?
C91 C92 1.56(4) . ?
C91 H91A 0.9900 . ?
C91 H91B 0.9900 . ?
C92 H92A 0.9800 . ?
C92 H92B 0.9800 . ?
C92 H92C 0.9800 . ?
C93 C94 1.50(3) . ?
C93 H93A 0.9900 . ?
C93 H93B 0.9900 . ?
C94 H94A 0.9800 . ?
C94 H94B 0.9800 . ?
C94 H94C 0.9800 . ?
C95 C96 1.54(3) . ?
C95 H95A 0.9900 . ?
C95 H95B 0.9900 . ?
C96 H96A 0.9800 . ?
C96 H96B 0.9800 . ?
C96 H96C 0.9800 . ?
Pd10 C103 2.13(2) . ?
Pd10 C110 2.136(19) . ?
Pd10 C104 2.20(2) . ?
Pd10 C102 2.30(2) . ?
Pd10 P10 2.366(8) . ?
Pd10 Pd11 2.829(3) . ?
Pd10 Pd12 2.831(3) . ?
Pd11 C108 2.084(19) . ?
Pd11 C101 2.16(2) . ?
Pd11 C100 2.18(2) . ?
Pd11 P11 2.370(6) . ?
Pd11 C107 2.42(2) . ?
Pd11 C109 2.46(2) . ?
Pd11 Pd12 2.837(3) . ?
Pd12 C98 2.137(19) . ?
Pd12 C106 2.145(19) . ?
Pd12 C105 2.23(2) . ?
Pd12 P12 2.366(7) . ?
Pd12 C99 2.41(2) . ?
Pd12 C97 2.60(2) . ?
P10 C115 1.823(10) . ?
P10 C113 1.829(9) . ?
P10 C111 1.829(10) . ?
P11 C119 1.82(2) . ?
P11 C117 1.83(2) . ?
P11 C121 1.86(2) . ?
P12 C127 1.80(2) . ?
P12 C125 1.81(2) . ?
P12 C123 1.85(2) . ?
C97 C98 1.36(3) . ?
C97 C103 1.39(3) . ?
C97 H97A 0.9500 . ?
C98 C99 1.48(3) . ?
C98 H98A 0.9500 . ?
C99 C100 1.39(3) . ?
C99 H99A 0.9500 . ?
C100 C101 1.47(3) . ?
C100 H10B 0.9500 . ?
C101 C102 1.33(3) . ?
C101 H10C 0.9500 . ?
C102 C103 1.44(3) . ?
C102 H10D 0.9500 . ?
C103 H10E 0.9500 . ?
C104 C110 1.37(3) . ?
C104 C105 1.44(3) . ?
C104 H10F 0.9500 . ?
C105 C106 1.46(3) . ?
C105 H10G 0.9500 . ?
C106 C107 1.45(3) . ?
C106 H10H 0.9500 . ?
C107 C108 1.42(3) . ?
C107 H10I 0.9500 . ?
C108 C109 1.35(3) . ?
C108 H10J 0.9500 . ?
C109 C110 1.41(3) . ?
C109 H10K 0.9500 . ?
C110 H11B 0.9500 . ?
C111 C112 1.495(10) . ?
C111 H11C 0.9900 . ?
C111 H11D 0.9900 . ?
C112 H11D 0.9800 . ?
C112 H11E 0.9800 . ?
C112 H11F 0.9800 . ?
C113 C114 1.53(3) . ?
C113 H11G 0.9900 . ?
C113 H11H 0.9900 . ?
C114 H11H 0.9800 . ?
C114 H11I 0.9800 . ?
C114 H11J 0.9800 . ?
C115 C116 1.35(5) . ?
C115 H11K 0.9900 . ?
C115 H11L 0.9900 . ?
C116 H11M 0.9800 . ?
C116 H11N 0.9800 . ?
C116 H11O 0.9800 . ?
C117 C118 1.54(4) . ?
C117 H11P 0.9900 . ?
C117 H11Q 0.9900 . ?
C118 H11R 0.9800 . ?
C118 H11S 0.9800 . ?
C118 H11T 0.9800 . ?
C119 C120 1.60(3) . ?
C119 H11U 0.9900 . ?
C119 H11V 0.9900 . ?
C120 H12B 0.9800 . ?
C120 H12C 0.9800 . ?
C120 H12D 0.9800 . ?
C121 C122 1.52(3) . ?
C121 H12E 0.9900 . ?
C121 H12F 0.9900 . ?
C122 H12G 0.9800 . ?
C122 H12H 0.9800 . ?
C122 H12I 0.9800 . ?
C123 C124 1.54(3) . ?
C123 H12J 0.9900 . ?
C123 H12K 0.9900 . ?
C124 H12L 0.9800 . ?
C124 H12M 0.9800 . ?
C124 H12N 0.9800 . ?
C125 C126 1.56(3) . ?
C125 H12O 0.9900 . ?
C125 H12P 0.9900 . ?
C126 H12Q 0.9800 . ?
C126 H12R 0.9800 . ?
C126 H12S 0.9800 . ?
C127 C128 1.54(3) . ?
C127 H12T 0.9900 . ?
C127 H12U 0.9900 . ?
C128 H12V 0.9800 . ?
C128 H12W 0.9800 . ?
C128 H12X 0.9800 . ?
Pd13 C137 2.11(2) . ?
Pd13 C130 2.14(2) . ?
Pd13 C131 2.21(2) . ?
Pd13 C136 2.23(2) . ?
Pd13 P14 2.367(7) . ?
Pd13 Pd15 2.816(3) . ?
Pd13 Pd14 2.823(3) . ?
Pd14 C139 2.10(2) . ?
Pd14 C133 2.14(2) . ?
Pd14 C132 2.24(2) . ?
Pd14 P13 2.391(7) . ?
Pd14 C138 2.49(2) . ?
Pd14 C140 2.49(2) . ?
Pd14 Pd15 2.863(3) . ?
Pd15 C135 2.14(2) . ?
Pd15 C141 2.18(2) . ?
Pd15 C142 2.19(2) . ?
Pd15 P15 2.371(7) . ?
Pd15 C134 2.47(2) . ?
Pd15 C129 2.51(2) . ?
P13 C143 1.78(3) . ?
P13 C147 1.88(3) . ?
P13 C145 1.88(3) . ?
P14 C153 1.87(3) . ?
P14 C151 1.88(4) . ?
P14 C150 1.99(5) . ?
P15 C159 1.75(2) . ?
P15 C155 1.85(3) . ?
P15 C157 1.86(2) . ?
C129 C130 1.37(3) . ?
C129 C135 1.47(3) . ?
C129 H12Y 0.9500 . ?
C130 C131 1.41(3) . ?
C130 H13B 0.9500 . ?
C131 C132 1.47(3) . ?
C131 H13C 0.9500 . ?
C132 C133 1.41(3) . ?
C132 H13D 0.9500 . ?
C133 C134 1.35(3) . ?
C133 H13E 0.9500 . ?
C134 C135 1.41(3) . ?
C134 H13F 0.9500 . ?
C135 H13G 0.9500 . ?
C136 C137 1.43(3) . ?
C136 C142 1.46(3) . ?
C136 H13H 0.9500 . ?
C137 C138 1.48(3) . ?
C137 H13I 0.9500 . ?
C138 C139 1.41(3) . ?
C138 H13J 0.9500 . ?
C139 C140 1.43(3) . ?
C139 H13K 0.9500 . ?
C140 C141 1.39(3) . ?
C140 H14B 0.9500 . ?
C141 C142 1.45(3) . ?
C141 H14C 0.9500 . ?
C142 H14D 0.9500 . ?
C143 C144 1.23(4) . ?
C143 H14E 0.9900 . ?
C143 H14F 0.9900 . ?
C144 H14F 0.9800 . ?
C144 H14G 0.9800 . ?
C144 H14H 0.9800 . ?
C145 C146 1.52(4) . ?
C145 H14I 0.9900 . ?
C145 H14J 0.9900 . ?
C146 H14K 0.9800 . ?
C146 H14L 0.9800 . ?
C146 H14M 0.9800 . ?
C147 C148 1.44(4) . ?
C147 H14N 0.9900 . ?
C147 H14O 0.9900 . ?
C148 H14P 0.9800 . ?
C148 H14Q 0.9800 . ?
C148 H14R 0.9800 . ?
C149 C150 1.33(4) . ?
C149 H14S 0.9800 . ?
C149 H14T 0.9800 . ?
C149 H14U 0.9800 . ?
C150 H15C 0.9900 . ?
C150 H15D 0.9900 . ?
C151 C152 1.49(5) . ?
C151 H15E 0.9900 . ?
C151 H15F 0.9900 . ?
C152 H15G 0.9800 . ?
C152 H15H 0.9800 . ?
C152 H15I 0.9800 . ?
C153 C154 1.56(3) . ?
C153 H15J 0.9900 . ?
C153 H15K 0.9900 . ?
C154 H15L 0.9800 . ?
C154 H15M 0.9800 . ?
C154 H15N 0.9800 . ?
C155 C156 1.47(4) . ?
C155 H15O 0.9900 . ?
C155 H15P 0.9900 . ?
C156 H15Q 0.9800 . ?
C156 H15R 0.9800 . ?
C156 H15S 0.9800 . ?
C157 C158 1.50(3) . ?
C157 H15T 0.9900 . ?
C157 H15U 0.9900 . ?
C158 H15V 0.9800 . ?
C158 H15W 0.9800 . ?
C158 H15X 0.9800 . ?
C159 C160 1.51(3) . ?
C159 H15Y 0.9900 . ?
C159 H15Z 0.9900 . ?
C160 H16D 0.9800 . ?
C160 H16E 0.9800 . ?
C160 H16F 0.9800 . ?
B1 F4 1.346(10) . ?
B1 F2 1.346(10) . ?
B1 F3 1.348(10) . ?
B1 F1 1.351(10) . ?
B2 F7 1.353(10) . ?
B2 F6 1.356(10) . ?
B2 F5 1.356(10) . ?
B2 F8 1.360(10) . ?
B3 F9 1.339(10) . ?
B3 F11 1.342(10) . ?
B3 F10 1.344(10) . ?
B3 F12 1.346(10) . ?
B4 F13 1.356(10) . ?
B4 F15 1.360(10) . ?
B4 F14 1.360(10) . ?
B4 F16 1.362(10) . ?
B5 F20 1.339(10) . ?
B5 F18 1.345(10) . ?
B5 F17 1.349(10) . ?
B5 F19 1.353(10) . ?
B6 F24 1.353(10) . ?
B6 F23 1.355(10) . ?
B6 F22 1.356(10) . ?
B6 F21 1.356(10) . ?
B7 F26 1.355(10) . ?
B7 F27 1.356(10) . ?
B7 F28 1.356(10) . ?
B7 F25 1.360(10) . ?
B8 F31 1.359(10) . ?
B8 F32 1.360(10) . ?
B8 F29 1.365(10) . ?
B8 F30 1.366(10) . ?
B9 F35 1.335(10) . ?
B9 F34 1.339(10) . ?
B9 F33 1.340(10) . ?
B9 F36 1.341(10) . ?
B10 F38 1.337(10) . ?
B10 F40 1.341(10) . ?
B10 F39 1.343(10) . ?
B10 F37 1.349(10) . ?
C161 Cl2 1.76(3) . ?
C161 Cl1 1.76(3) . ?
C161 H16G 0.9900 . ?
C161 H16H 0.9900 . ?
C162 Cl4 1.72(3) . ?
C162 Cl3 1.74(3) . ?
C162 H16I 0.9900 . ?
C162 H16J 0.9900 . ?
C163 Cl5 1.60(3) . ?
C163 Cl6 1.88(4) . ?
C163 H16K 0.9900 . ?
C163 H16L 0.9900 . ?
C164 Cl8 1.73(4) . ?
C164 Cl7 1.86(4) . ?
C164 H16M 0.9900 . ?
C164 H16N 0.9900 . ?
C165 Cl10 1.71(2) . ?
C165 Cl9 1.76(2) . ?
C165 H16O 0.9900 . ?
C165 H16P 0.9900 . ?
C166 Cl11 1.74(3) . ?
C166 Cl12 1.76(3) . ?
C166 H16Q 0.9900 . ?
C166 H16R 0.9900 . ?
C167 Cl14 1.65(2) . ?
C167 Cl13 1.94(2) . ?
C167 H16S 0.9900 . ?
C167 H16T 0.9900 . ?
C168 Cl15 1.74(3) . ?
C168 Cl16 1.77(2) . ?
C168 H16U 0.9900 . ?
C168 H16V 0.9900 . ?
C169 Cl18 1.73(2) . ?
C169 Cl17 1.77(2) . ?
C169 H16W 0.9900 . ?
C169 H16X 0.9900 . ?

loop_
_geom_torsion_atom_site_label_1
_geom_torsion_atom_site_label_2
_geom_torsion_atom_site_label_3
_geom_torsion_atom_site_label_4
_geom_torsion
_geom_torsion_site_symmetry_1
_geom_torsion_site_symmetry_2
_geom_torsion_site_symmetry_3
_geom_torsion_site_symmetry_4
_geom_torsion_publ_flag
C7 Pd1 Pd2 C4 -3.0(8) . . . . ?
C13 Pd1 Pd2 C4 176.5(9) . . . . ?
C14 Pd1 Pd2 C4 143.1(8) . . . . ?
C6 Pd1 Pd2 C4 -32.6(9) . . . . ?
P1 Pd1 Pd2 C4 -105.3(7) . . . . ?
Pd3 Pd1 Pd2 C4 74.0(6) . . . . ?
C7 Pd1 Pd2 C11 -165.3(8) . . . . ?
C13 Pd1 Pd2 C11 14.2(9) . . . . ?
C14 Pd1 Pd2 C11 -19.2(8) . . . . ?
C6 Pd1 Pd2 C11 165.1(9) . . . . ?
P1 Pd1 Pd2 C11 92.4(7) . . . . ?
Pd3 Pd1 Pd2 C11 -88.3(6) . . . . ?
C7 Pd1 Pd2 C5 28.4(9) . . . . ?
C13 Pd1 Pd2 C5 -152.1(9) . . . . ?
C14 Pd1 Pd2 C5 174.5(8) . . . . ?
C6 Pd1 Pd2 C5 -1.2(9) . . . . ?
P1 Pd1 Pd2 C5 -73.9(7) . . . . ?
Pd3 Pd1 Pd2 C5 105.4(6) . . . . ?
C7 Pd1 Pd2 P2 101.9(7) . . . . ?
C13 Pd1 Pd2 P2 -78.6(7) . . . . ?
C14 Pd1 Pd2 P2 -112.0(6) . . . . ?
C6 Pd1 Pd2 P2 72.3(7) . . . . ?
P1 Pd1 Pd2 P2 -0.4(5) . . . . ?
Pd3 Pd1 Pd2 P2 178.9(3) . . . . ?
C7 Pd1 Pd2 C12 171.4(9) . . . . ?
C13 Pd1 Pd2 C12 -9.1(9) . . . . ?
C14 Pd1 Pd2 C12 -42.5(8) . . . . ?
C6 Pd1 Pd2 C12 141.8(9) . . . . ?
P1 Pd1 Pd2 C12 69.1(7) . . . . ?
Pd3 Pd1 Pd2 C12 -111.6(6) . . . . ?
C7 Pd1 Pd2 C10 -132.2(8) . . . . ?
C13 Pd1 Pd2 C10 47.3(8) . . . . ?
C14 Pd1 Pd2 C10 13.9(7) . . . . ?
C6 Pd1 Pd2 C10 -161.8(8) . . . . ?
P1 Pd1 Pd2 C10 125.5(6) . . . . ?
Pd3 Pd1 Pd2 C10 -55.2(5) . . . . ?
C7 Pd1 Pd2 Pd3 -77.0(6) . . . . ?
C13 Pd1 Pd2 Pd3 102.5(6) . . . . ?
C14 Pd1 Pd2 Pd3 69.1(5) . . . . ?
C6 Pd1 Pd2 Pd3 -106.6(6) . . . . ?
P1 Pd1 Pd2 Pd3 -179.3(4) . . . . ?
C7 Pd1 Pd3 C9 176.9(9) . . . . ?
C13 Pd1 Pd3 C9 2.7(9) . . . . ?
C14 Pd1 Pd3 C9 -28.1(9) . . . . ?
C6 Pd1 Pd3 C9 140.7(8) . . . . ?
P1 Pd1 Pd3 C9 -104.6(7) . . . . ?
Pd2 Pd1 Pd3 C9 76.0(6) . . . . ?
C7 Pd1 Pd3 C2 11.3(9) . . . . ?
C13 Pd1 Pd3 C2 -162.9(9) . . . . ?
C14 Pd1 Pd3 C2 166.3(9) . . . . ?
C6 Pd1 Pd3 C2 -24.9(8) . . . . ?
P1 Pd1 Pd3 C2 89.9(7) . . . . ?
Pd2 Pd1 Pd3 C2 -89.5(6) . . . . ?
C7 Pd1 Pd3 C8 -152.2(9) . . . . ?
C13 Pd1 Pd3 C8 33.6(9) . . . . ?
C14 Pd1 Pd3 C8 2.8(9) . . . . ?
C6 Pd1 Pd3 C8 171.6(8) . . . . ?
P1 Pd1 Pd3 C8 -73.6(7) . . . . ?
Pd2 Pd1 Pd3 C8 107.0(6) . . . . ?
C7 Pd1 Pd3 P3 -80.8(7) . . . . ?
C13 Pd1 Pd3 P3 105.0(7) . . . . ?
C14 Pd1 Pd3 P3 74.2(7) . . . . ?
C6 Pd1 Pd3 P3 -117.0(7) . . . . ?
P1 Pd1 Pd3 P3 -2.2(5) . . . . ?
Pd2 Pd1 Pd3 P3 178.4(4) . . . . ?
C7 Pd1 Pd3 C3 43.1(8) . . . . ?
C13 Pd1 Pd3 C3 -131.1(8) . . . . ?
C14 Pd1 Pd3 C3 -161.9(8) . . . . ?
C6 Pd1 Pd3 C3 6.9(8) . . . . ?
P1 Pd1 Pd3 C3 121.7(6) . . . . ?
Pd2 Pd1 Pd3 C3 -57.7(5) . . . . ?
C7 Pd1 Pd3 C1 -10.0(9) . . . . ?
C13 Pd1 Pd3 C1 175.7(9) . . . . ?
C14 Pd1 Pd3 C1 144.9(9) . . . . ?
C6 Pd1 Pd3 C1 -46.2(8) . . . . ?
P1 Pd1 Pd3 C1 68.5(7) . . . . ?
Pd2 Pd1 Pd3 C1 -110.9(6) . . . . ?
C7 Pd1 Pd3 Pd2 100.8(6) . . . . ?
C13 Pd1 Pd3 Pd2 -73.4(6) . . . . ?
C14 Pd1 Pd3 Pd2 -104.2(6) . . . . ?
C6 Pd1 Pd3 Pd2 64.6(6) . . . . ?
P1 Pd1 Pd3 Pd2 179.4(3) . . . . ?
C4 Pd2 Pd3 C9 155.6(9) . . . . ?
C11 Pd2 Pd3 C9 -8.4(9) . . . . ?
C5 Pd2 Pd3 C9 -168.5(9) . . . . ?
P2 Pd2 Pd3 C9 79.3(7) . . . . ?
C12 Pd2 Pd3 C9 -43.9(9) . . . . ?
C10 Pd2 Pd3 C9 10.3(9) . . . . ?
Pd1 Pd2 Pd3 C9 -101.9(7) . . . . ?
C4 Pd2 Pd3 C2 -12.3(9) . . . . ?
C11 Pd2 Pd3 C2 -176.2(9) . . . . ?
C5 Pd2 Pd3 C2 23.6(9) . . . . ?
P2 Pd2 Pd3 C2 -88.5(7) . . . . ?
C12 Pd2 Pd3 C2 148.3(8) . . . . ?
C10 Pd2 Pd3 C2 -157.6(9) . . . . ?
Pd1 Pd2 Pd3 C2 90.3(6) . . . . ?
C4 Pd2 Pd3 C8 -166.4(9) . . . . ?
C11 Pd2 Pd3 C8 29.7(9) . . . . ?
C5 Pd2 Pd3 C8 -130.5(8) . . . . ?
P2 Pd2 Pd3 C8 117.4(7) . . . . ?
C12 Pd2 Pd3 C8 -5.8(8) . . . . ?
C10 Pd2 Pd3 C8 48.3(8) . . . . ?
Pd1 Pd2 Pd3 C8 -63.8(6) . . . . ?
C4 Pd2 Pd3 P3 78.8(7) . . . . ?
C11 Pd2 Pd3 P3 -85.1(7) . . . . ?
C5 Pd2 Pd3 P3 114.8(7) . . . . ?
P2 Pd2 Pd3 P3 2.6(5) . . . . ?
C12 Pd2 Pd3 P3 -120.6(6) . . . . ?
C10 Pd2 Pd3 P3 -66.5(7) . . . . ?
Pd1 Pd2 Pd3 P3 -178.6(3) . . . . ?
C4 Pd2 Pd3 C3 8.3(9) . . . . ?
C11 Pd2 Pd3 C3 -155.7(9) . . . . ?
C5 Pd2 Pd3 C3 44.2(8) . . . . ?
P2 Pd2 Pd3 C3 -68.0(7) . . . . ?
C12 Pd2 Pd3 C3 168.8(8) . . . . ?
C10 Pd2 Pd3 C3 -137.0(9) . . . . ?
Pd1 Pd2 Pd3 C3 110.9(6) . . . . ?
C4 Pd2 Pd3 C1 -45.6(8) . . . . ?
C11 Pd2 Pd3 C1 150.4(8) . . . . ?
C5 Pd2 Pd3 C1 -9.7(8) . . . . ?
P2 Pd2 Pd3 C1 -121.9(6) . . . . ?
C12 Pd2 Pd3 C1 114.9(7) . . . . ?
C10 Pd2 Pd3 C1 169.1(8) . . . . ?
Pd1 Pd2 Pd3 C1 56.9(5) . . . . ?
C4 Pd2 Pd3 Pd1 -102.6(6) . . . . ?
C11 Pd2 Pd3 Pd1 93.5(6) . . . . ?
C5 Pd2 Pd3 Pd1 -66.7(6) . . . . ?
P2 Pd2 Pd3 Pd1 -178.8(3) . . . . ?
C12 Pd2 Pd3 Pd1 58.0(5) . . . . ?
C10 Pd2 Pd3 Pd1 112.1(6) . . . . ?
C7 Pd1 P1 C15 -60.7(13) . . . . ?
C13 Pd1 P1 C15 116.6(13) . . . . ?
C14 Pd1 P1 C15 153.7(12) . . . . ?
C6 Pd1 P1 C15 -23.1(13) . . . . ?
Pd3 Pd1 P1 C15 -136.3(11) . . . . ?
Pd2 Pd1 P1 C15 42.6(12) . . . . ?
C7 Pd1 P1 C17 177.2(11) . . . . ?
C13 Pd1 P1 C17 -5.6(11) . . . . ?
C14 Pd1 P1 C17 31.6(11) . . . . ?
C6 Pd1 P1 C17 -145.2(11) . . . . ?
Pd3 Pd1 P1 C17 101.5(10) . . . . ?
Pd2 Pd1 P1 C17 -79.6(10) . . . . ?
C7 Pd1 P1 C19 56.2(11) . . . . ?
C13 Pd1 P1 C19 -126.6(11) . . . . ?
C14 Pd1 P1 C19 -89.4(11) . . . . ?
C6 Pd1 P1 C19 93.8(11) . . . . ?
Pd3 Pd1 P1 C19 -19.4(10) . . . . ?
Pd2 Pd1 P1 C19 159.4(9) . . . . ?
C4 Pd2 P2 C23 -100.5(10) . . . . ?
C11 Pd2 P2 C23 60.2(10) . . . . ?
C5 Pd2 P2 C23 -139.0(10) . . . . ?
C12 Pd2 P2 C23 93.8(10) . . . . ?
C10 Pd2 P2 C23 31.0(10) . . . . ?
Pd1 Pd2 P2 C23 154.2(8) . . . . ?
Pd3 Pd2 P2 C23 -27.8(10) . . . . ?
C4 Pd2 P2 C21 20.7(11) . . . . ?
C11 Pd2 P2 C21 -178.6(11) . . . . ?
C5 Pd2 P2 C21 -17.8(11) . . . . ?
C12 Pd2 P2 C21 -145.0(11) . . . . ?
C10 Pd2 P2 C21 152.1(10) . . . . ?
Pd1 Pd2 P2 C21 -84.6(10) . . . . ?
Pd3 Pd2 P2 C21 93.4(10) . . . . ?
C4 Pd2 P2 C25 139.2(10) . . . . ?
C11 Pd2 P2 C25 -60.1(10) . . . . ?
C5 Pd2 P2 C25 100.7(10) . . . . ?
C12 Pd2 P2 C25 -26.5(10) . . . . ?
C10 Pd2 P2 C25 -89.4(10) . . . . ?
Pd1 Pd2 P2 C25 33.9(9) . . . . ?
Pd3 Pd2 P2 C25 -148.1(8) . . . . ?
C9 Pd3 P3 C31 -177.4(18) . . . . ?
C2 Pd3 P3 C31 -12.7(18) . . . . ?
C8 Pd3 P3 C31 143.5(18) . . . . ?
C3 Pd3 P3 C31 -43.0(18) . . . . ?
C1 Pd3 P3 C31 18.1(18) . . . . ?
Pd1 Pd3 P3 C31 79.2(17) . . . . ?
Pd2 Pd3 P3 C31 -103.5(17) . . . . ?
C9 Pd3 P3 C27 42.0(15) . . . . ?
C2 Pd3 P3 C27 -153.3(15) . . . . ?
C8 Pd3 P3 C27 2.9(14) . . . . ?
C3 Pd3 P3 C27 176.4(14) . . . . ?
C1 Pd3 P3 C27 -122.5(14) . . . . ?
Pd1 Pd3 P3 C27 -61.4(14) . . . . ?
Pd2 Pd3 P3 C27 116.0(13) . . . . ?
C9 Pd3 P3 C29 -72.9(19) . . . . ?
C2 Pd3 P3 C29 91.8(19) . . . . ?
C8 Pd3 P3 C29 -112.0(18) . . . . ?
C3 Pd3 P3 C29 61.5(18) . . . . ?
C1 Pd3 P3 C29 122.6(18) . . . . ?
Pd1 Pd3 P3 C29 -176.3(17) . . . . ?
Pd2 Pd3 P3 C29 1.0(18) . . . . ?
C9 Pd3 C1 C2 157(2) . . . . ?
C8 Pd3 C1 C2 -179.5(15) . . . . ?
P3 Pd3 C1 C2 -68.0(15) . . . . ?
C3 Pd3 C1 C2 27.1(15) . . . . ?
Pd1 Pd3 C1 C2 138.8(16) . . . . ?
Pd2 Pd3 C1 C2 85.1(15) . . . . ?
C9 Pd3 C1 C7 35(3) . . . . ?
C2 Pd3 C1 C7 -123(2) . . . . ?
C8 Pd3 C1 C7 57.9(19) . . . . ?
P3 Pd3 C1 C7 169.3(15) . . . . ?
C3 Pd3 C1 C7 -95.6(17) . . . . ?
Pd1 Pd3 C1 C7 16.1(14) . . . . ?
Pd2 Pd3 C1 C7 -37.6(16) . . . . ?
C7 C1 C2 C3 4(4) . . . . ?
Pd3 C1 C2 C3 -88(2) . . . . ?
C7 C1 C2 Pd3 91(2) . . . . ?
C9 Pd3 C2 C3 -15(4) . . . . ?
C8 Pd3 C2 C3 133.5(19) . . . . ?
P3 Pd3 C2 C3 -111.2(16) . . . . ?
C1 Pd3 C2 C3 132(2) . . . . ?
Pd1 Pd3 C2 C3 96.2(15) . . . . ?
Pd2 Pd3 C2 C3 36.8(15) . . . . ?
C9 Pd3 C2 C1 -147(3) . . . . ?
C8 Pd3 C2 C1 1(3) . . . . ?
P3 Pd3 C2 C1 116.4(14) . . . . ?
C3 Pd3 C2 C1 -132(2) . . . . ?
Pd1 Pd3 C2 C1 -36.2(14) . . . . ?
Pd2 Pd3 C2 C1 -95.7(14) . . . . ?
C1 C2 C3 C4 -2(4) . . . . ?
Pd3 C2 C3 C4 -89(2) . . . . ?
C1 C2 C3 Pd3 88(2) . . . . ?
C9 Pd3 C3 C2 174.7(16) . . . . ?
C8 Pd3 C3 C2 -125(2) . . . . ?
P3 Pd3 C3 C2 72.2(16) . . . . ?
C1 Pd3 C3 C2 -28.3(16) . . . . ?
Pd1 Pd3 C3 C2 -84.8(16) . . . . ?
Pd2 Pd3 C3 C2 -138.5(17) . . . . ?
C9 Pd3 C3 C4 -60(2) . . . . ?
C2 Pd3 C3 C4 126(3) . . . . ?
C8 Pd3 C3 C4 1(3) . . . . ?
P3 Pd3 C3 C4 -162.1(15) . . . . ?
C1 Pd3 C3 C4 97.4(18) . . . . ?
Pd1 Pd3 C3 C4 40.9(16) . . . . ?
Pd2 Pd3 C3 C4 -12.8(14) . . . . ?
C2 C3 C4 C5 1(4) . . . . ?
Pd3 C3 C4 C5 -64(2) . . . . ?
C2 C3 C4 Pd2 81(2) . . . . ?
Pd3 C3 C4 Pd2 16.1(17) . . . . ?
C11 Pd2 C4 C5 166(2) . . . . ?
P2 Pd2 C4 C5 -98.1(13) . . . . ?
C12 Pd2 C4 C5 38(3) . . . . ?
C10 Pd2 C4 C5 150.2(13) . . . . ?
Pd1 Pd2 C4 C5 52.7(13) . . . . ?
Pd3 Pd2 C4 C5 110.0(13) . . . . ?
C11 Pd2 C4 C3 43(4) . . . . ?
C5 Pd2 C4 C3 -123(2) . . . . ?
P2 Pd2 C4 C3 138.6(16) . . . . ?
C12 Pd2 C4 C3 -85(3) . . . . ?
C10 Pd2 C4 C3 27(2) . . . . ?
Pd1 Pd2 C4 C3 -70.7(16) . . . . ?
Pd3 Pd2 C4 C3 -13.4(15) . . . . ?
C3 C4 C5 C6 -1(4) . . . . ?
Pd2 C4 C5 C6 -97(2) . . . . ?
C3 C4 C5 Pd2 97(2) . . . . ?
C4 Pd2 C5 C6 126(2) . . . . ?
C11 Pd2 C5 C6 -41(4) . . . . ?
P2 Pd2 C5 C6 -148.8(16) . . . . ?
C12 Pd2 C5 C6 -39(2) . . . . ?
C10 Pd2 C5 C6 55(3) . . . . ?
Pd1 Pd2 C5 C6 2.0(15) . . . . ?
Pd3 Pd2 C5 C6 58.0(17) . . . . ?
C11 Pd2 C5 C4 -167(2) . . . . ?
P2 Pd2 C5 C4 85.7(13) . . . . ?
C12 Pd2 C5 C4 -164.9(13) . . . . ?
C10 Pd2 C5 C4 -70(2) . . . . ?
Pd1 Pd2 C5 C4 -123.5(14) . . . . ?
Pd3 Pd2 C5 C4 -67.5(13) . . . . ?
C4 C5 C6 C7 -1(4) . . . . ?
Pd2 C5 C6 C7 -79(2) . . . . ?
C4 C5 C6 Pd1 75(2) . . . . ?
Pd2 C5 C6 Pd1 -2.5(19) . . . . ?
C7 Pd1 C6 C5 -126(2) . . . . ?
C13 Pd1 C6 C5 46(2) . . . . ?
C14 Pd1 C6 C5 -14(4) . . . . ?
P1 Pd1 C6 C5 155.0(16) . . . . ?
Pd3 Pd1 C6 C5 -55.5(17) . . . . ?
Pd2 Pd1 C6 C5 1.9(15) . . . . ?
C13 Pd1 C6 C7 171.9(14) . . . . ?
C14 Pd1 C6 C7 112(3) . . . . ?
P1 Pd1 C6 C7 -79.4(14) . . . . ?
Pd3 Pd1 C6 C7 70.1(13) . . . . ?
Pd2 Pd1 C6 C7 127.5(14) . . . . ?
C2 C1 C7 C6 -5(4) . . . . ?
Pd3 C1 C7 C6 59(2) . . . . ?
C2 C1 C7 Pd1 -83(2) . . . . ?
Pd3 C1 C7 Pd1 -19.3(16) . . . . ?
C5 C6 C7 C1 4(4) . . . . ?
Pd1 C6 C7 C1 -93(2) . . . . ?
C5 C6 C7 Pd1 97(2) . . . . ?
C13 Pd1 C7 C1 72(7) . . . . ?
C14 Pd1 C7 C1 -29(3) . . . . ?
C6 Pd1 C7 C1 125(2) . . . . ?
P1 Pd1 C7 C1 -131.1(15) . . . . ?
Pd3 Pd1 C7 C1 16.2(14) . . . . ?
Pd2 Pd1 C7 C1 76.1(15) . . . . ?
C13 Pd1 C7 C6 -53(7) . . . . ?
C14 Pd1 C7 C6 -153.3(16) . . . . ?
P1 Pd1 C7 C6 104.3(13) . . . . ?
Pd3 Pd1 C7 C6 -108.4(14) . . . . ?
Pd2 Pd1 C7 C6 -48.5(13) . . . . ?
C9 Pd3 C8 C14 123(2) . . . . ?
C2 Pd3 C8 C14 -45(3) . . . . ?
P3 Pd3 C8 C14 -158.2(15) . . . . ?
C3 Pd3 C8 C14 38(3) . . . . ?
C1 Pd3 C8 C14 -44.2(19) . . . . ?
Pd1 Pd3 C8 C14 -4.5(14) . . . . ?
Pd2 Pd3 C8 C14 51.1(16) . . . . ?
C2 Pd3 C8 C9 -167.4(18) . . . . ?
P3 Pd3 C8 C9 79.2(13) . . . . ?
C3 Pd3 C8 C9 -84(2) . . . . ?
C1 Pd3 C8 C9 -166.7(12) . . . . ?
Pd1 Pd3 C8 C9 -127.1(13) . . . . ?
Pd2 Pd3 C8 C9 -71.5(12) . . . . ?
C14 C8 C9 C10 0(4) . . . . ?
Pd3 C8 C9 C10 98(2) . . . . ?
C14 C8 C9 Pd3 -99(2) . . . . ?
C2 Pd3 C9 C10 35(4) . . . . ?
C8 Pd3 C9 C10 -124(2) . . . . ?
P3 Pd3 C9 C10 131.8(16) . . . . ?
C3 Pd3 C9 C10 25(2) . . . . ?
C1 Pd3 C9 C10 -92(3) . . . . ?
Pd1 Pd3 C9 C10 -75.0(16) . . . . ?
Pd2 Pd3 C9 C10 -17.1(15) . . . . ?
C2 Pd3 C9 C8 159(3) . . . . ?
P3 Pd3 C9 C8 -104.6(12) . . . . ?
C3 Pd3 C9 C8 148.2(13) . . . . ?
C1 Pd3 C9 C8 32(3) . . . . ?
Pd1 Pd3 C9 C8 48.6(12) . . . . ?
Pd2 Pd3 C9 C8 106.4(12) . . . . ?
C8 C9 C10 C11 -1(4) . . . . ?
Pd3 C9 C10 C11 82(3) . . . . ?
C8 C9 C10 Pd2 -63(2) . . . . ?
Pd3 C9 C10 Pd2 20.1(17) . . . . ?
C4 Pd2 C10 C11 170.3(15) . . . . ?
C5 Pd2 C10 C11 -141(2) . . . . ?
P2 Pd2 C10 C11 63.8(16) . . . . ?
C12 Pd2 C10 C11 -31.4(15) . . . . ?
Pd1 Pd2 C10 C11 -91.2(15) . . . . ?
Pd3 Pd2 C10 C11 -144.0(17) . . . . ?
C4 Pd2 C10 C9 -62(2) . . . . ?
C11 Pd2 C10 C9 128(3) . . . . ?
C5 Pd2 C10 C9 -13(3) . . . . ?
P2 Pd2 C10 C9 -168.1(15) . . . . ?
C12 Pd2 C10 C9 96.8(18) . . . . ?
Pd1 Pd2 C10 C9 36.9(16) . . . . ?
Pd3 Pd2 C10 C9 -15.9(14) . . . . ?
C9 C10 C11 C12 -5(4) . . . . ?
Pd2 C10 C11 C12 81(2) . . . . ?
C9 C10 C11 Pd2 -85(2) . . . . ?
C4 Pd2 C11 C10 -23(4) . . . . ?
C5 Pd2 C11 C10 131(2) . . . . ?
P2 Pd2 C11 C10 -119.8(15) . . . . ?
C12 Pd2 C11 C10 129(2) . . . . ?
Pd1 Pd2 C11 C10 90.5(15) . . . . ?
Pd3 Pd2 C11 C10 31.3(15) . . . . ?
C4 Pd2 C11 C12 -152(2) . . . . ?
C5 Pd2 C11 C12 3(3) . . . . ?
P2 Pd2 C11 C12 111.6(13) . . . . ?
C10 Pd2 C11 C12 -129(2) . . . . ?
Pd1 Pd2 C11 C12 -38.1(13) . . . . ?
Pd3 Pd2 C11 C12 -97.3(13) . . . . ?
C10 C11 C12 C13 9(4) . . . . ?
Pd2 C11 C12 C13 93(2) . . . . ?
C10 C11 C12 Pd2 -84(2) . . . . ?
C4 Pd2 C12 C13 31(3) . . . . ?
C11 Pd2 C12 C13 -123(2) . . . . ?
C5 Pd2 C12 C13 58(2) . . . . ?
P2 Pd2 C12 C13 165.8(16) . . . . ?
C10 Pd2 C12 C13 -93.6(18) . . . . ?
Pd1 Pd2 C12 C13 14.7(15) . . . . ?
Pd3 Pd2 C12 C13 -38.5(17) . . . . ?
C4 Pd2 C12 C11 153(2) . . . . ?
C5 Pd2 C12 C11 -178.9(14) . . . . ?
P2 Pd2 C12 C11 -71.5(14) . . . . ?
C10 Pd2 C12 C11 29.1(13) . . . . ?
Pd1 Pd2 C12 C11 137.4(15) . . . . ?
Pd3 Pd2 C12 C11 84.1(13) . . . . ?
C11 C12 C13 C14 -6(4) . . . . ?
Pd2 C12 C13 C14 63(3) . . . . ?
C11 C12 C13 Pd1 -86(2) . . . . ?
Pd2 C12 C13 Pd1 -18.0(17) . . . . ?
C7 Pd1 C13 C14 -110(7) . . . . ?
C6 Pd1 C13 C14 -156.4(15) . . . . ?
P1 Pd1 C13 C14 93.3(14) . . . . ?
Pd3 Pd1 C13 C14 -54.9(14) . . . . ?
Pd2 Pd1 C13 C14 -114.2(15) . . . . ?
C7 Pd1 C13 C12 19(8) . . . . ?
C14 Pd1 C13 C12 129(2) . . . . ?
C6 Pd1 C13 C12 -27(2) . . . . ?
P1 Pd1 C13 C12 -137.7(16) . . . . ?
Pd3 Pd1 C13 C12 74.2(16) . . . . ?
Pd2 Pd1 C13 C12 14.9(15) . . . . ?
C12 C13 C14 C8 -2(4) . . . . ?
Pd1 C13 C14 C8 92(2) . . . . ?
C12 C13 C14 Pd1 -95(2) . . . . ?
C9 C8 C14 C13 4(4) . . . . ?
Pd3 C8 C14 C13 -69(3) . . . . ?
C9 C8 C14 Pd1 79(2) . . . . ?
Pd3 C8 C14 Pd1 5.6(18) . . . . ?
C7 Pd1 C14 C13 168.6(16) . . . . ?
C6 Pd1 C14 C13 78(3) . . . . ?
P1 Pd1 C14 C13 -90.5(14) . . . . ?
Pd3 Pd1 C14 C13 122.0(15) . . . . ?
Pd2 Pd1 C14 C13 63.5(14) . . . . ?
C7 Pd1 C14 C8 42(2) . . . . ?
C13 Pd1 C14 C8 -126(2) . . . . ?
C6 Pd1 C14 C8 -48(4) . . . . ?
P1 Pd1 C14 C8 143.1(15) . . . . ?
Pd3 Pd1 C14 C8 -4.3(14) . . . . ?
Pd2 Pd1 C14 C8 -62.8(15) . . . . ?
C17 P1 C15 C16 60(2) . . . . ?
C19 P1 C15 C16 168(2) . . . . ?
Pd1 P1 C15 C16 -68(2) . . . . ?
C15 P1 C17 C18 56(2) . . . . ?
C19 P1 C17 C18 -51(2) . . . . ?
Pd1 P1 C17 C18 -176.6(16) . . . . ?
C15 P1 C19 C20 -178.9(19) . . . . ?
C17 P1 C19 C20 -71(2) . . . . ?
Pd1 P1 C19 C20 57(2) . . . . ?
C23 P2 C21 C22 -56(2) . . . . ?
C25 P2 C21 C22 55(2) . . . . ?
Pd2 P2 C21 C22 178.4(14) . . . . ?
C21 P2 C23 C24 -68(2) . . . . ?
C25 P2 C23 C24 -176.2(18) . . . . ?
Pd2 P2 C23 C24 60(2) . . . . ?
C23 P2 C25 C26 169.9(17) . . . . ?
C21 P2 C25 C26 60.9(19) . . . . ?
Pd2 P2 C25 C26 -65.8(18) . . . . ?
C31 P3 C27 C28 35(4) . . . . ?
C29 P3 C27 C28 -61(3) . . . . ?
Pd3 P3 C27 C28 -179(2) . . . . ?
C31 P3 C29 C30 123(7) . . . . ?
C27 P3 C29 C30 -126(6) . . . . ?
Pd3 P3 C29 C30 -3(7) . . . . ?
C27 P3 C31 C32 73(4) . . . . ?
C29 P3 C31 C32 177(4) . . . . ?
Pd3 P3 C31 C32 -70(4) . . . . ?
C39 Pd4 Pd5 C45 -175.3(8) . . . . ?
C42 Pd4 Pd5 C45 -0.7(8) . . . . ?
C38 Pd4 Pd5 C45 -140.6(8) . . . . ?
C43 Pd4 Pd5 C45 29.2(8) . . . . ?
P4 Pd4 Pd5 C45 107.6(6) . . . . ?
Pd6 Pd4 Pd5 C45 -74.3(6) . . . . ?
C39 Pd4 Pd5 C34 -8.7(8) . . . . ?
C42 Pd4 Pd5 C34 166.0(8) . . . . ?
C38 Pd4 Pd5 C34 26.0(8) . . . . ?
C43 Pd4 Pd5 C34 -164.2(8) . . . . ?
P4 Pd4 Pd5 C34 -85.8(6) . . . . ?
Pd6 Pd4 Pd5 C34 92.4(6) . . . . ?
C39 Pd4 Pd5 C44 154.6(8) . . . . ?
C42 Pd4 Pd5 C44 -30.7(8) . . . . ?
C38 Pd4 Pd5 C44 -170.7(8) . . . . ?
C43 Pd4 Pd5 C44 -0.9(9) . . . . ?
P4 Pd4 Pd5 C44 77.5(7) . . . . ?
Pd6 Pd4 Pd5 C44 -104.3(6) . . . . ?
C39 Pd4 Pd5 P5 80.5(7) . . . . ?
C42 Pd4 Pd5 P5 -104.8(6) . . . . ?
C38 Pd4 Pd5 P5 115.3(6) . . . . ?
C43 Pd4 Pd5 P5 -74.9(6) . . . . ?
P4 Pd4 Pd5 P5 3.4(4) . . . . ?
Pd6 Pd4 Pd5 P5 -178.4(3) . . . . ?
C39 Pd4 Pd5 C35 -43.1(8) . . . . ?
C42 Pd4 Pd5 C35 131.5(7) . . . . ?
C38 Pd4 Pd5 C35 -8.4(7) . . . . ?
C43 Pd4 Pd5 C35 161.4(8) . . . . ?
P4 Pd4 Pd5 C35 -120.2(6) . . . . ?
Pd6 Pd4 Pd5 C35 57.9(5) . . . . ?
C39 Pd4 Pd5 C33 11.3(8) . . . . ?
C42 Pd4 Pd5 C33 -174.0(8) . . . . ?
C38 Pd4 Pd5 C33 46.1(8) . . . . ?
C43 Pd4 Pd5 C33 -144.1(8) . . . . ?
P4 Pd4 Pd5 C33 -65.8(6) . . . . ?
Pd6 Pd4 Pd5 C33 112.4(6) . . . . ?
C39 Pd4 Pd5 Pd6 -101.1(6) . . . . ?
C42 Pd4 Pd5 Pd6 73.6(6) . . . . ?
C38 Pd4 Pd5 Pd6 -66.3(5) . . . . ?
C43 Pd4 Pd5 Pd6 103.5(6) . . . . ?
P4 Pd4 Pd5 Pd6 -178.2(3) . . . . ?
C39 Pd4 Pd6 C40 166.2(9) . . . . ?
C42 Pd4 Pd6 C40 -13.6(9) . . . . ?
C38 Pd4 Pd6 C40 -165.2(9) . . . . ?
C43 Pd4 Pd6 C40 21.3(9) . . . . ?
P4 Pd4 Pd6 C40 -93.7(8) . . . . ?
Pd5 Pd4 Pd6 C40 89.6(6) . . . . ?
C39 Pd4 Pd6 C36 4.0(8) . . . . ?
C42 Pd4 Pd6 C36 -175.7(9) . . . . ?
C38 Pd4 Pd6 C36 32.6(9) . . . . ?
C43 Pd4 Pd6 C36 -140.8(8) . . . . ?
P4 Pd4 Pd6 C36 104.2(8) . . . . ?
Pd5 Pd4 Pd6 C36 -72.6(6) . . . . ?
C39 Pd4 Pd6 C37 -27.9(9) . . . . ?
C42 Pd4 Pd6 C37 152.4(9) . . . . ?
C38 Pd4 Pd6 C37 0.7(9) . . . . ?
C43 Pd4 Pd6 C37 -172.7(9) . . . . ?
P4 Pd4 Pd6 C37 72.3(8) . . . . ?
Pd5 Pd4 Pd6 C37 -104.4(6) . . . . ?
C39 Pd4 Pd6 P6 -99.4(7) . . . . ?
C42 Pd4 Pd6 P6 80.9(7) . . . . ?
C38 Pd4 Pd6 P6 -70.8(7) . . . . ?
C43 Pd4 Pd6 P6 115.8(7) . . . . ?
P4 Pd4 Pd6 P6 0.8(6) . . . . ?
Pd5 Pd4 Pd6 P6 -175.9(4) . . . . ?
C39 Pd4 Pd6 C41 -171.1(9) . . . . ?
C42 Pd4 Pd6 C41 9.1(9) . . . . ?
C38 Pd4 Pd6 C41 -142.5(9) . . . . ?
C43 Pd4 Pd6 C41 44.0(8) . . . . ?
P4 Pd4 Pd6 C41 -71.0(8) . . . . ?
Pd5 Pd4 Pd6 C41 112.3(6) . . . . ?
C39 Pd4 Pd6 C46 131.7(8) . . . . ?
C42 Pd4 Pd6 C46 -48.0(8) . . . . ?
C38 Pd4 Pd6 C46 160.3(8) . . . . ?
C43 Pd4 Pd6 C46 -13.1(8) . . . . ?
P4 Pd4 Pd6 C46 -128.1(7) . . . . ?
Pd5 Pd4 Pd6 C46 55.2(5) . . . . ?
C39 Pd4 Pd6 Pd5 76.6(6) . . . . ?
C42 Pd4 Pd6 Pd5 -103.2(6) . . . . ?
C38 Pd4 Pd6 Pd5 105.2(7) . . . . ?
C43 Pd4 Pd6 Pd5 -68.3(6) . . . . ?
P4 Pd4 Pd6 Pd5 176.7(5) . . . . ?
C45 Pd5 Pd6 C40 9.2(9) . . . . ?
C34 Pd5 Pd6 C40 175.0(9) . . . . ?
C44 Pd5 Pd6 C40 -27.5(8) . . . . ?
P5 Pd5 Pd6 C40 83.3(8) . . . . ?
C35 Pd5 Pd6 C40 153.6(9) . . . . ?
C33 Pd5 Pd6 C40 -149.9(8) . . . . ?
Pd4 Pd5 Pd6 C40 -93.9(6) . . . . ?
C45 Pd5 Pd6 C36 -153.3(9) . . . . ?
C34 Pd5 Pd6 C36 12.4(9) . . . . ?
C44 Pd5 Pd6 C36 170.0(8) . . . . ?
P5 Pd5 Pd6 C36 -79.2(8) . . . . ?
C35 Pd5 Pd6 C36 -9.0(9) . . . . ?
C33 Pd5 Pd6 C36 47.5(8) . . . . ?
Pd4 Pd5 Pd6 C36 103.5(6) . . . . ?
C45 Pd5 Pd6 C37 170.1(9) . . . . ?
C34 Pd5 Pd6 C37 -24.2(9) . . . . ?
C44 Pd5 Pd6 C37 133.4(8) . . . . ?
P5 Pd5 Pd6 C37 -115.8(7) . . . . ?
C35 Pd5 Pd6 C37 -45.6(8) . . . . ?
C33 Pd5 Pd6 C37 10.9(8) . . . . ?
Pd4 Pd5 Pd6 C37 66.9(6) . . . . ?
C45 Pd5 Pd6 P6 -80.2(7) . . . . ?
C34 Pd5 Pd6 P6 85.5(7) . . . . ?
C44 Pd5 Pd6 P6 -116.9(6) . . . . ?
P5 Pd5 Pd6 P6 -6.1(6) . . . . ?
C35 Pd5 Pd6 P6 64.1(7) . . . . ?
C33 Pd5 Pd6 P6 120.6(6) . . . . ?
Pd4 Pd5 Pd6 P6 176.6(3) . . . . ?
C45 Pd5 Pd6 C41 44.5(8) . . . . ?
C34 Pd5 Pd6 C41 -149.8(8) . . . . ?
C44 Pd5 Pd6 C41 7.8(8) . . . . ?
P5 Pd5 Pd6 C41 118.6(7) . . . . ?
C35 Pd5 Pd6 C41 -171.2(8) . . . . ?
C33 Pd5 Pd6 C41 -114.7(7) . . . . ?
Pd4 Pd5 Pd6 C41 -58.7(5) . . . . ?
C45 Pd5 Pd6 C46 -10.4(9) . . . . ?
C34 Pd5 Pd6 C46 155.3(9) . . . . ?
C44 Pd5 Pd6 C46 -47.1(8) . . . . ?
P5 Pd5 Pd6 C46 63.7(8) . . . . ?
C35 Pd5 Pd6 C46 133.9(9) . . . . ?
C33 Pd5 Pd6 C46 -169.6(8) . . . . ?
Pd4 Pd5 Pd6 C46 -113.6(6) . . . . ?
C45 Pd5 Pd6 Pd4 103.1(7) . . . . ?
C34 Pd5 Pd6 Pd4 -91.1(6) . . . . ?
C44 Pd5 Pd6 Pd4 66.5(6) . . . . ?
P5 Pd5 Pd6 Pd4 177.2(5) . . . . ?
C35 Pd5 Pd6 Pd4 -112.5(6) . . . . ?
C33 Pd5 Pd6 Pd4 -56.0(5) . . . . ?
C39 Pd4 P4 C47 -72.5(14) . . . . ?
C42 Pd4 P4 C47 109.4(14) . . . . ?
C38 Pd4 P4 C47 -107.4(14) . . . . ?
C43 Pd4 P4 C47 71.8(14) . . . . ?
Pd6 Pd4 P4 C47 -173.8(13) . . . . ?
Pd5 Pd4 P4 C47 1.8(14) . . . . ?
C39 Pd4 P4 C49 165.7(12) . . . . ?
C42 Pd4 P4 C49 -12.4(12) . . . . ?
C38 Pd4 P4 C49 130.8(12) . . . . ?
C43 Pd4 P4 C49 -50.0(12) . . . . ?
Pd6 Pd4 P4 C49 64.4(12) . . . . ?
Pd5 Pd4 P4 C49 -120.0(10) . . . . ?
C39 Pd4 P4 C51 38.8(12) . . . . ?
C42 Pd4 P4 C51 -139.2(12) . . . . ?
C38 Pd4 P4 C51 3.9(12) . . . . ?
C43 Pd4 P4 C51 -176.9(12) . . . . ?
Pd6 Pd4 P4 C51 -62.4(12) . . . . ?
Pd5 Pd4 P4 C51 113.1(11) . . . . ?
C45 Pd5 P5 C53 114.1(12) . . . . ?
C34 Pd5 P5 C53 -50.2(12) . . . . ?
C44 Pd5 P5 C53 152.8(12) . . . . ?
C35 Pd5 P5 C53 -20.6(12) . . . . ?
C33 Pd5 P5 C53 -83.4(12) . . . . ?
Pd4 Pd5 P5 C53 -141.2(11) . . . . ?
Pd6 Pd5 P5 C53 42.6(12) . . . . ?
C45 Pd5 P5 C55 -11.7(12) . . . . ?
C34 Pd5 P5 C55 -176.0(12) . . . . ?
C44 Pd5 P5 C55 27.0(12) . . . . ?
C35 Pd5 P5 C55 -146.3(11) . . . . ?
C33 Pd5 P5 C55 150.8(11) . . . . ?
Pd4 Pd5 P5 C55 93.0(10) . . . . ?
Pd6 Pd5 P5 C55 -83.2(11) . . . . ?
C45 Pd5 P5 C57 -127.4(10) . . . . ?
C34 Pd5 P5 C57 68.4(10) . . . . ?
C44 Pd5 P5 C57 -88.6(10) . . . . ?
C35 Pd5 P5 C57 98.0(10) . . . . ?
C33 Pd5 P5 C57 35.1(10) . . . . ?
Pd4 Pd5 P5 C57 -22.7(9) . . . . ?
Pd6 Pd5 P5 C57 161.2(8) . . . . ?
C40 Pd6 P6 C61 -63.9(11) . . . . ?
C36 Pd6 P6 C61 95.9(11) . . . . ?
C37 Pd6 P6 C61 134.8(11) . . . . ?
C41 Pd6 P6 C61 -96.3(11) . . . . ?
C46 Pd6 P6 C61 -32.3(11) . . . . ?
Pd4 Pd6 P6 C61 -159.8(9) . . . . ?
Pd5 Pd6 P6 C61 26.6(10) . . . . ?
C40 Pd6 P6 C59 172.1(12) . . . . ?
C36 Pd6 P6 C59 -28.1(12) . . . . ?
C37 Pd6 P6 C59 10.8(12) . . . . ?
C41 Pd6 P6 C59 139.7(12) . . . . ?
C46 Pd6 P6 C59 -156.2(12) . . . . ?
Pd4 Pd6 P6 C59 76.2(11) . . . . ?
Pd5 Pd6 P6 C59 -97.3(11) . . . . ?
C40 Pd6 P6 C63 52.6(10) . . . . ?
C36 Pd6 P6 C63 -147.6(10) . . . . ?
C37 Pd6 P6 C63 -108.7(10) . . . . ?
C41 Pd6 P6 C63 20.2(10) . . . . ?
C46 Pd6 P6 C63 84.2(9) . . . . ?
Pd4 Pd6 P6 C63 -43.3(9) . . . . ?
Pd5 Pd6 P6 C63 143.1(7) . . . . ?
C45 Pd5 C33 C39 -36(3) . . . . ?
C34 Pd5 C33 C39 125(2) . . . . ?
C44 Pd5 C33 C39 -60.2(18) . . . . ?
P5 Pd5 C33 C39 -162.4(15) . . . . ?
C35 Pd5 C33 C39 94.6(17) . . . . ?
Pd4 Pd5 C33 C39 -18.3(13) . . . . ?
Pd6 Pd5 C33 C39 34.6(16) . . . . ?
C45 Pd5 C33 C34 -162(2) . . . . ?
C44 Pd5 C33 C34 174.7(13) . . . . ?
P5 Pd5 C33 C34 72.6(14) . . . . ?
C35 Pd5 C33 C34 -30.4(13) . . . . ?
Pd4 Pd5 C33 C34 -143.3(15) . . . . ?
Pd6 Pd5 C33 C34 -90.4(13) . . . . ?
C39 C33 C34 C35 -11(4) . . . . ?
Pd5 C33 C34 C35 79(2) . . . . ?
C39 C33 C34 Pd5 -90(2) . . . . ?
C45 Pd5 C34 C35 26(4) . . . . ?
C44 Pd5 C34 C35 -139(2) . . . . ?
P5 Pd5 C34 C35 122.6(14) . . . . ?
C33 Pd5 C34 C35 -128(2) . . . . ?
Pd4 Pd5 C34 C35 -95.7(14) . . . . ?
Pd6 Pd5 C34 C35 -36.1(14) . . . . ?
C45 Pd5 C34 C33 154(3) . . . . ?
C44 Pd5 C34 C33 -11(3) . . . . ?
P5 Pd5 C34 C33 -109.3(13) . . . . ?
C35 Pd5 C34 C33 128(2) . . . . ?
Pd4 Pd5 C34 C33 32.3(13) . . . . ?
Pd6 Pd5 C34 C33 91.9(13) . . . . ?
C33 C34 C35 C36 9(4) . . . . ?
Pd5 C34 C35 C36 89(2) . . . . ?
C33 C34 C35 Pd5 -80(2) . . . . ?
C45 Pd5 C35 C34 -170.8(15) . . . . ?
C44 Pd5 C35 C34 137(2) . . . . ?
P5 Pd5 C35 C34 -60.8(15) . . . . ?
C33 Pd5 C35 C34 30.9(14) . . . . ?
Pd4 Pd5 C35 C34 86.8(14) . . . . ?
Pd6 Pd5 C35 C34 139.9(16) . . . . ?
C45 Pd5 C35 C36 63(2) . . . . ?
C34 Pd5 C35 C36 -126(2) . . . . ?
C44 Pd5 C35 C36 11(3) . . . . ?
P5 Pd5 C35 C36 173.1(14) . . . . ?
C33 Pd5 C35 C36 -95.1(17) . . . . ?
Pd4 Pd5 C35 C36 -39.2(15) . . . . ?
Pd6 Pd5 C35 C36 13.8(13) . . . . ?
C34 C35 C36 C37 -4(4) . . . . ?
Pd5 C35 C36 C37 63(2) . . . . ?
C34 C35 C36 Pd6 -84(2) . . . . ?
Pd5 C35 C36 Pd6 -17.5(17) . . . . ?
C40 Pd6 C36 C35 -46(3) . . . . ?
C37 Pd6 C36 C35 125(2) . . . . ?
P6 Pd6 C36 C35 -133.8(16) . . . . ?
C41 Pd6 C36 C35 86(3) . . . . ?
C46 Pd6 C36 C35 -28(2) . . . . ?
Pd4 Pd6 C36 C35 72.4(16) . . . . ?
Pd5 Pd6 C36 C35 14.7(15) . . . . ?
C40 Pd6 C36 C37 -170(2) . . . . ?
P6 Pd6 C36 C37 101.5(12) . . . . ?
C41 Pd6 C36 C37 -38(3) . . . . ?
C46 Pd6 C36 C37 -152.3(12) . . . . ?
Pd4 Pd6 C36 C37 -52.3(12) . . . . ?
Pd5 Pd6 C36 C37 -110.0(13) . . . . ?
C35 C36 C37 C38 0(3) . . . . ?
Pd6 C36 C37 C38 97(2) . . . . ?
C35 C36 C37 Pd6 -97(2) . . . . ?
C40 Pd6 C37 C38 45(3) . . . . ?
C36 Pd6 C37 C38 -125(2) . . . . ?
P6 Pd6 C37 C38 153.1(16) . . . . ?
C41 Pd6 C37 C38 41(2) . . . . ?
C46 Pd6 C37 C38 -59(3) . . . . ?
Pd4 Pd6 C37 C38 -1.1(15) . . . . ?
Pd5 Pd6 C37 C38 -58.2(17) . . . . ?
C40 Pd6 C37 C36 170(2) . . . . ?
P6 Pd6 C37 C36 -81.9(13) . . . . ?
C41 Pd6 C37 C36 166.0(12) . . . . ?
C46 Pd6 C37 C36 66(2) . . . . ?
Pd4 Pd6 C37 C36 123.9(13) . . . . ?
Pd5 Pd6 C37 C36 66.8(12) . . . . ?
C36 C37 C38 C39 3(4) . . . . ?
Pd6 C37 C38 C39 79(2) . . . . ?
C36 C37 C38 Pd4 -75(2) . . . . ?
Pd6 C37 C38 Pd4 1.4(19) . . . . ?
C42 Pd4 C38 C39 -172.5(15) . . . . ?
C43 Pd4 C38 C39 -105(3) . . . . ?
P4 Pd4 C38 C39 72.7(14) . . . . ?
Pd6 Pd4 C38 C39 -127.3(15) . . . . ?
Pd5 Pd4 C38 C39 -70.0(14) . . . . ?
C39 Pd4 C38 C37 126(2) . . . . ?
C42 Pd4 C38 C37 -46(2) . . . . ?
C43 Pd4 C38 C37 22(4) . . . . ?
P4 Pd4 C38 C37 -161.1(16) . . . . ?
Pd6 Pd4 C38 C37 -1.1(15) . . . . ?
Pd5 Pd4 C38 C37 56.2(17) . . . . ?
C37 C38 C39 C33 -6(4) . . . . ?
Pd4 C38 C39 C33 92(2) . . . . ?
C37 C38 C39 Pd4 -97(2) . . . . ?
C34 C33 C39 C38 9(4) . . . . ?
Pd5 C33 C39 C38 -56(3) . . . . ?
C34 C33 C39 Pd4 87(2) . . . . ?
Pd5 C33 C39 Pd4 21.8(16) . . . . ?
C42 Pd4 C39 C38 51(8) . . . . ?
C43 Pd4 C39 C38 150.8(15) . . . . ?
P4 Pd4 C39 C38 -110.5(14) . . . . ?
Pd6 Pd4 C39 C38 49.1(14) . . . . ?
Pd5 Pd4 C39 C38 108.2(14) . . . . ?
C42 Pd4 C39 C33 -75(8) . . . . ?
C38 Pd4 C39 C33 -127(2) . . . . ?
C43 Pd4 C39 C33 24(2) . . . . ?
P4 Pd4 C39 C33 122.8(15) . . . . ?
Pd6 Pd4 C39 C33 -77.5(15) . . . . ?
Pd5 Pd4 C39 C33 -18.5(14) . . . . ?
C36 Pd6 C40 C41 156(2) . . . . ?
C37 Pd6 C40 C41 -6(3) . . . . ?
P6 Pd6 C40 C41 -115.4(13) . . . . ?
C46 Pd6 C40 C41 130(2) . . . . ?
Pd4 Pd6 C40 C41 37.7(13) . . . . ?
Pd5 Pd6 C40 C41 97.7(13) . . . . ?
C36 Pd6 C40 C46 26(3) . . . . ?
C37 Pd6 C40 C46 -135(2) . . . . ?
P6 Pd6 C40 C46 114.7(14) . . . . ?
C41 Pd6 C40 C46 -130(2) . . . . ?
Pd4 Pd6 C40 C46 -92.2(14) . . . . ?
Pd5 Pd6 C40 C46 -32.1(14) . . . . ?
C46 C40 C41 C42 -12(4) . . . . ?
Pd6 C40 C41 C42 -94(2) . . . . ?
C46 C40 C41 Pd6 82(2) . . . . ?
C36 Pd6 C41 C40 -154(2) . . . . ?
C37 Pd6 C41 C40 177.7(14) . . . . ?
P6 Pd6 C41 C40 67.8(14) . . . . ?
C46 Pd6 C41 C40 -29.3(13) . . . . ?
Pd4 Pd6 C41 C40 -138.4(15) . . . . ?
Pd5 Pd6 C41 C40 -84.7(13) . . . . ?
C40 Pd6 C41 C42 124(2) . . . . ?
C36 Pd6 C41 C42 -29(3) . . . . ?
C37 Pd6 C41 C42 -58.0(19) . . . . ?
P6 Pd6 C41 C42 -167.9(14) . . . . ?
C46 Pd6 C41 C42 95.0(17) . . . . ?
Pd4 Pd6 C41 C42 -14.1(14) . . . . ?
Pd5 Pd6 C41 C42 39.5(16) . . . . ?
C40 C41 C42 C43 9(4) . . . . ?
Pd6 C41 C42 C43 -61(2) . . . . ?
C40 C41 C42 Pd4 87(2) . . . . ?
Pd6 C41 C42 Pd4 17.1(16) . . . . ?
C39 Pd4 C42 C43 108(8) . . . . ?
C38 Pd4 C42 C43 153.2(14) . . . . ?
P4 Pd4 C42 C43 -90.6(13) . . . . ?
Pd6 Pd4 C42 C43 109.9(14) . . . . ?
Pd5 Pd4 C42 C43 51.5(13) . . . . ?
C39 Pd4 C42 C41 -16(9) . . . . ?
C38 Pd4 C42 C41 29(2) . . . . ?
C43 Pd4 C42 C41 -124(2) . . . . ?
P4 Pd4 C42 C41 145.6(14) . . . . ?
Pd6 Pd4 C42 C41 -13.8(14) . . . . ?
Pd5 Pd4 C42 C41 -72.3(15) . . . . ?
C41 C42 C43 C44 -2(4) . . . . ?
Pd4 C42 C43 C44 -95(2) . . . . ?
C41 C42 C43 Pd4 93(2) . . . . ?
C39 Pd4 C43 C44 -43(2) . . . . ?
C42 Pd4 C43 C44 127(2) . . . . ?
C38 Pd4 C43 C44 38(4) . . . . ?
P4 Pd4 C43 C44 -139.5(15) . . . . ?
Pd6 Pd4 C43 C44 59.3(15) . . . . ?
Pd5 Pd4 C43 C44 1.4(14) . . . . ?
C39 Pd4 C43 C42 -169.7(15) . . . . ?
C38 Pd4 C43 C42 -89(3) . . . . ?
P4 Pd4 C43 C42 93.9(13) . . . . ?
Pd6 Pd4 C43 C42 -67.3(13) . . . . ?
Pd5 Pd4 C43 C42 -125.3(14) . . . . ?
C42 C43 C44 C45 1(4) . . . . ?
Pd4 C43 C44 C45 -75(2) . . . . ?
C42 C43 C44 Pd5 75(3) . . . . ?
Pd4 C43 C44 Pd5 -1.7(17) . . . . ?
C45 Pd5 C44 C43 -126(2) . . . . ?
C34 Pd5 C44 C43 48(3) . . . . ?
P5 Pd5 C44 C43 144.6(15) . . . . ?
C35 Pd5 C44 C43 -53(3) . . . . ?
C33 Pd5 C44 C43 40.6(19) . . . . ?
Pd4 Pd5 C44 C43 1.4(14) . . . . ?
Pd6 Pd5 C44 C43 -55.2(15) . . . . ?
C34 Pd5 C44 C45 174(2) . . . . ?
P5 Pd5 C44 C45 -89.8(13) . . . . ?
C35 Pd5 C44 C45 73(3) . . . . ?
C33 Pd5 C44 C45 166.2(13) . . . . ?
Pd4 Pd5 C44 C45 126.9(14) . . . . ?
Pd6 Pd5 C44 C45 70.3(13) . . . . ?
C43 C44 C45 C46 -4(4) . . . . ?
Pd5 C44 C45 C46 -99(2) . . . . ?
C43 C44 C45 Pd5 95(2) . . . . ?
C34 Pd5 C45 C46 -47(4) . . . . ?
C44 Pd5 C45 C46 125(2) . . . . ?
P5 Pd5 C45 C46 -141.8(17) . . . . ?
C35 Pd5 C45 C46 -27(2) . . . . ?
C33 Pd5 C45 C46 92(3) . . . . ?
Pd4 Pd5 C45 C46 75.2(17) . . . . ?
Pd6 Pd5 C45 C46 17.8(16) . . . . ?
C34 Pd5 C45 C44 -171(3) . . . . ?
P5 Pd5 C45 C44 93.5(13) . . . . ?
C35 Pd5 C45 C44 -151.7(13) . . . . ?
C33 Pd5 C45 C44 -33(3) . . . . ?
Pd4 Pd5 C45 C44 -49.5(13) . . . . ?
Pd6 Pd5 C45 C44 -106.9(13) . . . . ?
C44 C45 C46 C40 1(4) . . . . ?
Pd5 C45 C46 C40 -82(3) . . . . ?
C44 C45 C46 Pd6 63(2) . . . . ?
Pd5 C45 C46 Pd6 -20.8(18) . . . . ?
C41 C40 C46 C45 7(4) . . . . ?
Pd6 C40 C46 C45 86(2) . . . . ?
C41 C40 C46 Pd6 -79(2) . . . . ?
C40 Pd6 C46 C45 -127(2) . . . . ?
C36 Pd6 C46 C45 64(2) . . . . ?
C37 Pd6 C46 C45 18(3) . . . . ?
P6 Pd6 C46 C45 165.0(16) . . . . ?
C41 Pd6 C46 C45 -96.7(18) . . . . ?
Pd4 Pd6 C46 C45 -36.2(17) . . . . ?
Pd5 Pd6 C46 C45 16.6(15) . . . . ?
C36 Pd6 C46 C40 -169.1(14) . . . . ?
C37 Pd6 C46 C40 145(2) . . . . ?
P6 Pd6 C46 C40 -68.2(14) . . . . ?
C41 Pd6 C46 C40 30.1(14) . . . . ?
Pd4 Pd6 C46 C40 90.6(14) . . . . ?
Pd5 Pd6 C46 C40 143.4(15) . . . . ?
C49 P4 C47 C48 -47(3) . . . . ?
C51 P4 C47 C48 59(3) . . . . ?
Pd4 P4 C47 C48 -179(3) . . . . ?
C47 P4 C49 C50 -56(3) . . . . ?
C51 P4 C49 C50 -159(2) . . . . ?
Pd4 P4 C49 C50 69(2) . . . . ?
C47 P4 C51 C52 -169(2) . . . . ?
C49 P4 C51 C52 -63(2) . . . . ?
Pd4 P4 C51 C52 72(2) . . . . ?
C55 P5 C53 C54 68(2) . . . . ?
C57 P5 C53 C54 177(2) . . . . ?
Pd5 P5 C53 C54 -63(2) . . . . ?
C53 P5 C55 C56 61(2) . . . . ?
C57 P5 C55 C56 -50(2) . . . . ?
Pd5 P5 C55 C56 -167.6(16) . . . . ?
C53 P5 C57 C58 178.7(18) . . . . ?
C55 P5 C57 C58 -70(2) . . . . ?
Pd5 P5 C57 C58 53.1(19) . . . . ?
C61 P6 C59 C60 65(2) . . . . ?
C63 P6 C59 C60 -42(2) . . . . ?
Pd6 P6 C59 C60 -168.5(18) . . . . ?
C59 P6 C61 C62 76(2) . . . . ?
C63 P6 C61 C62 -177.9(19) . . . . ?
Pd6 P6 C61 C62 -54(2) . . . . ?
C61 P6 C63 C64 -172.8(16) . . . . ?
C59 P6 C63 C64 -62.4(17) . . . . ?
Pd6 P6 C63 C64 65.3(15) . . . . ?
C73 Pd7 Pd8 C69 -178.3(11) . . . . ?
C67 Pd7 Pd8 C69 -19.1(10) . . . . ?
C74 Pd7 Pd8 C69 150.8(11) . . . . ?
P7 Pd7 Pd8 C69 82.3(9) . . . . ?
C68 Pd7 Pd8 C69 6.9(11) . . . . ?
Pd9 Pd7 Pd8 C69 -102.5(8) . . . . ?
C73 Pd7 Pd8 C76 -5.0(11) . . . . ?
C67 Pd7 Pd8 C76 154.2(11) . . . . ?
C74 Pd7 Pd8 C76 -35.9(11) . . . . ?
P7 Pd7 Pd8 C76 -104.4(9) . . . . ?
C68 Pd7 Pd8 C76 -179.8(11) . . . . ?
Pd9 Pd7 Pd8 C76 70.8(8) . . . . ?
C73 Pd7 Pd8 C70 -145.3(11) . . . . ?
C67 Pd7 Pd8 C70 13.9(10) . . . . ?
C74 Pd7 Pd8 C70 -176.2(10) . . . . ?
P7 Pd7 Pd8 C70 115.3(8) . . . . ?
C68 Pd7 Pd8 C70 39.9(10) . . . . ?
Pd9 Pd7 Pd8 C70 -69.5(7) . . . . ?
C73 Pd7 Pd8 C75 29.0(11) . . . . ?
C67 Pd7 Pd8 C75 -171.8(10) . . . . ?
C74 Pd7 Pd8 C75 -1.9(11) . . . . ?
P7 Pd7 Pd8 C75 -70.4(9) . . . . ?
C68 Pd7 Pd8 C75 -145.8(10) . . . . ?
Pd9 Pd7 Pd8 C75 104.8(8) . . . . ?
C73 Pd7 Pd8 P8 106.0(9) . . . . ?
C67 Pd7 Pd8 P8 -94.8(9) . . . . ?
C74 Pd7 Pd8 P8 75.1(9) . . . . ?
P7 Pd7 Pd8 P8 6.6(7) . . . . ?
C68 Pd7 Pd8 P8 -68.8(9) . . . . ?
Pd9 Pd7 Pd8 P8 -178.1(5) . . . . ?
C73 Pd7 Pd8 Pd9 -75.9(8) . . . . ?
C67 Pd7 Pd8 Pd9 83.4(7) . . . . ?
C74 Pd7 Pd8 Pd9 -106.7(7) . . . . ?
P7 Pd7 Pd8 Pd9 -175.2(4) . . . . ?
C68 Pd7 Pd8 Pd9 109.4(7) . . . . ?
C69 Pd8 Pd9 C78 158.1(11) . . . . ?
C76 Pd8 Pd9 C78 -18.2(11) . . . . ?
C70 Pd8 Pd9 C78 -170.8(11) . . . . ?
C75 Pd8 Pd9 C78 15.9(10) . . . . ?
P8 Pd8 Pd9 C78 -96.2(9) . . . . ?
Pd7 Pd8 Pd9 C78 85.3(8) . . . . ?
C69 Pd8 Pd9 C65 -5.8(11) . . . . ?
C76 Pd8 Pd9 C65 178.0(11) . . . . ?
C70 Pd8 Pd9 C65 25.3(11) . . . . ?
C75 Pd8 Pd9 C65 -148.0(11) . . . . ?
P8 Pd8 Pd9 C65 99.9(9) . . . . ?
Pd7 Pd8 Pd9 C65 -78.6(8) . . . . ?
C69 Pd8 Pd9 C71 -33.4(11) . . . . ?
C76 Pd8 Pd9 C71 150.3(11) . . . . ?
C70 Pd8 Pd9 C71 -2.3(11) . . . . ?
C75 Pd8 Pd9 C71 -175.6(10) . . . . ?
P8 Pd8 Pd9 C71 72.2(9) . . . . ?
Pd7 Pd8 Pd9 C71 -106.2(8) . . . . ?
C69 Pd8 Pd9 C77 -178.0(11) . . . . ?
C76 Pd8 Pd9 C77 5.8(11) . . . . ?
C70 Pd8 Pd9 C77 -146.9(11) . . . . ?
C75 Pd8 Pd9 C77 39.8(10) . . . . ?
P8 Pd8 Pd9 C77 -72.3(9) . . . . ?
Pd7 Pd8 Pd9 C77 109.2(8) . . . . ?
C69 Pd8 Pd9 P9 -109.0(8) . . . . ?
C76 Pd8 Pd9 P9 74.8(9) . . . . ?
C70 Pd8 Pd9 P9 -77.8(9) . . . . ?
C75 Pd8 Pd9 P9 108.8(8) . . . . ?
P8 Pd8 Pd9 P9 -3.3(6) . . . . ?
Pd7 Pd8 Pd9 P9 178.2(4) . . . . ?
C69 Pd8 Pd9 C72 126.7(10) . . . . ?
C76 Pd8 Pd9 C72 -49.6(10) . . . . ?
C70 Pd8 Pd9 C72 157.8(10) . . . . ?
C75 Pd8 Pd9 C72 -15.5(9) . . . . ?
P8 Pd8 Pd9 C72 -127.6(7) . . . . ?
Pd7 Pd8 Pd9 C72 53.9(6) . . . . ?
C69 Pd8 Pd9 Pd7 72.8(8) . . . . ?
C76 Pd8 Pd9 Pd7 -103.5(8) . . . . ?
C70 Pd8 Pd9 Pd7 103.9(8) . . . . ?
C75 Pd8 Pd9 Pd7 -69.4(7) . . . . ?
P8 Pd8 Pd9 Pd7 178.5(4) . . . . ?
C73 Pd7 Pd9 C78 6.1(11) . . . . ?
C67 Pd7 Pd9 C78 168.5(11) . . . . ?
C74 Pd7 Pd9 C78 -31.7(10) . . . . ?
P7 Pd7 Pd9 C78 79.0(9) . . . . ?
C68 Pd7 Pd9 C78 -155.8(10) . . . . ?
Pd8 Pd7 Pd9 C78 -95.0(8) . . . . ?
C73 Pd7 Pd9 C65 -158.8(11) . . . . ?
C67 Pd7 Pd9 C65 3.6(11) . . . . ?
C74 Pd7 Pd9 C65 163.5(10) . . . . ?
P7 Pd7 Pd9 C65 -85.9(9) . . . . ?
C68 Pd7 Pd9 C65 39.3(10) . . . . ?
Pd8 Pd7 Pd9 C65 100.1(8) . . . . ?
C73 Pd7 Pd9 C71 164.4(10) . . . . ?
C67 Pd7 Pd9 C71 -33.3(10) . . . . ?
C74 Pd7 Pd9 C71 126.6(9) . . . . ?
P7 Pd7 Pd9 C71 -122.7(8) . . . . ?
C68 Pd7 Pd9 C71 2.5(9) . . . . ?
Pd8 Pd7 Pd9 C71 63.3(7) . . . . ?
C73 Pd7 Pd9 C77 41.0(11) . . . . ?
C67 Pd7 Pd9 C77 -156.6(10) . . . . ?
C74 Pd7 Pd9 C77 3.3(9) . . . . ?
P7 Pd7 Pd9 C77 113.9(8) . . . . ?
C68 Pd7 Pd9 C77 -120.9(9) . . . . ?
Pd8 Pd7 Pd9 C77 -60.1(7) . . . . ?
C73 Pd7 Pd9 P9 -76.8(9) . . . . ?
C67 Pd7 Pd9 P9 85.6(9) . . . . ?
C74 Pd7 Pd9 P9 -114.6(8) . . . . ?
P7 Pd7 Pd9 P9 -3.9(7) . . . . ?
C68 Pd7 Pd9 P9 121.3(8) . . . . ?
Pd8 Pd7 Pd9 P9 -177.9(4) . . . . ?
C73 Pd7 Pd9 C72 -10.4(11) . . . . ?
C67 Pd7 Pd9 C72 151.9(11) . . . . ?
C74 Pd7 Pd9 C72 -48.2(10) . . . . ?
P7 Pd7 Pd9 C72 62.5(9) . . . . ?
C68 Pd7 Pd9 C72 -172.3(10) . . . . ?
Pd8 Pd7 Pd9 C72 -111.5(8) . . . . ?
C73 Pd7 Pd9 Pd8 101.1(8) . . . . ?
C67 Pd7 Pd9 Pd8 -96.5(8) . . . . ?
C74 Pd7 Pd9 Pd8 63.4(7) . . . . ?
P7 Pd7 Pd9 Pd8 174.0(5) . . . . ?
C68 Pd7 Pd9 Pd8 -60.8(6) . . . . ?
C73 Pd7 P7 C83 71(3) . . . . ?
C67 Pd7 P7 C83 -87(3) . . . . ?
C74 Pd7 P7 C83 111(3) . . . . ?
C68 Pd7 P7 C83 -123(3) . . . . ?
Pd8 Pd7 P7 C83 172(3) . . . . ?
Pd9 Pd7 P7 C83 1(3) . . . . ?
C73 Pd7 P7 C81 -51.2(16) . . . . ?
C67 Pd7 P7 C81 150.5(16) . . . . ?
C74 Pd7 P7 C81 -11.8(16) . . . . ?
C68 Pd7 P7 C81 114.6(15) . . . . ?
Pd8 Pd7 P7 C81 49.0(15) . . . . ?
Pd9 Pd7 P7 C81 -121.7(14) . . . . ?
C73 Pd7 P7 C79 -162.7(17) . . . . ?
C67 Pd7 P7 C79 39.1(16) . . . . ?
C74 Pd7 P7 C79 -123.3(16) . . . . ?
C68 Pd7 P7 C79 3.1(16) . . . . ?
Pd8 Pd7 P7 C79 -62.5(15) . . . . ?
Pd9 Pd7 P7 C79 126.9(15) . . . . ?
C69 Pd8 P8 C85 -140(3) . . . . ?
C76 Pd8 P8 C85 42(3) . . . . ?
C70 Pd8 P8 C85 -177(3) . . . . ?
C75 Pd8 P8 C85 3(3) . . . . ?
Pd7 Pd8 P8 C85 -69(3) . . . . ?
Pd9 Pd8 P8 C85 114(3) . . . . ?
C69 Pd8 P8 C89 -12.0(14) . . . . ?
C76 Pd8 P8 C89 170.4(13) . . . . ?
C70 Pd8 P8 C89 -49.2(13) . . . . ?
C75 Pd8 P8 C89 130.9(13) . . . . ?
Pd7 Pd8 P8 C89 59.5(13) . . . . ?
Pd9 Pd8 P8 C89 -117.6(11) . . . . ?
C69 Pd8 P8 C87 96.4(15) . . . . ?
C76 Pd8 P8 C87 -81.2(15) . . . . ?
C70 Pd8 P8 C87 59.2(14) . . . . ?
C75 Pd8 P8 C87 -120.7(14) . . . . ?
Pd7 Pd8 P8 C87 167.9(12) . . . . ?
Pd9 Pd8 P8 C87 -9.2(14) . . . . ?
C78 Pd9 P9 C91 50.6(14) . . . . ?
C65 Pd9 P9 C91 -147.2(14) . . . . ?
C71 Pd9 P9 C91 -110.0(14) . . . . ?
C77 Pd9 P9 C91 16.8(14) . . . . ?
C72 Pd9 P9 C91 77.0(13) . . . . ?
Pd8 Pd9 P9 C91 -43.5(13) . . . . ?
Pd7 Pd9 P9 C91 133.1(11) . . . . ?
C78 Pd9 P9 C93 -65.9(12) . . . . ?
C65 Pd9 P9 C93 96.3(13) . . . . ?
C71 Pd9 P9 C93 133.5(12) . . . . ?
C77 Pd9 P9 C93 -99.7(12) . . . . ?
C72 Pd9 P9 C93 -39.5(12) . . . . ?
Pd8 Pd9 P9 C93 -160.0(10) . . . . ?
Pd7 Pd9 P9 C93 16.7(12) . . . . ?
C78 Pd9 P9 C95 173.0(15) . . . . ?
C65 Pd9 P9 C95 -24.8(15) . . . . ?
C71 Pd9 P9 C95 12.4(15) . . . . ?
C77 Pd9 P9 C95 139.2(15) . . . . ?
C72 Pd9 P9 C95 -160.6(14) . . . . ?
Pd8 Pd9 P9 C95 78.9(13) . . . . ?
Pd7 Pd9 P9 C95 -104.4(13) . . . . ?
C78 Pd9 C65 C66 -36(5) . . . . ?
C71 Pd9 C65 C66 125(3) . . . . ?
C77 Pd9 C65 C66 101(3) . . . . ?
P9 Pd9 C65 C66 -131(2) . . . . ?
C72 Pd9 C65 C66 -15(3) . . . . ?
Pd8 Pd9 C65 C66 80(2) . . . . ?
Pd7 Pd9 C65 C66 22.6(19) . . . . ?
C78 Pd9 C65 C71 -160(3) . . . . ?
C77 Pd9 C65 C71 -24(4) . . . . ?
P9 Pd9 C65 C71 104.4(16) . . . . ?
C72 Pd9 C65 C71 -140.0(17) . . . . ?
Pd8 Pd9 C65 C71 -44.7(17) . . . . ?
Pd7 Pd9 C65 C71 -102.0(16) . . . . ?
C71 C65 C66 C67 -5(5) . . . . ?
Pd9 C65 C66 C67 -84(3) . . . . ?
C65 C66 C67 C68 6(5) . . . . ?
C65 C66 C67 Pd7 86(3) . . . . ?
C73 Pd7 C67 C66 24(4) . . . . ?
C74 Pd7 C67 C66 -115(3) . . . . ?
P7 Pd7 C67 C66 125.9(18) . . . . ?
C68 Pd7 C67 C66 -130(3) . . . . ?
Pd8 Pd7 C67 C66 -86.8(18) . . . . ?
Pd9 Pd7 C67 C66 -28.0(18) . . . . ?
C73 Pd7 C67 C68 154(3) . . . . ?
C74 Pd7 C67 C68 14(4) . . . . ?
P7 Pd7 C67 C68 -104.5(17) . . . . ?
Pd8 Pd7 C67 C68 42.9(17) . . . . ?
Pd9 Pd7 C67 C68 101.7(17) . . . . ?
C66 C67 C68 C69 -8(4) . . . . ?
Pd7 C67 C68 C69 -96(2) . . . . ?
C66 C67 C68 Pd7 88(3) . . . . ?
C73 Pd7 C68 C69 -27(4) . . . . ?
C67 Pd7 C68 C69 122(3) . . . . ?
C74 Pd7 C68 C69 -52(2) . . . . ?
P7 Pd7 C68 C69 -158.2(18) . . . . ?
Pd8 Pd7 C68 C69 -11.0(17) . . . . ?
Pd9 Pd7 C68 C69 43.4(19) . . . . ?
C73 Pd7 C68 C67 -149(3) . . . . ?
C74 Pd7 C68 C67 -174.1(17) . . . . ?
P7 Pd7 C68 C67 80.2(18) . . . . ?
Pd8 Pd7 C68 C67 -132.7(19) . . . . ?
Pd9 Pd7 C68 C67 -78.3(17) . . . . ?
C67 C68 C69 C70 6(4) . . . . ?
Pd7 C68 C69 C70 -65(3) . . . . ?
C67 C68 C69 Pd8 85(3) . . . . ?
Pd7 C68 C69 Pd8 13(2) . . . . ?
C76 Pd8 C69 C70 76(6) . . . . ?
C75 Pd8 C69 C70 160.3(18) . . . . ?
P8 Pd8 C69 C70 -91.0(17) . . . . ?
Pd7 Pd8 C69 C70 115.7(18) . . . . ?
Pd9 Pd8 C69 C70 55.6(17) . . . . ?
C76 Pd8 C69 C68 -51(7) . . . . ?
C70 Pd8 C69 C68 -127(3) . . . . ?
C75 Pd8 C69 C68 33(3) . . . . ?
P8 Pd8 C69 C68 142.2(19) . . . . ?
Pd7 Pd8 C69 C68 -11.0(17) . . . . ?
Pd9 Pd8 C69 C68 -71.2(19) . . . . ?
C68 C69 C70 C71 0(4) . . . . ?
Pd8 C69 C70 C71 -95(3) . . . . ?
C68 C69 C70 Pd8 95(3) . . . . ?
C69 Pd8 C70 C71 125(3) . . . . ?
C76 Pd8 C70 C71 -39(3) . . . . ?
C75 Pd8 C70 C71 37(6) . . . . ?
P8 Pd8 C70 C71 -143(2) . . . . ?
Pd7 Pd8 C70 C71 63(2) . . . . ?
Pd9 Pd8 C70 C71 3.7(18) . . . . ?
C76 Pd8 C70 C69 -164.3(18) . . . . ?
C75 Pd8 C70 C69 -88(5) . . . . ?
P8 Pd8 C70 C69 92.2(17) . . . . ?
Pd7 Pd8 C70 C69 -61.8(17) . . . . ?
Pd9 Pd8 C70 C69 -121.3(18) . . . . ?
C69 C70 C71 C65 -6(5) . . . . ?
Pd8 C70 C71 C65 -83(3) . . . . ?
C69 C70 C71 Pd9 72(3) . . . . ?
Pd8 C70 C71 Pd9 -5(2) . . . . ?
C66 C65 C71 C70 7(5) . . . . ?
Pd9 C65 C71 C70 100(3) . . . . ?
C66 C65 C71 Pd9 -93(3) . . . . ?
C78 Pd9 C71 C70 36(4) . . . . ?
C65 Pd9 C71 C70 -127(3) . . . . ?
C77 Pd9 C71 C70 43(3) . . . . ?
P9 Pd9 C71 C70 153(2) . . . . ?
C72 Pd9 C71 C70 -42(3) . . . . ?
Pd8 Pd9 C71 C70 3.9(19) . . . . ?
Pd7 Pd9 C71 C70 -51(2) . . . . ?
C78 Pd9 C71 C65 164(3) . . . . ?
C77 Pd9 C71 C65 170.5(16) . . . . ?
P9 Pd9 C71 C65 -80.2(17) . . . . ?
C72 Pd9 C71 C65 86(2) . . . . ?
Pd8 Pd9 C71 C65 131.0(18) . . . . ?
Pd7 Pd9 C71 C65 76.1(16) . . . . ?
C78 Pd9 C72 C73 -129(3) . . . . ?
C65 Pd9 C72 C73 63(3) . . . . ?
C71 Pd9 C72 C73 7(4) . . . . ?
C77 Pd9 C72 C73 -96(2) . . . . ?
P9 Pd9 C72 C73 172(2) . . . . ?
Pd8 Pd9 C72 C73 -35(2) . . . . ?
Pd7 Pd9 C72 C73 17.9(19) . . . . ?
C65 Pd9 C72 C78 -168.3(19) . . . . ?
C71 Pd9 C72 C78 136(2) . . . . ?
C77 Pd9 C72 C78 32.9(19) . . . . ?
P9 Pd9 C72 C78 -58(2) . . . . ?
Pd8 Pd9 C72 C78 94.6(19) . . . . ?
Pd7 Pd9 C72 C78 147(2) . . . . ?
C78 C72 C73 C74 -2(5) . . . . ?
Pd9 C72 C73 C74 62(3) . . . . ?
C78 C72 C73 Pd7 -86(3) . . . . ?
Pd9 C72 C73 Pd7 -22(2) . . . . ?
C67 Pd7 C73 C72 -35(4) . . . . ?
C74 Pd7 C73 C72 125(3) . . . . ?
P7 Pd7 C73 C72 -137(2) . . . . ?
C68 Pd7 C73 C72 91(4) . . . . ?
Pd8 Pd7 C73 C72 76(2) . . . . ?
Pd9 Pd7 C73 C72 18(2) . . . . ?
C67 Pd7 C73 C74 -159(3) . . . . ?
P7 Pd7 C73 C74 98.5(15) . . . . ?
C68 Pd7 C73 C74 -34(4) . . . . ?
Pd8 Pd7 C73 C74 -48.7(16) . . . . ?
Pd9 Pd7 C73 C74 -106.4(16) . . . . ?
C72 C73 C74 C75 -3(4) . . . . ?
Pd7 C73 C74 C75 95(3) . . . . ?
C72 C73 C74 Pd7 -98(3) . . . . ?
C73 Pd7 C74 C75 -123(3) . . . . ?
C67 Pd7 C74 C75 34(4) . . . . ?
P7 Pd7 C74 C75 152(2) . . . . ?
C68 Pd7 C74 C75 44(2) . . . . ?
Pd8 Pd7 C74 C75 3.2(18) . . . . ?
Pd9 Pd7 C74 C75 -52(2) . . . . ?
C67 Pd7 C74 C73 157(3) . . . . ?
P7 Pd7 C74 C73 -84.4(16) . . . . ?
C68 Pd7 C74 C73 167.5(16) . . . . ?
Pd8 Pd7 C74 C73 126.6(17) . . . . ?
Pd9 Pd7 C74 C73 71.1(16) . . . . ?
C73 C74 C75 C76 2(4) . . . . ?
Pd7 C74 C75 C76 73(3) . . . . ?
C73 C74 C75 Pd8 -75(3) . . . . ?
Pd7 C74 C75 Pd8 -4(2) . . . . ?
C69 Pd8 C75 C74 -42(3) . . . . ?
C76 Pd8 C75 C74 121(3) . . . . ?
C70 Pd8 C75 C74 31(6) . . . . ?
P8 Pd8 C75 C74 -149.8(19) . . . . ?
Pd7 Pd8 C75 C74 3.2(18) . . . . ?
Pd9 Pd8 C75 C74 62(2) . . . . ?
C69 Pd8 C75 C76 -163.4(18) . . . . ?
C70 Pd8 C75 C76 -91(5) . . . . ?
P8 Pd8 C75 C76 88.9(16) . . . . ?
Pd7 Pd8 C75 C76 -118.2(17) . . . . ?
Pd9 Pd8 C75 C76 -58.9(16) . . . . ?
C74 C75 C76 C77 -2(4) . . . . ?
Pd8 C75 C76 C77 94(3) . . . . ?
C74 C75 C76 Pd8 -97(3) . . . . ?
C69 Pd8 C76 C77 -31(7) . . . . ?
C70 Pd8 C76 C77 33(3) . . . . ?
C75 Pd8 C76 C77 -128(3) . . . . ?
P8 Pd8 C76 C77 136(2) . . . . ?
Pd7 Pd8 C76 C77 -69(2) . . . . ?
Pd9 Pd8 C76 C77 -9.7(19) . . . . ?
C69 Pd8 C76 C75 97(6) . . . . ?
C70 Pd8 C76 C75 161.0(18) . . . . ?
P8 Pd8 C76 C75 -95.8(16) . . . . ?
Pd7 Pd8 C76 C75 58.5(16) . . . . ?
Pd9 Pd8 C76 C75 118.3(17) . . . . ?
C75 C76 C77 C78 8(5) . . . . ?
Pd8 C76 C77 C78 86(3) . . . . ?
C75 C76 C77 Pd9 -66(3) . . . . ?
Pd8 C76 C77 Pd9 12(2) . . . . ?
C78 Pd9 C77 C76 126(3) . . . . ?
C65 Pd9 C77 C76 -33(4) . . . . ?
C71 Pd9 C77 C76 -50(3) . . . . ?
P9 Pd9 C77 C76 -160(2) . . . . ?
C72 Pd9 C77 C76 96(2) . . . . ?
Pd8 Pd9 C77 C76 -9.9(19) . . . . ?
Pd7 Pd9 C77 C76 44(2) . . . . ?
C65 Pd9 C77 C78 -159(3) . . . . ?
C71 Pd9 C77 C78 -175.6(17) . . . . ?
P9 Pd9 C77 C78 74.4(18) . . . . ?
C72 Pd9 C77 C78 -29.4(17) . . . . ?
Pd8 Pd9 C77 C78 -135.5(19) . . . . ?
Pd7 Pd9 C77 C78 -81.9(18) . . . . ?
C73 C72 C78 C77 10(5) . . . . ?
Pd9 C72 C78 C77 -79(3) . . . . ?
C73 C72 C78 Pd9 88(3) . . . . ?
C76 C77 C78 C72 -13(5) . . . . ?
Pd9 C77 C78 C72 84(3) . . . . ?
C76 C77 C78 Pd9 -97(3) . . . . ?
C65 Pd9 C78 C72 29(5) . . . . ?
C71 Pd9 C78 C72 -117(3) . . . . ?
C77 Pd9 C78 C72 -126(3) . . . . ?
P9 Pd9 C78 C72 125.3(19) . . . . ?
Pd8 Pd9 C78 C72 -86.4(19) . . . . ?
Pd7 Pd9 C78 C72 -28.2(19) . . . . ?
C65 Pd9 C78 C77 156(3) . . . . ?
C71 Pd9 C78 C77 10(4) . . . . ?
P9 Pd9 C78 C77 -108.3(18) . . . . ?
C72 Pd9 C78 C77 126(3) . . . . ?
Pd8 Pd9 C78 C77 40.0(18) . . . . ?
Pd7 Pd9 C78 C77 98.2(18) . . . . ?
C83 P7 C79 C80 -59(5) . . . . ?
C81 P7 C79 C80 53(5) . . . . ?
Pd7 P7 C79 C80 176(4) . . . . ?
C83 P7 C81 C82 165(3) . . . . ?
C79 P7 C81 C82 46(4) . . . . ?
Pd7 P7 C81 C82 -70(3) . . . . ?
C81 P7 C83 C84 146(9) . . . . ?
C79 P7 C83 C84 -106(9) . . . . ?
Pd7 P7 C83 C84 17(10) . . . . ?
C89 P8 C85 C86 60(5) . . . . ?
C87 P8 C85 C86 -46(5) . . . . ?
Pd8 P8 C85 C86 -167(3) . . . . ?
C85 P8 C87 C88 -61(4) . . . . ?
C89 P8 C87 C88 -173(3) . . . . ?
Pd8 P8 C87 C88 65(4) . . . . ?
C85 P8 C89 C90 66(4) . . . . ?
C87 P8 C89 C90 -179(3) . . . . ?
Pd8 P8 C89 C90 -66(3) . . . . ?
C93 P9 C91 C92 -170(2) . . . . ?
C95 P9 C91 C92 -60(2) . . . . ?
Pd9 P9 C91 C92 66(2) . . . . ?
C91 P9 C93 C94 178(2) . . . . ?
C95 P9 C93 C94 68(3) . . . . ?
Pd9 P9 C93 C94 -57(2) . . . . ?
C91 P9 C95 C96 -48(3) . . . . ?
C93 P9 C95 C96 59(3) . . . . ?
Pd9 P9 C95 C96 -176(2) . . . . ?
C103 Pd10 Pd11 C108 -171.3(9) . . . . ?
C110 Pd10 Pd11 C108 9.4(8) . . . . ?
C104 Pd10 Pd11 C108 -24.3(8) . . . . ?
C102 Pd10 Pd11 C108 160.3(9) . . . . ?
P10 Pd10 Pd11 C108 90.2(7) . . . . ?
Pd12 Pd10 Pd11 C108 -92.2(6) . . . . ?
C103 Pd10 Pd11 C101 24.5(10) . . . . ?
C110 Pd10 Pd11 C101 -154.8(10) . . . . ?
C104 Pd10 Pd11 C101 171.5(9) . . . . ?
C102 Pd10 Pd11 C101 -3.9(11) . . . . ?
P10 Pd10 Pd11 C101 -74.0(9) . . . . ?
Pd12 Pd10 Pd11 C101 103.5(8) . . . . ?
C103 Pd10 Pd11 C100 -9.1(10) . . . . ?
C110 Pd10 Pd11 C100 171.6(9) . . . . ?
C104 Pd10 Pd11 C100 137.9(9) . . . . ?
C102 Pd10 Pd11 C100 -37.5(10) . . . . ?
P10 Pd10 Pd11 C100 -107.6(8) . . . . ?
Pd12 Pd10 Pd11 C100 69.9(7) . . . . ?
C103 Pd10 Pd11 P11 98.1(8) . . . . ?
C110 Pd10 Pd11 P11 -81.2(7) . . . . ?
C104 Pd10 Pd11 P11 -114.9(7) . . . . ?
C102 Pd10 Pd11 P11 69.7(8) . . . . ?
P10 Pd10 Pd11 P11 -0.4(6) . . . . ?
Pd12 Pd10 Pd11 P11 177.1(4) . . . . ?
C103 Pd10 Pd11 C107 -135.6(9) . . . . ?
C110 Pd10 Pd11 C107 45.1(8) . . . . ?
C104 Pd10 Pd11 C107 11.5(7) . . . . ?
C102 Pd10 Pd11 C107 -163.9(9) . . . . ?
P10 Pd10 Pd11 C107 125.9(7) . . . . ?
Pd12 Pd10 Pd11 C107 -56.5(5) . . . . ?
C103 Pd10 Pd11 C109 168.1(9) . . . . ?
C110 Pd10 Pd11 C109 -11.2(8) . . . . ?
C104 Pd10 Pd11 C109 -44.9(8) . . . . ?
C102 Pd10 Pd11 C109 139.8(9) . . . . ?
P10 Pd10 Pd11 C109 69.6(7) . . . . ?
Pd12 Pd10 Pd11 C109 -112.8(6) . . . . ?
C103 Pd10 Pd11 Pd12 -79.1(7) . . . . ?
C110 Pd10 Pd11 Pd12 101.6(6) . . . . ?
C104 Pd10 Pd11 Pd12 68.0(5) . . . . ?
C102 Pd10 Pd11 Pd12 -107.4(7) . . . . ?
P10 Pd10 Pd11 Pd12 -177.6(5) . . . . ?
C103 Pd10 Pd12 C98 2.1(9) . . . . ?
C110 Pd10 Pd12 C98 -170.1(8) . . . . ?
C104 Pd10 Pd12 C98 159.4(9) . . . . ?
C102 Pd10 Pd12 C98 -34.0(9) . . . . ?
P10 Pd10 Pd12 C98 81.6(7) . . . . ?
Pd11 Pd10 Pd12 C98 -96.5(6) . . . . ?
C103 Pd10 Pd12 C106 173.3(9) . . . . ?
C110 Pd10 Pd12 C106 1.2(8) . . . . ?
C104 Pd10 Pd12 C106 -29.4(8) . . . . ?
C102 Pd10 Pd12 C106 137.2(8) . . . . ?
P10 Pd10 Pd12 C106 -107.2(6) . . . . ?
Pd11 Pd10 Pd12 C106 74.7(5) . . . . ?
C103 Pd10 Pd12 C105 -156.0(9) . . . . ?
C110 Pd10 Pd12 C105 31.9(8) . . . . ?
C104 Pd10 Pd12 C105 1.3(8) . . . . ?
C102 Pd10 Pd12 C105 167.9(8) . . . . ?
P10 Pd10 Pd12 C105 -76.5(7) . . . . ?
Pd11 Pd10 Pd12 C105 105.4(6) . . . . ?
C103 Pd10 Pd12 P12 -82.1(7) . . . . ?
C110 Pd10 Pd12 P12 105.8(6) . . . . ?
C104 Pd10 Pd12 P12 75.2(6) . . . . ?
C102 Pd10 Pd12 P12 -118.2(6) . . . . ?
P10 Pd10 Pd12 P12 -2.6(5) . . . . ?
Pd11 Pd10 Pd12 P12 179.3(3) . . . . ?
C103 Pd10 Pd12 C99 38.6(9) . . . . ?
C110 Pd10 Pd12 C99 -133.5(8) . . . . ?
C104 Pd10 Pd12 C99 -164.1(8) . . . . ?
C102 Pd10 Pd12 C99 2.5(8) . . . . ?
P10 Pd10 Pd12 C99 118.1(6) . . . . ?
Pd11 Pd10 Pd12 C99 -60.0(5) . . . . ?
C103 Pd10 Pd12 C97 -14.0(9) . . . . ?
C110 Pd10 Pd12 C97 173.9(8) . . . . ?
C104 Pd10 Pd12 C97 143.3(9) . . . . ?
C102 Pd10 Pd12 C97 -50.1(8) . . . . ?
P10 Pd10 Pd12 C97 65.5(7) . . . . ?
Pd11 Pd10 Pd12 C97 -112.6(6) . . . . ?
C103 Pd10 Pd12 Pd11 98.6(7) . . . . ?
C110 Pd10 Pd12 Pd11 -73.6(5) . . . . ?
C104 Pd10 Pd12 Pd11 -104.1(6) . . . . ?
C102 Pd10 Pd12 Pd11 62.5(6) . . . . ?
P10 Pd10 Pd12 Pd11 178.1(4) . . . . ?
C108 Pd11 Pd12 C98 175.7(9) . . . . ?
C101 Pd11 Pd12 C98 17.2(9) . . . . ?
C100 Pd11 Pd12 C98 -18.6(9) . . . . ?
P11 Pd11 Pd12 C98 -92.4(7) . . . . ?
C107 Pd11 Pd12 C98 -162.2(9) . . . . ?
C109 Pd11 Pd12 C98 142.4(8) . . . . ?
Pd10 Pd11 Pd12 C98 85.2(7) . . . . ?
C108 Pd11 Pd12 C106 -11.9(8) . . . . ?
C101 Pd11 Pd12 C106 -170.4(9) . . . . ?
C100 Pd11 Pd12 C106 153.9(9) . . . . ?
P11 Pd11 Pd12 C106 80.1(7) . . . . ?
C107 Pd11 Pd12 C106 10.2(8) . . . . ?
C109 Pd11 Pd12 C106 -45.2(8) . . . . ?
Pd10 Pd11 Pd12 C106 -102.3(6) . . . . ?
C108 Pd11 Pd12 C105 24.9(8) . . . . ?
C101 Pd11 Pd12 C105 -133.6(8) . . . . ?
C100 Pd11 Pd12 C105 -169.4(9) . . . . ?
P11 Pd11 Pd12 C105 116.8(6) . . . . ?
C107 Pd11 Pd12 C105 47.0(8) . . . . ?
C109 Pd11 Pd12 C105 -8.4(7) . . . . ?
Pd10 Pd11 Pd12 C105 -65.6(5) . . . . ?
C108 Pd11 Pd12 P12 -88.7(7) . . . . ?
C101 Pd11 Pd12 P12 112.8(7) . . . . ?
C100 Pd11 Pd12 P12 77.0(8) . . . . ?
P11 Pd11 Pd12 P12 3.2(5) . . . . ?
C107 Pd11 Pd12 P12 -66.6(7) . . . . ?
C109 Pd11 Pd12 P12 -122.0(6) . . . . ?
Pd10 Pd11 Pd12 P12 -179.2(4) . . . . ?
C108 Pd11 Pd12 C99 -158.1(9) . . . . ?
C101 Pd11 Pd12 C99 43.4(9) . . . . ?
C100 Pd11 Pd12 C99 7.7(10) . . . . ?
P11 Pd11 Pd12 C99 -66.1(7) . . . . ?
C107 Pd11 Pd12 C99 -136.0(9) . . . . ?
C109 Pd11 Pd12 C99 168.7(8) . . . . ?
Pd10 Pd11 Pd12 C99 111.5(6) . . . . ?
C108 Pd11 Pd12 C97 144.1(8) . . . . ?
C101 Pd11 Pd12 C97 -14.4(8) . . . . ?
C100 Pd11 Pd12 C97 -50.2(9) . . . . ?
P11 Pd11 Pd12 C97 -123.9(6) . . . . ?
C107 Pd11 Pd12 C97 166.2(8) . . . . ?
C109 Pd11 Pd12 C97 110.8(7) . . . . ?
Pd10 Pd11 Pd12 C97 53.6(5) . . . . ?
C108 Pd11 Pd12 Pd10 90.5(6) . . . . ?
C101 Pd11 Pd12 Pd10 -68.0(6) . . . . ?
C100 Pd11 Pd12 Pd10 -103.8(7) . . . . ?
P11 Pd11 Pd12 Pd10 -177.6(3) . . . . ?
C107 Pd11 Pd12 Pd10 112.6(6) . . . . ?
C109 Pd11 Pd12 Pd10 57.2(5) . . . . ?
C103 Pd10 P10 C115 58.1(15) . . . . ?
C110 Pd10 P10 C115 -126.3(14) . . . . ?
C104 Pd10 P10 C115 -89.2(14) . . . . ?
C102 Pd10 P10 C115 94.4(14) . . . . ?
Pd11 Pd10 P10 C115 157.3(13) . . . . ?
Pd12 Pd10 P10 C115 -18.9(14) . . . . ?
C103 Pd10 P10 C113 178.4(13) . . . . ?
C110 Pd10 P10 C113 -6.0(13) . . . . ?
C104 Pd10 P10 C113 31.1(12) . . . . ?
C102 Pd10 P10 C113 -145.3(13) . . . . ?
Pd11 Pd10 P10 C113 -82.4(12) . . . . ?
Pd12 Pd10 P10 C113 101.4(11) . . . . ?
C103 Pd10 P10 C111 -66.6(17) . . . . ?
C110 Pd10 P10 C111 109.0(17) . . . . ?
C104 Pd10 P10 C111 146.1(17) . . . . ?
C102 Pd10 P10 C111 -30.3(17) . . . . ?
Pd11 Pd10 P10 C111 32.6(17) . . . . ?
Pd12 Pd10 P10 C111 -143.6(16) . . . . ?
C108 Pd11 P11 C119 67.5(12) . . . . ?
C101 Pd11 P11 C119 -133.6(12) . . . . ?
C100 Pd11 P11 C119 -94.0(12) . . . . ?
C107 Pd11 P11 C119 33.8(12) . . . . ?
C109 Pd11 P11 C119 97.6(11) . . . . ?
Pd10 Pd11 P11 C119 158.9(10) . . . . ?
Pd12 Pd11 P11 C119 -25.7(11) . . . . ?
C108 Pd11 P11 C117 -171.7(12) . . . . ?
C101 Pd11 P11 C117 -12.8(13) . . . . ?
C100 Pd11 P11 C117 26.8(13) . . . . ?
C107 Pd11 P11 C117 154.6(12) . . . . ?
C109 Pd11 P11 C117 -141.7(12) . . . . ?
Pd10 Pd11 P11 C117 -80.4(12) . . . . ?
Pd12 Pd11 P11 C117 95.1(11) . . . . ?
C108 Pd11 P11 C121 -47.5(10) . . . . ?
C101 Pd11 P11 C121 111.4(11) . . . . ?
C100 Pd11 P11 C121 151.0(11) . . . . ?
C107 Pd11 P11 C121 -81.2(10) . . . . ?
C109 Pd11 P11 C121 -17.5(10) . . . . ?
Pd10 Pd11 P11 C121 43.8(10) . . . . ?
Pd12 Pd11 P11 C121 -140.7(8) . . . . ?
C98 Pd12 P12 C127 -61.4(11) . . . . ?
C106 Pd12 P12 C127 127.9(10) . . . . ?
C105 Pd12 P12 C127 88.9(10) . . . . ?
C99 Pd12 P12 C127 -96.6(10) . . . . ?
C97 Pd12 P12 C127 -33.5(10) . . . . ?
Pd10 Pd12 P12 C127 22.8(10) . . . . ?
Pd11 Pd12 P12 C127 -158.5(8) . . . . ?
C98 Pd12 P12 C125 -179.8(12) . . . . ?
C106 Pd12 P12 C125 9.5(12) . . . . ?
C105 Pd12 P12 C125 -29.4(12) . . . . ?
C99 Pd12 P12 C125 145.0(12) . . . . ?
C97 Pd12 P12 C125 -151.8(12) . . . . ?
Pd10 Pd12 P12 C125 -95.6(11) . . . . ?
Pd11 Pd12 P12 C125 83.1(11) . . . . ?
C98 Pd12 P12 C123 55.2(11) . . . . ?
C106 Pd12 P12 C123 -115.5(11) . . . . ?
C105 Pd12 P12 C123 -154.4(10) . . . . ?
C99 Pd12 P12 C123 20.0(11) . . . . ?
C97 Pd12 P12 C123 83.1(11) . . . . ?
Pd10 Pd12 P12 C123 139.4(9) . . . . ?
Pd11 Pd12 P12 C123 -41.9(10) . . . . ?
C106 Pd12 C97 C98 165.4(19) . . . . ?
C105 Pd12 C97 C98 -170.3(16) . . . . ?
P12 Pd12 C97 C98 -63.3(18) . . . . ?
C99 Pd12 C97 C98 32.1(17) . . . . ?
Pd10 Pd12 C97 C98 148.1(19) . . . . ?
Pd11 Pd12 C97 C98 95.0(17) . . . . ?
C98 Pd12 C97 C103 -125(3) . . . . ?
C106 Pd12 C97 C103 40(3) . . . . ?
C105 Pd12 C97 C103 64.5(19) . . . . ?
P12 Pd12 C97 C103 171.4(16) . . . . ?
C99 Pd12 C97 C103 -93.2(18) . . . . ?
Pd10 Pd12 C97 C103 22.9(14) . . . . ?
Pd11 Pd12 C97 C103 -30.2(17) . . . . ?
C103 C97 C98 C99 5(4) . . . . ?
Pd12 C97 C98 C99 -82(2) . . . . ?
C103 C97 C98 Pd12 86(2) . . . . ?
C106 Pd12 C98 C97 -139(5) . . . . ?
C105 Pd12 C98 C97 17(3) . . . . ?
P12 Pd12 C98 C97 119.6(17) . . . . ?
C99 Pd12 C98 C97 -130(3) . . . . ?
Pd10 Pd12 C98 C97 -27.4(16) . . . . ?
Pd11 Pd12 C98 C97 -87.0(17) . . . . ?
C106 Pd12 C98 C99 -9(7) . . . . ?
C105 Pd12 C98 C99 146.7(17) . . . . ?
P12 Pd12 C98 C99 -110.8(15) . . . . ?
C97 Pd12 C98 C99 130(3) . . . . ?
Pd10 Pd12 C98 C99 102.2(15) . . . . ?
Pd11 Pd12 C98 C99 42.6(15) . . . . ?
C97 C98 C99 C100 -3(3) . . . . ?
Pd12 C98 C99 C100 -90(2) . . . . ?
C97 C98 C99 Pd12 87(2) . . . . ?
C98 Pd12 C99 C100 121(2) . . . . ?
C106 Pd12 C99 C100 -61(2) . . . . ?
C105 Pd12 C99 C100 -3(3) . . . . ?
P12 Pd12 C99 C100 -166.7(15) . . . . ?
C97 Pd12 C99 C100 93.8(18) . . . . ?
Pd10 Pd12 C99 C100 41.9(16) . . . . ?
Pd11 Pd12 C99 C100 -12.1(14) . . . . ?
C106 Pd12 C99 C98 177.9(15) . . . . ?
C105 Pd12 C99 C98 -124(2) . . . . ?
P12 Pd12 C99 C98 72.2(15) . . . . ?
C97 Pd12 C99 C98 -27.3(15) . . . . ?
Pd10 Pd12 C99 C98 -79.2(15) . . . . ?
Pd11 Pd12 C99 C98 -133.2(16) . . . . ?
C98 C99 C100 C101 2(3) . . . . ?
Pd12 C99 C100 C101 -64(2) . . . . ?
C98 C99 C100 Pd11 81(2) . . . . ?
Pd12 C99 C100 Pd11 15.6(19) . . . . ?
C108 Pd11 C100 C99 37(4) . . . . ?
C101 Pd11 C100 C99 -127(3) . . . . ?
P11 Pd11 C100 C99 135.4(17) . . . . ?
C107 Pd11 C100 C99 28(2) . . . . ?
C109 Pd11 C100 C99 -77(3) . . . . ?
Pd10 Pd11 C100 C99 -70.6(18) . . . . ?
Pd12 Pd11 C100 C99 -13.2(16) . . . . ?
C108 Pd11 C100 C101 164(2) . . . . ?
P11 Pd11 C100 C101 -98.1(14) . . . . ?
C107 Pd11 C100 C101 154.6(13) . . . . ?
C109 Pd11 C100 C101 49(3) . . . . ?
Pd10 Pd11 C100 C101 56.0(14) . . . . ?
Pd12 Pd11 C100 C101 113.4(14) . . . . ?
C99 C100 C101 C102 -2(4) . . . . ?
Pd11 C100 C101 C102 -101(2) . . . . ?
C99 C100 C101 Pd11 99(2) . . . . ?
C108 Pd11 C101 C102 -40(4) . . . . ?
C100 Pd11 C101 C102 126(3) . . . . ?
P11 Pd11 C101 C102 -147(2) . . . . ?
C107 Pd11 C101 C102 65(3) . . . . ?
C109 Pd11 C101 C102 -34(2) . . . . ?
Pd10 Pd11 C101 C102 6.7(19) . . . . ?
Pd12 Pd11 C101 C102 64(2) . . . . ?
C108 Pd11 C101 C100 -166(2) . . . . ?
P11 Pd11 C101 C100 86.5(14) . . . . ?
C107 Pd11 C101 C100 -61(3) . . . . ?
C109 Pd11 C101 C100 -160.7(13) . . . . ?
Pd10 Pd11 C101 C100 -119.8(15) . . . . ?
Pd12 Pd11 C101 C100 -62.4(14) . . . . ?
C100 C101 C102 C103 1(4) . . . . ?
Pd11 C101 C102 C103 -80(2) . . . . ?
C100 C101 C102 Pd10 73(3) . . . . ?
Pd11 C101 C102 Pd10 -8(2) . . . . ?
C103 Pd10 C102 C101 -123(3) . . . . ?
C110 Pd10 C102 C101 49(3) . . . . ?
C104 Pd10 C102 C101 -8(4) . . . . ?
P10 Pd10 C102 C101 161.4(19) . . . . ?
Pd11 Pd10 C102 C101 6.4(17) . . . . ?
Pd12 Pd10 C102 C101 -50(2) . . . . ?
C110 Pd10 C102 C103 171.7(15) . . . . ?
C104 Pd10 C102 C103 115(3) . . . . ?
P10 Pd10 C102 C103 -76.0(15) . . . . ?
Pd11 Pd10 C102 C103 129.0(16) . . . . ?
Pd12 Pd10 C102 C103 73.0(15) . . . . ?
C98 C97 C103 C102 -5(4) . . . . ?
Pd12 C97 C103 C102 55(3) . . . . ?
C98 C97 C103 Pd10 -87(2) . . . . ?
Pd12 C97 C103 Pd10 -27.2(16) . . . . ?
C101 C102 C103 C97 2(4) . . . . ?
Pd10 C102 C103 C97 -93(2) . . . . ?
C101 C102 C103 Pd10 95(2) . . . . ?
C110 Pd10 C103 C97 87(6) . . . . ?
C104 Pd10 C103 C97 -18(3) . . . . ?
C102 Pd10 C103 C97 129(3) . . . . ?
P10 Pd10 C103 C97 -122.9(16) . . . . ?
Pd11 Pd10 C103 C97 82.9(16) . . . . ?
Pd12 Pd10 C103 C97 23.7(16) . . . . ?
C110 Pd10 C103 C102 -42(7) . . . . ?
C104 Pd10 C103 C102 -147.2(16) . . . . ?
P10 Pd10 C103 C102 107.9(15) . . . . ?
Pd11 Pd10 C103 C102 -46.3(15) . . . . ?
Pd12 Pd10 C103 C102 -105.5(15) . . . . ?
C103 Pd10 C104 C110 165.8(16) . . . . ?
C102 Pd10 C104 C110 78(3) . . . . ?
P10 Pd10 C104 C110 -91.4(13) . . . . ?
Pd11 Pd10 C104 C110 64.7(13) . . . . ?
Pd12 Pd10 C104 C110 122.1(14) . . . . ?
C103 Pd10 C104 C105 42(2) . . . . ?
C110 Pd10 C104 C105 -124(2) . . . . ?
C102 Pd10 C104 C105 -46(3) . . . . ?
P10 Pd10 C104 C105 144.4(14) . . . . ?
Pd11 Pd10 C104 C105 -59.4(14) . . . . ?
Pd12 Pd10 C104 C105 -2.0(13) . . . . ?
C110 C104 C105 C106 1(3) . . . . ?
Pd10 C104 C105 C106 78(2) . . . . ?
C110 C104 C105 Pd12 -74(2) . . . . ?
Pd10 C104 C105 Pd12 2.6(16) . . . . ?
C98 Pd12 C105 C104 -50(3) . . . . ?
C106 Pd12 C105 C104 124(2) . . . . ?
P12 Pd12 C105 C104 -150.0(14) . . . . ?
C99 Pd12 C105 C104 46(3) . . . . ?
C97 Pd12 C105 C104 -39.9(18) . . . . ?
Pd10 Pd12 C105 C104 -2.0(13) . . . . ?
Pd11 Pd12 C105 C104 54.6(14) . . . . ?
C98 Pd12 C105 C106 -174.0(17) . . . . ?
P12 Pd12 C105 C106 86.0(12) . . . . ?
C99 Pd12 C105 C106 -78(3) . . . . ?
C97 Pd12 C105 C106 -163.8(12) . . . . ?
Pd10 Pd12 C105 C106 -126.0(13) . . . . ?
Pd11 Pd12 C105 C106 -69.4(12) . . . . ?
C104 C105 C106 C107 -4(3) . . . . ?
Pd12 C105 C106 C107 92.7(19) . . . . ?
C104 C105 C106 Pd12 -97(2) . . . . ?
C98 Pd12 C106 C107 37(6) . . . . ?
C105 Pd12 C106 C107 -124(2) . . . . ?
P12 Pd12 C106 C107 138.1(14) . . . . ?
C99 Pd12 C106 C107 29(2) . . . . ?
C97 Pd12 C106 C107 -89(2) . . . . ?
Pd10 Pd12 C106 C107 -73.9(14) . . . . ?
Pd11 Pd12 C106 C107 -15.9(13) . . . . ?
C98 Pd12 C106 C105 161(5) . . . . ?
P12 Pd12 C106 C105 -98.0(12) . . . . ?
C99 Pd12 C106 C105 153.3(13) . . . . ?
C97 Pd12 C106 C105 35(2) . . . . ?
Pd10 Pd12 C106 C105 50.1(12) . . . . ?
Pd11 Pd12 C106 C105 108.1(12) . . . . ?
C105 C106 C107 C108 8(3) . . . . ?
Pd12 C106 C107 C108 86(2) . . . . ?
C105 C106 C107 Pd11 -58(2) . . . . ?
Pd12 C106 C107 Pd11 19.7(16) . . . . ?
C101 Pd11 C107 C108 -142(2) . . . . ?
C100 Pd11 C107 C108 175.1(14) . . . . ?
P11 Pd11 C107 C108 71.3(13) . . . . ?
C109 Pd11 C107 C108 -28.0(13) . . . . ?
Pd10 Pd11 C107 C108 -86.7(13) . . . . ?
Pd12 Pd11 C107 C108 -140.0(14) . . . . ?
C108 Pd11 C107 C106 124(2) . . . . ?
C101 Pd11 C107 C106 -18(3) . . . . ?
C100 Pd11 C107 C106 -61.0(19) . . . . ?
P11 Pd11 C107 C106 -164.8(14) . . . . ?
C109 Pd11 C107 C106 95.9(16) . . . . ?
Pd10 Pd11 C107 C106 37.2(15) . . . . ?
Pd12 Pd11 C107 C106 -16.1(13) . . . . ?
C106 C107 C108 C109 -8(4) . . . . ?
Pd11 C107 C108 C109 84(2) . . . . ?
C106 C107 C108 Pd11 -93(2) . . . . ?
C101 Pd11 C108 C109 8(3) . . . . ?
C100 Pd11 C108 C109 -143(3) . . . . ?
P11 Pd11 C108 C109 117.3(13) . . . . ?
C107 Pd11 C108 C109 -131(2) . . . . ?
Pd10 Pd11 C108 C109 -35.5(13) . . . . ?
Pd12 Pd11 C108 C109 -95.5(13) . . . . ?
C101 Pd11 C108 C107 139(2) . . . . ?
C100 Pd11 C108 C107 -12(3) . . . . ?
P11 Pd11 C108 C107 -111.8(13) . . . . ?
C109 Pd11 C108 C107 131(2) . . . . ?
Pd10 Pd11 C108 C107 95.4(12) . . . . ?
Pd12 Pd11 C108 C107 35.4(13) . . . . ?
C107 C108 C109 C110 4(4) . . . . ?
Pd11 C108 C109 C110 87(2) . . . . ?
C107 C108 C109 Pd11 -83(2) . . . . ?
C101 Pd11 C109 C108 -176.4(15) . . . . ?
C100 Pd11 C109 C108 148(2) . . . . ?
P11 Pd11 C109 C108 -66.0(14) . . . . ?
C107 Pd11 C109 C108 30.0(14) . . . . ?
Pd10 Pd11 C109 C108 140.2(15) . . . . ?
Pd12 Pd11 C109 C108 87.0(13) . . . . ?
C108 Pd11 C109 C110 -123(2) . . . . ?
C101 Pd11 C109 C110 60.7(18) . . . . ?
C100 Pd11 C109 C110 25(3) . . . . ?
P11 Pd11 C109 C110 171.1(14) . . . . ?
C107 Pd11 C109 C110 -92.9(16) . . . . ?
Pd10 Pd11 C109 C110 17.3(13) . . . . ?
Pd12 Pd11 C109 C110 -36.0(15) . . . . ?
C105 C104 C110 C109 0(4) . . . . ?
Pd10 C104 C110 C109 -97(2) . . . . ?
C105 C104 C110 Pd10 97(2) . . . . ?
C108 C109 C110 C104 -1(4) . . . . ?
Pd11 C109 C110 C104 61(3) . . . . ?
C108 C109 C110 Pd10 -83(2) . . . . ?
Pd11 C109 C110 Pd10 -21.9(16) . . . . ?
C103 Pd10 C110 C104 -117(6) . . . . ?
C102 Pd10 C110 C104 -152.5(14) . . . . ?
P10 Pd10 C110 C104 93.5(13) . . . . ?
Pd11 Pd10 C110 C104 -112.5(13) . . . . ?
Pd12 Pd10 C110 C104 -54.1(13) . . . . ?
C103 Pd10 C110 C109 14(7) . . . . ?
C104 Pd10 C110 C109 131(2) . . . . ?
C102 Pd10 C110 C109 -21(2) . . . . ?
P10 Pd10 C110 C109 -135.4(15) . . . . ?
Pd11 Pd10 C110 C109 18.6(14) . . . . ?
Pd12 Pd10 C110 C109 76.9(15) . . . . ?
C115 P10 C111 C112 -69(4) . . . . ?
C113 P10 C111 C112 -175(3) . . . . ?
Pd10 P10 C111 C112 60(4) . . . . ?
C115 P10 C113 C114 -44(3) . . . . ?
C111 P10 C113 C114 63(3) . . . . ?
Pd10 P10 C113 C114 -169.3(19) . . . . ?
C113 P10 C115 C116 -75(4) . . . . ?
C111 P10 C115 C116 -175(3) . . . . ?
Pd10 P10 C115 C116 52(4) . . . . ?
C119 P11 C117 C118 -57(2) . . . . ?
C121 P11 C117 C118 49(2) . . . . ?
Pd11 P11 C117 C118 178.6(18) . . . . ?
C117 P11 C119 C120 -76(2) . . . . ?
C121 P11 C119 C120 174.2(19) . . . . ?
Pd11 P11 C119 C120 50(2) . . . . ?
C119 P11 C121 C122 170.7(17) . . . . ?
C117 P11 C121 C122 61.6(19) . . . . ?
Pd11 P11 C121 C122 -67.6(17) . . . . ?
C127 P12 C123 C124 -170.7(19) . . . . ?
C125 P12 C123 C124 -63(2) . . . . ?
Pd12 P12 C123 C124 67(2) . . . . ?
C127 P12 C125 C126 51(2) . . . . ?
C123 P12 C125 C126 -55(2) . . . . ?
Pd12 P12 C125 C126 174.4(17) . . . . ?
C125 P12 C127 C128 69(2) . . . . ?
C123 P12 C127 C128 178.8(18) . . . . ?
Pd12 P12 C127 C128 -55.9(19) . . . . ?
C137 Pd13 Pd14 C139 -8.7(9) . . . . ?
C130 Pd13 Pd14 C139 167.6(9) . . . . ?
C131 Pd13 Pd14 C139 -161.9(9) . . . . ?
C136 Pd13 Pd14 C139 27.4(9) . . . . ?
P14 Pd13 Pd14 C139 -82.9(7) . . . . ?
Pd15 Pd13 Pd14 C139 92.5(7) . . . . ?
C137 Pd13 Pd14 C133 -174.9(9) . . . . ?
C130 Pd13 Pd14 C133 1.3(9) . . . . ?
C131 Pd13 Pd14 C133 31.8(9) . . . . ?
C136 Pd13 Pd14 C133 -138.9(9) . . . . ?
P14 Pd13 Pd14 C133 110.8(7) . . . . ?
Pd15 Pd13 Pd14 C133 -73.8(6) . . . . ?
C137 Pd13 Pd14 C132 153.9(9) . . . . ?
C130 Pd13 Pd14 C132 -29.8(9) . . . . ?
C131 Pd13 Pd14 C132 0.7(9) . . . . ?
C136 Pd13 Pd14 C132 -170.1(9) . . . . ?
P14 Pd13 Pd14 C132 79.6(7) . . . . ?
Pd15 Pd13 Pd14 C132 -105.0(7) . . . . ?
C137 Pd13 Pd14 P13 81.0(8) . . . . ?
C130 Pd13 Pd14 P13 -102.7(7) . . . . ?
C131 Pd13 Pd14 P13 -72.2(7) . . . . ?
C136 Pd13 Pd14 P13 117.0(7) . . . . ?
P14 Pd13 Pd14 P13 6.7(5) . . . . ?
Pd15 Pd13 Pd14 P13 -177.9(4) . . . . ?
C137 Pd13 Pd14 C138 12.0(9) . . . . ?
C130 Pd13 Pd14 C138 -171.7(9) . . . . ?
C131 Pd13 Pd14 C138 -141.2(9) . . . . ?
C136 Pd13 Pd14 C138 48.0(9) . . . . ?
P14 Pd13 Pd14 C138 -62.2(7) . . . . ?
Pd15 Pd13 Pd14 C138 113.1(6) . . . . ?
C137 Pd13 Pd14 C140 -43.6(9) . . . . ?
C130 Pd13 Pd14 C140 132.6(8) . . . . ?
C131 Pd13 Pd14 C140 163.1(8) . . . . ?
C136 Pd13 Pd14 C140 -7.6(8) . . . . ?
P14 Pd13 Pd14 C140 -117.9(6) . . . . ?
Pd15 Pd13 Pd14 C140 57.5(5) . . . . ?
C137 Pd13 Pd14 Pd15 -101.1(7) . . . . ?
C130 Pd13 Pd14 Pd15 75.2(6) . . . . ?
C131 Pd13 Pd14 Pd15 105.7(7) . . . . ?
C136 Pd13 Pd14 Pd15 -65.1(6) . . . . ?
P14 Pd13 Pd14 Pd15 -175.3(3) . . . . ?
C137 Pd13 Pd15 C135 167.4(9) . . . . ?
C130 Pd13 Pd15 C135 -11.6(9) . . . . ?
C131 Pd13 Pd15 C135 23.1(8) . . . . ?
C136 Pd13 Pd15 C135 -162.4(9) . . . . ?
P14 Pd13 Pd15 C135 -95.4(8) . . . . ?
Pd14 Pd13 Pd15 C135 91.0(6) . . . . ?
C137 Pd13 Pd15 C141 4.3(9) . . . . ?
C130 Pd13 Pd15 C141 -174.7(9) . . . . ?
C131 Pd13 Pd15 C141 -139.9(9) . . . . ?
C136 Pd13 Pd15 C141 34.5(10) . . . . ?
P14 Pd13 Pd15 C141 101.5(8) . . . . ?
Pd14 Pd13 Pd15 C141 -72.1(6) . . . . ?
C137 Pd13 Pd15 C142 -28.1(10) . . . . ?
C130 Pd13 Pd15 C142 152.9(10) . . . . ?
C131 Pd13 Pd15 C142 -172.3(9) . . . . ?
C136 Pd13 Pd15 C142 2.1(10) . . . . ?
P14 Pd13 Pd15 C142 69.2(9) . . . . ?
Pd14 Pd13 Pd15 C142 -104.5(7) . . . . ?
C137 Pd13 Pd15 P15 -101.7(7) . . . . ?
C130 Pd13 Pd15 P15 79.3(7) . . . . ?
C131 Pd13 Pd15 P15 114.0(7) . . . . ?
C136 Pd13 Pd15 P15 -71.5(8) . . . . ?
P14 Pd13 Pd15 P15 -4.5(6) . . . . ?
Pd14 Pd13 Pd15 P15 -178.1(3) . . . . ?
C137 Pd13 Pd15 C134 132.8(8) . . . . ?
C130 Pd13 Pd15 C134 -46.2(8) . . . . ?
C131 Pd13 Pd15 C134 -11.5(8) . . . . ?
C136 Pd13 Pd15 C134 162.9(9) . . . . ?
P14 Pd13 Pd15 C134 -130.0(7) . . . . ?
Pd14 Pd13 Pd15 C134 56.4(5) . . . . ?
C137 Pd13 Pd15 C129 -170.7(9) . . . . ?
C130 Pd13 Pd15 C129 10.2(9) . . . . ?
C131 Pd13 Pd15 C129 45.0(8) . . . . ?
C136 Pd13 Pd15 C129 -140.6(9) . . . . ?
P14 Pd13 Pd15 C129 -73.5(8) . . . . ?
Pd14 Pd13 Pd15 C129 112.8(6) . . . . ?
C137 Pd13 Pd15 Pd14 76.4(7) . . . . ?
C130 Pd13 Pd15 Pd14 -102.6(6) . . . . ?
C131 Pd13 Pd15 Pd14 -67.8(6) . . . . ?
C136 Pd13 Pd15 Pd14 106.6(7) . . . . ?
P14 Pd13 Pd15 Pd14 173.6(5) . . . . ?
C139 Pd14 Pd15 C135 178.2(9) . . . . ?
C133 Pd14 Pd15 C135 9.8(9) . . . . ?
C132 Pd14 Pd15 C135 -24.7(8) . . . . ?
P13 Pd14 Pd15 C135 86.3(8) . . . . ?
C138 Pd14 Pd15 C135 -147.4(8) . . . . ?
C140 Pd14 Pd15 C135 156.4(9) . . . . ?
Pd13 Pd14 Pd15 C135 -91.1(6) . . . . ?
C139 Pd14 Pd15 C141 12.9(9) . . . . ?
C133 Pd14 Pd15 C141 -155.5(9) . . . . ?
C132 Pd14 Pd15 C141 170.0(9) . . . . ?
P13 Pd14 Pd15 C141 -79.0(8) . . . . ?
C138 Pd14 Pd15 C141 47.3(8) . . . . ?
C140 Pd14 Pd15 C141 -8.9(9) . . . . ?
Pd13 Pd14 Pd15 C141 103.6(6) . . . . ?
C139 Pd14 Pd15 C142 -22.3(9) . . . . ?
C133 Pd14 Pd15 C142 169.3(9) . . . . ?
C132 Pd14 Pd15 C142 134.8(8) . . . . ?
P13 Pd14 Pd15 C142 -114.2(7) . . . . ?
C138 Pd14 Pd15 C142 12.1(8) . . . . ?
C140 Pd14 Pd15 C142 -44.1(8) . . . . ?
Pd13 Pd14 Pd15 C142 68.4(6) . . . . ?
C139 Pd14 Pd15 P15 87.2(7) . . . . ?
C133 Pd14 Pd15 P15 -81.2(7) . . . . ?
C132 Pd14 Pd15 P15 -115.8(7) . . . . ?
P13 Pd14 Pd15 P15 -4.7(6) . . . . ?
C138 Pd14 Pd15 P15 121.6(6) . . . . ?
C140 Pd14 Pd15 P15 65.4(7) . . . . ?
Pd13 Pd14 Pd15 P15 177.9(4) . . . . ?
C139 Pd14 Pd15 C134 158.1(9) . . . . ?
C133 Pd14 Pd15 C134 -10.3(9) . . . . ?
C132 Pd14 Pd15 C134 -44.8(8) . . . . ?
P13 Pd14 Pd15 C134 66.2(8) . . . . ?
C138 Pd14 Pd15 C134 -167.5(8) . . . . ?
C140 Pd14 Pd15 C134 136.3(9) . . . . ?
Pd13 Pd14 Pd15 C134 -111.2(6) . . . . ?
C139 Pd14 Pd15 C129 -146.1(8) . . . . ?
C133 Pd14 Pd15 C129 45.5(8) . . . . ?
C132 Pd14 Pd15 C129 11.0(8) . . . . ?
P13 Pd14 Pd15 C129 122.0(7) . . . . ?
C138 Pd14 Pd15 C129 -111.7(7) . . . . ?
C140 Pd14 Pd15 C129 -167.9(8) . . . . ?
Pd13 Pd14 Pd15 C129 -55.4(5) . . . . ?
C139 Pd14 Pd15 Pd13 -90.7(6) . . . . ?
C133 Pd14 Pd15 Pd13 100.9(6) . . . . ?
C132 Pd14 Pd15 Pd13 66.3(6) . . . . ?
P13 Pd14 Pd15 Pd13 177.4(5) . . . . ?
C138 Pd14 Pd15 Pd13 -56.3(5) . . . . ?
C140 Pd14 Pd15 Pd13 -112.5(6) . . . . ?
C139 Pd14 P13 C143 177.3(17) . . . . ?
C133 Pd14 P13 C143 -17.0(17) . . . . ?
C132 Pd14 P13 C143 20.7(17) . . . . ?
C138 Pd14 P13 C143 145.2(17) . . . . ?
C140 Pd14 P13 C143 -151.2(17) . . . . ?
Pd13 Pd14 P13 C143 86.4(17) . . . . ?
Pd15 Pd14 P13 C143 -89.5(17) . . . . ?
C139 Pd14 P13 C147 57.5(13) . . . . ?
C133 Pd14 P13 C147 -136.8(13) . . . . ?
C132 Pd14 P13 C147 -99.2(13) . . . . ?
C138 Pd14 P13 C147 25.4(13) . . . . ?
C140 Pd14 P13 C147 88.9(13) . . . . ?
Pd13 Pd14 P13 C147 -33.5(13) . . . . ?
Pd15 Pd14 P13 C147 150.6(11) . . . . ?
C139 Pd14 P13 C145 -57.2(17) . . . . ?
C133 Pd14 P13 C145 108.5(17) . . . . ?
C132 Pd14 P13 C145 146.1(17) . . . . ?
C138 Pd14 P13 C145 -89.3(16) . . . . ?
C140 Pd14 P13 C145 -25.8(17) . . . . ?
Pd13 Pd14 P13 C145 -148.2(15) . . . . ?
Pd15 Pd14 P13 C145 35.9(17) . . . . ?
C137 Pd13 P14 C153 179.0(12) . . . . ?
C130 Pd13 P14 C153 0.2(12) . . . . ?
C131 Pd13 P14 C153 -37.8(12) . . . . ?
C136 Pd13 P14 C153 141.7(12) . . . . ?
Pd15 Pd13 P14 C153 80.3(11) . . . . ?
Pd14 Pd13 P14 C153 -109.2(11) . . . . ?
C137 Pd13 P14 C151 -62.1(14) . . . . ?
C130 Pd13 P14 C151 119.1(14) . . . . ?
C131 Pd13 P14 C151 81.2(14) . . . . ?
C136 Pd13 P14 C151 -99.4(14) . . . . ?
Pd15 Pd13 P14 C151 -160.7(12) . . . . ?
Pd14 Pd13 P14 C151 9.7(14) . . . . ?
C137 Pd13 P14 C150 41.0(14) . . . . ?
C130 Pd13 P14 C150 -137.8(14) . . . . ?
C131 Pd13 P14 C150 -175.7(14) . . . . ?
C136 Pd13 P14 C150 3.7(14) . . . . ?
Pd15 Pd13 P14 C150 -57.6(14) . . . . ?
Pd14 Pd13 P14 C150 112.8(12) . . . . ?
C135 Pd15 P15 C159 52.8(11) . . . . ?
C141 Pd15 P15 C159 -145.2(11) . . . . ?
C142 Pd15 P15 C159 -106.5(11) . . . . ?
C134 Pd15 P15 C159 83.7(10) . . . . ?
C129 Pd15 P15 C159 19.6(10) . . . . ?
Pd13 Pd15 P15 C159 -38.9(10) . . . . ?
Pd14 Pd15 P15 C159 144.5(8) . . . . ?
C135 Pd15 P15 C155 174.3(13) . . . . ?
C141 Pd15 P15 C155 -23.8(13) . . . . ?
C142 Pd15 P15 C155 15.0(13) . . . . ?
C134 Pd15 P15 C155 -154.9(12) . . . . ?
C129 Pd15 P15 C155 141.1(12) . . . . ?
Pd13 Pd15 P15 C155 82.5(12) . . . . ?
Pd14 Pd15 P15 C155 -94.0(12) . . . . ?
C135 Pd15 P15 C157 -63.7(11) . . . . ?
C141 Pd15 P15 C157 98.3(11) . . . . ?
C142 Pd15 P15 C157 137.0(11) . . . . ?
C134 Pd15 P15 C157 -32.8(10) . . . . ?
C129 Pd15 P15 C157 -96.9(10) . . . . ?
Pd13 Pd15 P15 C157 -155.4(8) . . . . ?
Pd14 Pd15 P15 C157 28.1(10) . . . . ?
C135 Pd15 C129 C130 124(2) . . . . ?
C141 Pd15 C129 C130 -30(3) . . . . ?
C142 Pd15 C129 C130 -61(2) . . . . ?
P15 Pd15 C129 C130 -166.7(16) . . . . ?
C134 Pd15 C129 C130 92.6(18) . . . . ?
Pd13 Pd15 C129 C130 -16.8(14) . . . . ?
Pd14 Pd15 C129 C130 36.0(17) . . . . ?
C141 Pd15 C129 C135 -153(2) . . . . ?
C142 Pd15 C129 C135 175.5(15) . . . . ?
P15 Pd15 C129 C135 69.7(14) . . . . ?
C134 Pd15 C129 C135 -31.0(14) . . . . ?
Pd13 Pd15 C129 C135 -140.4(15) . . . . ?
Pd14 Pd15 C129 C135 -87.6(14) . . . . ?
C135 C129 C130 C131 4(4) . . . . ?
Pd15 C129 C130 C131 -60(3) . . . . ?
C135 C129 C130 Pd13 84(2) . . . . ?
Pd15 C129 C130 Pd13 20.4(17) . . . . ?
C137 Pd13 C130 C129 -29(11) . . . . ?
C131 Pd13 C130 C129 -129(2) . . . . ?
C136 Pd13 C130 C129 27(2) . . . . ?
P14 Pd13 C130 C129 137.2(16) . . . . ?
Pd15 Pd13 C130 C129 -17.3(15) . . . . ?
Pd14 Pd13 C130 C129 -76.5(16) . . . . ?
C137 Pd13 C130 C131 101(10) . . . . ?
C136 Pd13 C130 C131 156.4(15) . . . . ?
P14 Pd13 C130 C131 -93.6(14) . . . . ?
Pd15 Pd13 C130 C131 111.9(14) . . . . ?
Pd14 Pd13 C130 C131 52.7(14) . . . . ?
C129 C130 C131 C132 -1(4) . . . . ?
Pd13 C130 C131 C132 -95(2) . . . . ?
C129 C130 C131 Pd13 94(2) . . . . ?
C137 Pd13 C131 C130 -171.9(15) . . . . ?
C136 Pd13 C131 C130 -87(4) . . . . ?
P14 Pd13 C131 C130 91.1(14) . . . . ?
Pd15 Pd13 C131 C130 -66.6(14) . . . . ?
Pd14 Pd13 C131 C130 -124.3(14) . . . . ?
C137 Pd13 C131 C132 -49(2) . . . . ?
C130 Pd13 C131 C132 123(2) . . . . ?
C136 Pd13 C131 C132 36(4) . . . . ?
P14 Pd13 C131 C132 -145.6(15) . . . . ?
Pd15 Pd13 C131 C132 56.7(16) . . . . ?
Pd14 Pd13 C131 C132 -1.0(14) . . . . ?
C130 C131 C132 C133 1(4) . . . . ?
Pd13 C131 C132 C133 -74(2) . . . . ?
C130 C131 C132 Pd14 76(2) . . . . ?
Pd13 C131 C132 Pd14 1.3(18) . . . . ?
C139 Pd14 C132 C133 170(2) . . . . ?
P13 Pd14 C132 C133 -90.2(14) . . . . ?
C138 Pd14 C132 C133 162.9(14) . . . . ?
C140 Pd14 C132 C133 68(3) . . . . ?
Pd13 Pd14 C132 C133 121.8(15) . . . . ?
Pd15 Pd14 C132 C133 65.5(14) . . . . ?
C139 Pd14 C132 C131 47(3) . . . . ?
C133 Pd14 C132 C131 -123(2) . . . . ?
P13 Pd14 C132 C131 147.0(16) . . . . ?
C138 Pd14 C132 C131 40(2) . . . . ?
C140 Pd14 C132 C131 -55(3) . . . . ?
Pd13 Pd14 C132 C131 -1.0(14) . . . . ?
Pd15 Pd14 C132 C131 -57.4(16) . . . . ?
C131 C132 C133 C134 -1(4) . . . . ?
Pd14 C132 C133 C134 -97(3) . . . . ?
C131 C132 C133 Pd14 97(2) . . . . ?
C139 Pd14 C133 C134 -35(5) . . . . ?
C132 Pd14 C133 C134 129(2) . . . . ?
P13 Pd14 C133 C134 -137.0(17) . . . . ?
C138 Pd14 C133 C134 91(3) . . . . ?
C140 Pd14 C133 C134 -24(2) . . . . ?
Pd13 Pd14 C133 C134 75.4(17) . . . . ?
Pd15 Pd14 C133 C134 17.6(16) . . . . ?
C139 Pd14 C133 C132 -164(3) . . . . ?
P13 Pd14 C133 C132 93.9(14) . . . . ?
C138 Pd14 C133 C132 -38(3) . . . . ?
C140 Pd14 C133 C132 -152.8(14) . . . . ?
Pd13 Pd14 C133 C132 -53.7(14) . . . . ?
Pd15 Pd14 C133 C132 -111.5(14) . . . . ?
C132 C133 C134 C135 -4(4) . . . . ?
Pd14 C133 C134 C135 -87(3) . . . . ?
C132 C133 C134 Pd15 62(3) . . . . ?
Pd14 C133 C134 Pd15 -21.3(18) . . . . ?
C135 Pd15 C134 C133 -126(3) . . . . ?
C141 Pd15 C134 C133 62(2) . . . . ?
C142 Pd15 C134 C133 16(3) . . . . ?
P15 Pd15 C134 C133 169.7(16) . . . . ?
C129 Pd15 C134 C133 -93.8(18) . . . . ?
Pd13 Pd15 C134 C133 -36.5(17) . . . . ?
Pd14 Pd15 C134 C133 17.1(15) . . . . ?
C141 Pd15 C134 C135 -172.2(15) . . . . ?
C142 Pd15 C134 C135 142(2) . . . . ?
P15 Pd15 C134 C135 -64.5(15) . . . . ?
C129 Pd15 C134 C135 32.0(15) . . . . ?
Pd13 Pd15 C134 C135 89.2(15) . . . . ?
Pd14 Pd15 C134 C135 142.9(16) . . . . ?
C133 C134 C135 C129 9(4) . . . . ?
Pd15 C134 C135 C129 -82(2) . . . . ?
C133 C134 C135 Pd15 91(2) . . . . ?
C130 C129 C135 C134 -8(4) . . . . ?
Pd15 C129 C135 C134 82(2) . . . . ?
C130 C129 C135 Pd15 -90(2) . . . . ?
C141 Pd15 C135 C134 20(4) . . . . ?
C142 Pd15 C135 C134 -137(2) . . . . ?
P15 Pd15 C135 C134 119.4(14) . . . . ?
C129 Pd15 C135 C134 -127(2) . . . . ?
Pd13 Pd15 C135 C134 -92.2(14) . . . . ?
Pd14 Pd15 C135 C134 -32.6(14) . . . . ?
C141 Pd15 C135 C129 147(3) . . . . ?
C142 Pd15 C135 C129 -10(3) . . . . ?
P15 Pd15 C135 C129 -113.8(14) . . . . ?
C134 Pd15 C135 C129 127(2) . . . . ?
Pd13 Pd15 C135 C129 34.6(14) . . . . ?
Pd14 Pd15 C135 C129 94.2(13) . . . . ?
C130 Pd13 C136 C137 -173.4(15) . . . . ?
C131 Pd13 C136 C137 -105(3) . . . . ?
P14 Pd13 C136 C137 77.2(14) . . . . ?
Pd15 Pd13 C136 C137 -126.3(15) . . . . ?
Pd14 Pd13 C136 C137 -69.1(14) . . . . ?
C137 Pd13 C136 C142 123(3) . . . . ?
C130 Pd13 C136 C142 -50(2) . . . . ?
C131 Pd13 C136 C142 18(4) . . . . ?
P14 Pd13 C136 C142 -159.7(17) . . . . ?
Pd15 Pd13 C136 C142 -3.2(16) . . . . ?
Pd14 Pd13 C136 C142 54.0(18) . . . . ?
C142 C136 C137 C138 -2(4) . . . . ?
Pd13 C136 C137 C138 95(2) . . . . ?
C142 C136 C137 Pd13 -97(2) . . . . ?
C130 Pd13 C137 C136 61(11) . . . . ?
C131 Pd13 C137 C136 155.0(15) . . . . ?
P14 Pd13 C137 C136 -105.1(14) . . . . ?
Pd15 Pd13 C137 C136 49.7(14) . . . . ?
Pd14 Pd13 C137 C136 109.3(14) . . . . ?
C130 Pd13 C137 C138 -67(11) . . . . ?
C131 Pd13 C137 C138 27(2) . . . . ?
C136 Pd13 C137 C138 -128(2) . . . . ?
P14 Pd13 C137 C138 126.8(15) . . . . ?
Pd15 Pd13 C137 C138 -78.4(15) . . . . ?
Pd14 Pd13 C137 C138 -18.8(14) . . . . ?
C136 C137 C138 C139 3(4) . . . . ?
Pd13 C137 C138 C139 84(2) . . . . ?
C136 C137 C138 Pd14 -59(2) . . . . ?
Pd13 C137 C138 Pd14 22.2(16) . . . . ?
C133 Pd14 C138 C139 -159(2) . . . . ?
C132 Pd14 C138 C139 174.9(15) . . . . ?
P13 Pd14 C138 C139 70.2(16) . . . . ?
C140 Pd14 C138 C139 -30.0(16) . . . . ?
Pd13 Pd14 C138 C139 -141.3(17) . . . . ?
Pd15 Pd14 C138 C139 -88.8(16) . . . . ?
C139 Pd14 C138 C137 124(2) . . . . ?
C133 Pd14 C138 C137 -35(3) . . . . ?
C132 Pd14 C138 C137 -61.5(18) . . . . ?
P13 Pd14 C138 C137 -166.3(14) . . . . ?
C140 Pd14 C138 C137 93.6(17) . . . . ?
Pd13 Pd14 C138 C137 -17.8(13) . . . . ?
Pd15 Pd14 C138 C137 34.8(15) . . . . ?
C137 C138 C139 C140 -2(4) . . . . ?
Pd14 C138 C139 C140 85(2) . . . . ?
C137 C138 C139 Pd14 -87(2) . . . . ?
C133 Pd14 C139 C138 145(3) . . . . ?
C132 Pd14 C139 C138 -11(3) . . . . ?
P13 Pd14 C139 C138 -112.3(15) . . . . ?
C140 Pd14 C139 C138 130(2) . . . . ?
Pd13 Pd14 C139 C138 34.3(15) . . . . ?
Pd15 Pd14 C139 C138 93.7(15) . . . . ?
C133 Pd14 C139 C140 15(5) . . . . ?
C132 Pd14 C139 C140 -140(2) . . . . ?
P13 Pd14 C139 C140 118.0(15) . . . . ?
C138 Pd14 C139 C140 -130(2) . . . . ?
Pd13 Pd14 C139 C140 -95.4(15) . . . . ?
Pd15 Pd14 C139 C140 -36.0(15) . . . . ?
C138 C139 C140 C141 1(4) . . . . ?
Pd14 C139 C140 C141 87(2) . . . . ?
C138 C139 C140 Pd14 -85(2) . . . . ?
C139 Pd14 C140 C141 -126(2) . . . . ?
C133 Pd14 C140 C141 59(2) . . . . ?
C132 Pd14 C140 C141 11(3) . . . . ?
P13 Pd14 C140 C141 169.1(15) . . . . ?
C138 Pd14 C140 C141 -96.1(18) . . . . ?
Pd13 Pd14 C140 C141 -38.7(16) . . . . ?
Pd15 Pd14 C140 C141 14.2(14) . . . . ?
C133 Pd14 C140 C139 -175.1(15) . . . . ?
C132 Pd14 C140 C139 137(2) . . . . ?
P13 Pd14 C140 C139 -65.3(16) . . . . ?
C138 Pd14 C140 C139 29.4(15) . . . . ?
Pd13 Pd14 C140 C139 86.9(15) . . . . ?
Pd15 Pd14 C140 C139 139.8(17) . . . . ?
C139 C140 C141 C142 -1(4) . . . . ?
Pd14 C140 C141 C142 61(3) . . . . ?
C139 C140 C141 Pd15 -80(2) . . . . ?
Pd14 C140 C141 Pd15 -17.9(18) . . . . ?
C135 Pd15 C141 C140 -39(4) . . . . ?
C142 Pd15 C141 C140 128(2) . . . . ?
P15 Pd15 C141 C140 -137.9(16) . . . . ?
C134 Pd15 C141 C140 -25(2) . . . . ?
C129 Pd15 C141 C140 84(3) . . . . ?
Pd13 Pd15 C141 C140 72.4(17) . . . . ?
Pd14 Pd15 C141 C140 15.1(16) . . . . ?
C135 Pd15 C141 C142 -167(3) . . . . ?
P15 Pd15 C141 C142 94.3(14) . . . . ?
C134 Pd15 C141 C142 -152.8(14) . . . . ?
C129 Pd15 C141 C142 -44(3) . . . . ?
Pd13 Pd15 C141 C142 -55.4(14) . . . . ?
Pd14 Pd15 C141 C142 -112.7(14) . . . . ?
C140 C141 C142 C136 0(4) . . . . ?
Pd15 C141 C142 C136 96(2) . . . . ?
C140 C141 C142 Pd15 -96(2) . . . . ?
C137 C136 C142 C141 1(3) . . . . ?
Pd13 C136 C142 C141 -73(2) . . . . ?
C137 C136 C142 Pd15 79(2) . . . . ?
Pd13 C136 C142 Pd15 4(2) . . . . ?
C135 Pd15 C142 C141 169(2) . . . . ?
P15 Pd15 C142 C141 -89.1(14) . . . . ?
C134 Pd15 C142 C141 65(3) . . . . ?
C129 Pd15 C142 C141 161.5(13) . . . . ?
Pd13 Pd15 C142 C141 121.2(15) . . . . ?
Pd14 Pd15 C142 C141 64.4(14) . . . . ?
C135 Pd15 C142 C136 44(4) . . . . ?
C141 Pd15 C142 C136 -124(2) . . . . ?
P15 Pd15 C142 C136 146.5(17) . . . . ?
C134 Pd15 C142 C136 -59(3) . . . . ?
C129 Pd15 C142 C136 37(2) . . . . ?
Pd13 Pd15 C142 C136 -3.1(15) . . . . ?
Pd14 Pd15 C142 C136 -59.9(17) . . . . ?
C147 P13 C143 C144 -123(6) . . . . ?
C145 P13 C143 C144 -17(7) . . . . ?
Pd14 P13 C143 C144 114(6) . . . . ?
C143 P13 C145 C146 83(3) . . . . ?
C147 P13 C145 C146 -170(3) . . . . ?
Pd14 P13 C145 C146 -50(3) . . . . ?
C143 P13 C147 C148 -65(3) . . . . ?
C145 P13 C147 C148 -172(3) . . . . ?
Pd14 P13 C147 C148 64(3) . . . . ?
C153 P14 C150 C149 -55(3) . . . . ?
C151 P14 C150 C149 -162(3) . . . . ?
Pd13 P14 C150 C149 83(3) . . . . ?
C153 P14 C151 C152 73(3) . . . . ?
C150 P14 C151 C152 -169(3) . . . . ?
Pd13 P14 C151 C152 -51(3) . . . . ?
C151 P14 C153 C154 55(2) . . . . ?
C150 P14 C153 C154 -45(3) . . . . ?
Pd13 P14 C153 C154 177.9(16) . . . . ?
C159 P15 C155 C156 -52(3) . . . . ?
C157 P15 C155 C156 56(3) . . . . ?
Pd15 P15 C155 C156 -179(2) . . . . ?
C159 P15 C157 C158 178(2) . . . . ?
C155 P15 C157 C158 69(2) . . . . ?
Pd15 P15 C157 C158 -59(2) . . . . ?
C155 P15 C159 C160 -66(2) . . . . ?
C157 P15 C159 C160 -176.4(19) . . . . ?
Pd15 P15 C159 C160 61.8(19) . . . . ?
